data_1571294
loop_
_publ_author_name
'Li, Liang-Jun'
'Mu, Wen-Lei'
'Tian, Yi-Qi'
'Yu, Wei-Dong'
'Li, Lan-Yan'
'Yan, Jun'
'Liu, Chao'

_publ_section_title
;
 Ag<sup>1+</sup> incorporation <i>via</i> a Zr<sup>4+</sup>-anchored
 metalloligand: fine-tuning catalytic Ag sites in Zr/Ag bimetallic
 clusters for enhanced eCO<sub>2</sub>RR-to-CO activity.
;
_journal_issue 20
_journal_name_full 'Chemical science'
_journal_page_first 7643
_journal_page_last 7650
_journal_paper_doi 10.1039/d3sc07005k
_journal_volume 15
_journal_year 2024
_chemical_formula_moiety 'C181 H191 Ag7 O25 S16 Zr2, C6 H16 N, C6 H15 N, 2(C2 H3 N), 2[C6H16N], 7[CH3CN]'
_chemical_formula_sum 'C197 H228 Ag7 N4 O25 S16 Zr2'
_chemical_formula_weight 4502.31
_space_group_crystal_system monoclinic
_space_group_IT_number 14
_space_group_name_Hall '-P 2yn'
_space_group_name_H-M_alt 'P 1 21/n 1'
_atom_sites_solution_hydrogens mixed
_atom_sites_solution_primary dual
_audit_creation_date 2023-04-20
_audit_creation_method
;
Olex2 1.5
(compiled 2023.03.06 svn.rbb2c1857 for OlexSys, GUI svn.r6748)
;
_audit_update_record
;
2023-08-25 deposited with the CCDC.	2024-03-25 downloaded from the CCDC.
;
_cell_angle_alpha 90
_cell_angle_beta 98.6186(5)
_cell_angle_gamma 90
_cell_formula_units_Z 4
_cell_length_a 19.50529(11)
_cell_length_b 36.9188(2)
_cell_length_c 32.66914(16)
_cell_measurement_reflns_used 83034
_cell_measurement_temperature 150
_cell_measurement_theta_max 72.7220
_cell_measurement_theta_min 1.8380
_cell_volume 23259.8(2)
_computing_cell_refinement 'CrysAlisPro 1.171.40.68a (Rigaku OD, 2019)'
_computing_data_collection 'CrysAlisPro 1.171.40.68a (Rigaku OD, 2019)'
_computing_data_reduction 'CrysAlisPro 1.171.40.68a (Rigaku OD, 2019)'
_computing_molecular_graphics 'Olex2 1.5 (Dolomanov et al., 2009)'
_computing_publication_material 'Olex2 1.5 (Dolomanov et al., 2009)'
_computing_structure_refinement 'SHELXL 2018/3 (Sheldrick, 2015)'
_computing_structure_solution 'SHELXT  (Sheldrick, 2015)'
_diffrn_ambient_temperature 150
_diffrn_detector 'Image Plate'
_diffrn_detector_area_resol_mean 10.0000
_diffrn_detector_type 'Rigaku IP'
_diffrn_measured_fraction_theta_full 0.983
_diffrn_measured_fraction_theta_max 0.933
_diffrn_measurement_details
;
List of Runs (angles in degrees, time in seconds):

  # Type    Start    End  Width  t~exp~   \w     \q     \k     \f   Frames
#--------------------------------------------------------------------------
  1  \w    -79.00   1.00   0.50    0.40    --  -47.45 105.00-149.00  160
  2  \w    -39.00 -14.00   0.50    1.62    --  -86.25  37.00-180.00   50
  3  \w    -42.00 -13.00   0.50    1.62    --  -86.25  37.00-120.00   58
  4  \w    -20.00  27.00   0.50    0.40    --  -47.45  19.00 -30.00   94
  5  \w    -41.00 -13.00   0.50    1.62    --  -86.25  37.00 -30.00   56
  6  \w    -49.00 -13.00   0.50    1.62    --  -86.25  77.00 -30.00   72
  7  \w    -50.00 -15.00   0.50    1.62    --  -86.25  57.00  60.00   70
  8  \w    -41.00 -14.00   0.50    1.62    --  -86.25  37.00  60.00   54
  9  \w    -26.00  26.00   0.50    0.40    --  -47.45  19.00 120.00  104
 10  \w    -42.00 -16.00   0.50    1.62    --  -86.25  37.00 150.00   52
 11  \w   -100.00 -60.00   0.50    1.62    --  -86.25  77.00 -30.00   80
 12  \w    -81.00 -15.00   0.50    1.62    --  -86.25 105.00-149.00  132
 13  \w    -24.00  26.00   0.50    0.40    --   47.45 -19.00-120.00  100
 14  \w     31.00  57.00   0.50    1.62    --   98.15 -57.00 -60.00   52
 15  \w     27.00  66.00   0.50    1.62    --   98.15 -57.00 -90.00   78
 16  \w     37.00  62.00   0.50    1.62    --   98.15 -57.00 -30.00   50
 17  \w     34.00  66.00   0.50    1.62    --   98.15 -57.00   0.00   64
 18  \w     25.00  50.00   0.50    0.40    --   47.45-105.00 110.00   50
 19  \w     44.00 109.00   0.50    1.62    --   98.15-105.00 110.00  130
 20  \w     29.00  56.00   0.50    1.62    --   98.15 -57.00 150.00   54
 21  \w     29.00  66.00   0.50    1.62    --   98.15 -57.00 120.00   74
 22  \w    102.00 143.00   0.50    1.62    --   98.15 105.00-149.00   82
 23  \w     35.00  62.00   0.50    1.62    --   98.15 -57.00-180.00   54
 24  \w     60.00 104.00   0.50    1.62    --   98.15-125.00-150.00   88
 25  \w   -109.00 -70.00   0.50    0.40    --  -47.45-125.00-180.00   78
 26  \w   -120.00 -76.00   0.50    0.40    --  -47.45-125.00 -90.00   88
 27  \w   -120.00 -95.00   0.50    1.62    --  -86.25-105.00 110.00   50
 28  \w   -112.00 -63.00   0.50    1.62    --  -86.25 -77.00 120.00   98
 29  \w   -155.00-139.50   0.50    1.62    --  -86.25 -77.00 120.00   31
;
_diffrn_measurement_device 'four-circle diffractometer'
_diffrn_measurement_device_type 'Rigaku R-AXIS SPIDER IP'
_diffrn_measurement_method '\w scans'
_diffrn_orient_matrix_type 'CrysAlisPro convention (1999,Acta A55,543-557)'
_diffrn_orient_matrix_UB_11 -0.0076731000
_diffrn_orient_matrix_UB_12 -0.0379649000
_diffrn_orient_matrix_UB_13 -0.0197090000
_diffrn_orient_matrix_UB_21 0.0368472000
_diffrn_orient_matrix_UB_22 0.0132944000
_diffrn_orient_matrix_UB_23 -0.0357689000
_diffrn_orient_matrix_UB_31 0.0704647000
_diffrn_orient_matrix_UB_32 -0.0110640000
_diffrn_orient_matrix_UB_33 0.0246509000
_diffrn_radiation_monochromator graphite
_diffrn_radiation_probe x-ray
_diffrn_radiation_type 'Cu K\a'
_diffrn_radiation_wavelength 1.54184
_diffrn_reflns_av_R_equivalents 0.0891
_diffrn_reflns_av_unetI/netI 0.0688
_diffrn_reflns_Laue_measured_fraction_full 0.983
_diffrn_reflns_Laue_measured_fraction_max 0.933
_diffrn_reflns_limit_h_max 24
_diffrn_reflns_limit_h_min -22
_diffrn_reflns_limit_k_max 41
_diffrn_reflns_limit_k_min -45
_diffrn_reflns_limit_l_max 38
_diffrn_reflns_limit_l_min -40
_diffrn_reflns_number 174967
_diffrn_reflns_point_group_measured_fraction_full 0.983
_diffrn_reflns_point_group_measured_fraction_max 0.933
_diffrn_reflns_theta_full 67.684
_diffrn_reflns_theta_max 72.980
_diffrn_reflns_theta_min 1.817
_diffrn_source 'sealed X-ray tube'
_diffrn_source_target Mo
_diffrn_source_type 'PhotonJet (Cu) X-ray Source'
_exptl_absorpt_coefficient_mu 7.114
_exptl_absorpt_correction_T_max 1.00000
_exptl_absorpt_correction_T_min 0.18735
_exptl_absorpt_correction_type multi-scan
_exptl_absorpt_process_details
;
CrysAlisPro 1.171.40.68a (Rigaku Oxford Diffraction, 2019)
Empirical absorption correction using spherical harmonics,
 implemented in SCALE3 ABSPACK scaling algorithm.
;
_exptl_crystal_colour 'clear greenish yellow'
_exptl_crystal_colour_lustre clear
_exptl_crystal_colour_modifier greenish
_exptl_crystal_colour_primary yellow
_exptl_crystal_density_diffrn 1.286
_exptl_crystal_description block
_exptl_crystal_F_000 9212
_exptl_crystal_size_max 0.5
_exptl_crystal_size_mid 0.4
_exptl_crystal_size_min 0.3
_refine_diff_density_max 1.374
_refine_diff_density_min -1.000
_refine_diff_density_rms 0.123
_refine_ls_extinction_method none
_refine_ls_goodness_of_fit_ref 1.074
_refine_ls_hydrogen_treatment constr
_refine_ls_matrix_type full
_refine_ls_number_parameters 2681
_refine_ls_number_reflns 43385
_refine_ls_number_restraints 939
_refine_ls_restrained_S_all 1.084
_refine_ls_R_factor_all 0.0845
_refine_ls_R_factor_gt 0.0672
_refine_ls_shift/su_max 0.004
_refine_ls_shift/su_mean 0.000
_refine_ls_structure_factor_coef Fsqd
_refine_ls_weighting_details 'w=1/[\s^2^(Fo^2^)+(0.0973P)^2^+61.2701P] where P=(Fo^2^+2Fc^2^)/3'
_refine_ls_weighting_scheme calc
_refine_ls_wR_factor_gt 0.1835
_refine_ls_wR_factor_ref 0.1947
_reflns_Friedel_coverage 0.000
_reflns_number_gt 34839
_reflns_number_total 43385
_reflns_threshold_expression 'I > 2\s(I)'
_cod_data_source_file d3sc07005k2.cif
_cod_data_source_block Zr2Ag7
_cod_depositor_comments 'Adding full bibliography for 1571291--1571294.cif.'
_cod_database_code 1571294
_shelx_shelxl_version_number 2018/3
_chemical_oxdiff_formula CHONZrSAg
_shelx_space_group_comment
;
The symmetry employed for this shelxl refinement is uniquely defined
by the following loop, which should always be used as a source of
symmetry information in preference to the above space-group names.
They are only intended as comments.
;
_shelx_estimated_absorpt_t_max 0.224
_shelx_estimated_absorpt_t_min 0.125
_olex2_refinement_description
;
1. Fixed Uiso
 At 1.2 times of:
  All C(H) groups, All C(H,H) groups, All N(H) groups
 At 1.5 times of:
  All C(H,H,H) groups, All O(H) groups
2. Restrained distances
 C98-C100
 2.2 with sigma of 0.01
 H01B-H04G
 2.2 with sigma of 0.01
 C58-C25
 1.5 with sigma of 0.01
 C053-C42 \\sim C053-C38
 with sigma of 0.02
 C053-C41 \\sim C053-C62
 with sigma of 0.02
 C053-C63 \\sim C053-C64
 with sigma of 0.02
 C04N-C59 \\sim C04N-C20
 with sigma of 0.02
 C04N-C21 \\sim C04N-C60
 with sigma of 0.02
 C04N-C61 \\sim C04N-C22
 with sigma of 0.02
 C28-C12 \\sim C28-C66
 with sigma of 0.02
 C28-C13 \\sim C28-C67
 with sigma of 0.02
 C28-C11 \\sim C28-C65
 with sigma of 0.02
 C04D-C68 \\sim C04D-C8
 with sigma of 0.02
 C04D-C69 \\sim C04D-C9
 with sigma of 0.02
 C04D-C70 \\sim C04D-C10
 with sigma of 0.02
 C03G-C73 \\sim C03G-C53
 with sigma of 0.02
 C03G-C71 \\sim C03G-C29
 with sigma of 0.02
 C03G-C72 \\sim C03G-C32
 with sigma of 0.02
 C04M-C74 \\sim C04M-C36
 with sigma of 0.02
 C04M-C76 \\sim C04M-C27
 with sigma of 0.02
 C04M-C75 \\sim C04M-C26
 with sigma of 0.02
 C05B-C78 \\sim C05B-C34
 with sigma of 0.02
 C05B-C80 \\sim C05B-C52
 with sigma of 0.02
 C05B-C81 \\sim C05B-C48
 with sigma of 0.02
 C86-C15 \\sim C86-C85
 with sigma of 0.02
 C86-C16 \\sim C86-C84
 with sigma of 0.02
 C86-C83 \\sim C86-C14
 with sigma of 0.02
 C90-C87 \\sim C90-C91
 with sigma of 0.02
 C90-C82 \\sim C90-C89
 with sigma of 0.02
 C90-C54 \\sim C90-C88
 with sigma of 0.02
 C97-C92 \\sim C97-C93
 with sigma of 0.02
 C97-C94 \\sim C97-C95
 with sigma of 0.02
 C97-C39 \\sim C97-C96
 with sigma of 0.02
 C101-C46 \\sim C101-C100
 with sigma of 0.02
 C101-C55 \\sim C101-C98
 with sigma of 0.02
 C101-C37 \\sim C101-C99
 with sigma of 0.02
 C7-C102 \\sim C7-C56
 with sigma of 0.02
 C7-C3 \\sim C7-C4
 with sigma of 0.02
 C7-C5 \\sim C7-C6
 with sigma of 0.02
3. Uiso/Uaniso restraints and constraints
C50 \\sim C24 \\sim C57 \\sim C23 \\sim C58 \\sim C25 \\sim N7: within 2A with
sigma of 0.01 and sigma for terminal atoms of 0.02 within 2A
C22 \\sim C59 \\sim C20 \\sim C21 \\sim C60 \\sim C61: within 2A with sigma of
0.01 and sigma for terminal atoms of 0.02 within 2A
C41 \\sim C62 \\sim C42 \\sim C63 \\sim C38 \\sim C64: within 2A with sigma of
0.01 and sigma for terminal atoms of 0.02 within 2A
C11 \\sim C65 \\sim C12 \\sim C66 \\sim C13 \\sim C67: within 2A with sigma of
0.01 and sigma for terminal atoms of 0.02 within 2A
C68 \\sim C8 \\sim C69 \\sim C9 \\sim C70 \\sim C10: within 2A with sigma of
0.01 and sigma for terminal atoms of 0.02 within 2A
C53 \\sim C71 \\sim C29 \\sim C72 \\sim C32 \\sim C73: within 2A with sigma of
0.01 and sigma for terminal atoms of 0.02 within 2A
C76 \\sim C27 \\sim C74 \\sim C36 \\sim C75 \\sim C26: within 2A with sigma of
0.01 and sigma for terminal atoms of 0.02 within 2A
C48 \\sim C78 \\sim C34 \\sim C80 \\sim C52 \\sim C81: within 2A with sigma of
0.01 and sigma for terminal atoms of 0.02 within 2A
C83 \\sim C14 \\sim C16 \\sim C84 \\sim C15 \\sim C85 \\sim C86: within 2A with
sigma of 0.01 and sigma for terminal atoms of 0.02 within 2A
C88 \\sim C87 \\sim C82 \\sim C89 \\sim C54 \\sim C90 \\sim C91: within 2A with
sigma of 0.01 and sigma for terminal atoms of 0.02 within 2A
C92 \\sim C93 \\sim C94 \\sim C95 \\sim C39 \\sim C96 \\sim C97: within 2A with
sigma of 0.01 and sigma for terminal atoms of 0.02 within 2A
C55 \\sim C98 \\sim C37 \\sim C99 \\sim C46 \\sim C100 \\sim C101: within 2A
with sigma of 0.01 and sigma for terminal atoms of 0.02 within 2A
C102 \\sim C56 \\sim C3 \\sim C4 \\sim C5 \\sim C6 \\sim C7: within 2A with
sigma of 0.01 and sigma for terminal atoms of 0.02 within 2A
Uanis(C13) \\sim Ueq, Uanis(C28) \\sim Ueq, Uanis(C11) \\sim Ueq, Uanis(C12)
\\sim Ueq, Uanis(C43) \\sim Ueq, Uanis(C44) \\sim Ueq, Uanis(C45) \\sim Ueq,
Uanis(C71) \\sim Ueq, Uanis(C72) \\sim Ueq, Uanis(C73) \\sim Ueq, Uanis(C68)
\\sim Ueq, Uanis(C69) \\sim Ueq, Uanis(C70) \\sim Ueq, Uanis(C87) \\sim Ueq,
Uanis(C54) \\sim Ueq, Uanis(C82) \\sim Ueq, Uanis(C17) \\sim Ueq, Uanis(C18)
\\sim Ueq, Uanis(C19) \\sim Ueq, Uanis(C42) \\sim Ueq, Uanis(C63) \\sim Ueq,
Uanis(C41) \\sim Ueq, Uanis(C21) \\sim Ueq, Uanis(C59) \\sim Ueq, Uanis(C61)
\\sim Ueq, Uanis(C80) \\sim Ueq, Uanis(C81) \\sim Ueq, Uanis(C46) \\sim Ueq,
Uanis(C75) \\sim Ueq, Uanis(C40) \\sim Ueq, Uanis(C30) \\sim Ueq, Uanis(C78)
\\sim Ueq, Uanis(C102) \\sim Ueq, Uanis(C3) \\sim Ueq, Uanis(C5) \\sim Ueq,
Uanis(C39) \\sim Ueq, Uanis(C76) \\sim Ueq, Uanis(C49) \\sim Ueq, Uanis(C51)
\\sim Ueq, Uanis(C15) \\sim Ueq, Uanis(C16) \\sim Ueq, Uanis(C83) \\sim Ueq,
Uanis(C25) \\sim Ueq, Uanis(C58) \\sim Ueq, Uanis(C57) \\sim Ueq, Uanis(C23)
\\sim Ueq, Uanis(C75) \\sim Ueq, Uanis(C76) \\sim Ueq, Uanis(C74) \\sim Ueq,
Uanis(C47) \\sim Ueq, Uanis(N4) \\sim Ueq: with sigma of 0.01 and sigma for
terminal atoms of 0.02
4. Rigid body (RIGU) restrains
 C42, C41, C63
 with sigma for 1-2 distances of 0.004 and sigma for 1-3 distances of 0.004
 C38, C62, C64
 with sigma for 1-2 distances of 0.004 and sigma for 1-3 distances of 0.004
 C59, C21, C61
 with sigma for 1-2 distances of 0.004 and sigma for 1-3 distances of 0.004
 C20, C60, C22
 with sigma for 1-2 distances of 0.004 and sigma for 1-3 distances of 0.004
 C12, C13, C11
 with sigma for 1-2 distances of 0.004 and sigma for 1-3 distances of 0.004
 C66, C67, C65
 with sigma for 1-2 distances of 0.004 and sigma for 1-3 distances of 0.004
 C68, C69, C70
 with sigma for 1-2 distances of 0.004 and sigma for 1-3 distances of 0.004
 C8, C9, C10
 with sigma for 1-2 distances of 0.004 and sigma for 1-3 distances of 0.004
 C73, C71, C72
 with sigma for 1-2 distances of 0.004 and sigma for 1-3 distances of 0.004
 C53, C29, C32
 with sigma for 1-2 distances of 0.004 and sigma for 1-3 distances of 0.004
 C74, C76, C75
 with sigma for 1-2 distances of 0.004 and sigma for 1-3 distances of 0.004
 C36, C27, C26
 with sigma for 1-2 distances of 0.004 and sigma for 1-3 distances of 0.004
 C78, C80, C81
 with sigma for 1-2 distances of 0.004 and sigma for 1-3 distances of 0.004
 C34, C52, C48
 with sigma for 1-2 distances of 0.004 and sigma for 1-3 distances of 0.004
 C15, C16, C83
 with sigma for 1-2 distances of 0.004 and sigma for 1-3 distances of 0.004
 C85, C84, C14
 with sigma for 1-2 distances of 0.004 and sigma for 1-3 distances of 0.004
 C87, C82, C54
 with sigma for 1-2 distances of 0.004 and sigma for 1-3 distances of 0.004
 C91, C89, C88
 with sigma for 1-2 distances of 0.004 and sigma for 1-3 distances of 0.004
 C92, C94, C39
 with sigma for 1-2 distances of 0.004 and sigma for 1-3 distances of 0.004
 C93, C95, C96
 with sigma for 1-2 distances of 0.004 and sigma for 1-3 distances of 0.004
 C46, C55, C37
 with sigma for 1-2 distances of 0.004 and sigma for 1-3 distances of 0.004
 C100, C98, C99
 with sigma for 1-2 distances of 0.004 and sigma for 1-3 distances of 0.004
 C102, C3, C5
 with sigma for 1-2 distances of 0.004 and sigma for 1-3 distances of 0.004
 C56, C4, C6
 with sigma for 1-2 distances of 0.004 and sigma for 1-3 distances of 0.004
5. Others
 Sof(C64)=Sof(H64A)=Sof(H64B)=Sof(H64C)=Sof(C62)=Sof(H62A)=Sof(H62B)=Sof(H62C)=
 Sof(C38)=Sof(H38A)=Sof(H38B)=Sof(H38C)=1-FVAR(1)
 Sof(C42)=Sof(H42A)=Sof(H42B)=Sof(H42C)=Sof(C41)=Sof(H41A)=Sof(H41B)=Sof(H41C)=
 Sof(C63)=Sof(H63A)=Sof(H63B)=Sof(H63C)=FVAR(1)
 Sof(C22)=Sof(H22A)=Sof(H22B)=Sof(H22C)=Sof(C20)=Sof(H20A)=Sof(H20B)=Sof(H20C)=
 Sof(C60)=Sof(H60A)=Sof(H60B)=Sof(H60C)=1-FVAR(2)
 Sof(C59)=Sof(H59A)=Sof(H59B)=Sof(H59C)=Sof(C21)=Sof(H21A)=Sof(H21B)=Sof(H21C)=
 Sof(C61)=Sof(H61A)=Sof(H61B)=Sof(H61C)=FVAR(2)
 Sof(C67)=Sof(H67A)=Sof(H67B)=Sof(H67C)=Sof(C65)=Sof(H65A)=Sof(H65B)=Sof(H65C)=
 Sof(C66)=Sof(H66A)=Sof(H66B)=Sof(H66C)=1-FVAR(3)
 Sof(C12)=Sof(H12A)=Sof(H12B)=Sof(H12C)=Sof(C13)=Sof(H13A)=Sof(H13B)=Sof(H13C)=
 Sof(C11)=Sof(H11A)=Sof(H11B)=Sof(H11C)=FVAR(3)
 Sof(C9)=Sof(H9A)=Sof(H9B)=Sof(H9C)=Sof(C10)=Sof(H10D)=Sof(H10E)=Sof(H10F)=
 Sof(C8)=Sof(H8A)=Sof(H8B)=Sof(H8C)=1-FVAR(4)
 Sof(C68)=Sof(H68A)=Sof(H68B)=Sof(H68C)=Sof(C69)=Sof(H69A)=Sof(H69B)=Sof(H69C)=
 Sof(C70)=Sof(H70A)=Sof(H70B)=Sof(H70C)=FVAR(4)
 Sof(C53)=Sof(H53A)=Sof(H53B)=Sof(H53C)=Sof(C29)=Sof(H29A)=Sof(H29B)=Sof(H29C)=
 Sof(C32)=Sof(H32A)=Sof(H32B)=Sof(H32C)=1-FVAR(5)
 Sof(C73)=Sof(H73A)=Sof(H73B)=Sof(H73C)=Sof(C71)=Sof(H71A)=Sof(H71B)=Sof(H71C)=
 Sof(C72)=Sof(H72A)=Sof(H72B)=Sof(H72C)=FVAR(5)
 Sof(C27)=Sof(H27A)=Sof(H27B)=Sof(H27C)=Sof(C36)=Sof(H36A)=Sof(H36B)=Sof(H36C)=
 Sof(C26)=Sof(H26A)=Sof(H26B)=Sof(H26C)=1-FVAR(6)
 Sof(C74)=Sof(H74A)=Sof(H74B)=Sof(H74C)=Sof(C76)=Sof(H76A)=Sof(H76B)=Sof(H76C)=
 Sof(C75)=Sof(H75A)=Sof(H75B)=Sof(H75C)=FVAR(6)
 Sof(C52)=Sof(H52A)=Sof(H52B)=Sof(H52C)=Sof(C48)=Sof(H48A)=Sof(H48B)=Sof(H48C)=
 Sof(C34)=Sof(H34A)=Sof(H34B)=Sof(H34C)=1-FVAR(7)
 Sof(C78)=Sof(H78A)=Sof(H78B)=Sof(H78C)=Sof(C80)=Sof(H80A)=Sof(H80B)=Sof(H80C)=
 Sof(C81)=Sof(H81A)=Sof(H81B)=Sof(H81C)=FVAR(7)
 Sof(C14)=Sof(H14A)=Sof(H14B)=Sof(H14C)=Sof(C85)=Sof(H85A)=Sof(H85B)=Sof(H85C)=
 Sof(C84)=Sof(H84A)=Sof(H84B)=Sof(H84C)=1-FVAR(8)
 Sof(C15)=Sof(H15A)=Sof(H15B)=Sof(H15C)=Sof(C16)=Sof(H16A)=Sof(H16B)=Sof(H16C)=
 Sof(C83)=Sof(H83A)=Sof(H83B)=Sof(H83C)=FVAR(8)
 Sof(C88)=Sof(H88A)=Sof(H88B)=Sof(H88C)=Sof(C91)=Sof(H91A)=Sof(H91B)=Sof(H91C)=
 Sof(C89)=Sof(H89A)=Sof(H89B)=Sof(H89C)=1-FVAR(9)
 Sof(C87)=Sof(H87A)=Sof(H87B)=Sof(H87C)=Sof(C82)=Sof(H82A)=Sof(H82B)=Sof(H82C)=
 Sof(C54)=Sof(H54A)=Sof(H54B)=Sof(H54C)=FVAR(9)
 Sof(C95)=Sof(H95A)=Sof(H95B)=Sof(H95C)=Sof(C96)=Sof(H96A)=Sof(H96B)=Sof(H96C)=
 Sof(C93)=Sof(H93A)=Sof(H93B)=Sof(H93C)=1-FVAR(10)
 Sof(C92)=Sof(H92A)=Sof(H92B)=Sof(H92C)=Sof(C94)=Sof(H94A)=Sof(H94B)=Sof(H94C)=
 Sof(C39)=Sof(H39A)=Sof(H39B)=Sof(H39C)=FVAR(10)
 Sof(C98)=Sof(H98A)=Sof(H98B)=Sof(H98C)=Sof(C99)=Sof(H99A)=Sof(H99B)=Sof(H99C)=
 Sof(C100)=Sof(H10G)=Sof(H10H)=Sof(H10I)=1-FVAR(11)
 Sof(C46)=Sof(H46A)=Sof(H46B)=Sof(H46C)=Sof(C55)=Sof(H55A)=Sof(H55B)=Sof(H55C)=
 Sof(C37)=Sof(H37A)=Sof(H37B)=Sof(H37C)=FVAR(11)
 Sof(C56)=Sof(H56A)=Sof(H56B)=Sof(H56C)=Sof(C4)=Sof(H4A)=Sof(H4B)=Sof(H4C)=
 Sof(C6)=Sof(H6A)=Sof(H6B)=Sof(H6C)=1-FVAR(12)
 Sof(C102)=Sof(H10A)=Sof(H10B)=Sof(H10C)=Sof(C3)=Sof(H3A)=Sof(H3B)=Sof(H3C)=
 Sof(C5)=Sof(H5A)=Sof(H5B)=Sof(H5C)=FVAR(12)
6.a Riding coordinates:
 C63(H63A,H63B,H63C), C13(H13A,H13B,H13C), C11(H11A,H11B,H11C), C33(H33A,H33B,
 H33C), C23(H23A,H23B,H23C), C64(H64A,H64B,H64C), C62(H62A,H62B,H62C), C38(H38A,
 H38B,H38C)
6.b Ternary CH refined with riding coordinates:
 N02Z(H02Z)
6.c Secondary CH2 refined with riding coordinates:
 C04P(H04C,H04D), C04U(H04E,H04I), C05A(H05J,H05K), C24(H24A,H24B), C57(H57A,
 H57B), C58(H58A,H58B)
6.d Aromatic/amide H refined with riding coordinates:
 C01K(H01K), C01M(H01M), C01Q(H01Q), C01R(H01R), C01S(H01S), C01W(H01W),
 C021(H021), C023(H023), C02G(H02G), C02H(H02H), C02J(H02J), C02M(H02M),
 C02O(H02O), C02P(H02P), C02T(H02T), C02U(H02U), C02W(H02W), C02X(H02X),
 C032(H032), C036(H036), C03A(H03A), C03D(H03D), C03I(H03I), C03T(H03T),
 C03U(H03U), C03Y(H03Y), C03Z(H03Z), C043(H043), C044(H044), C048(H048),
 C04A(H04A), C04B(H04B), C04F(H04F), C04G(H04G), C04H(H04H), C04J(H04J),
 C04K(H04K), C04S(H04S), C04V(H04V), C04W(H04W), C04X(H04X), C04Z(H04Z),
 C050(H050), C054(H054)
6.e Tetrahedral OH refined with riding coordinates:
 O019(H019), O01B(H01B)
6.f Idealised Me refined as rotating group:
 C46(H46A,H46B,H46C), C55(H55A,H55B,H55C), C058(H05G,H05H,H05I), C059(H05A,
 H05B,H05C), C05D(H05L,H05M,H05N), C05E(H05D,H05E,H05F), C50(H50A,H50B,H50C),
 C51(H51A,H51B,H51C), C92(H92A,H92B,H92C), C37(H37A,H37B,H37C), C102(H10A,H10B,
 H10C), C3(H3A,H3B,H3C), C15(H15A,H15B,H15C), C05N(H05O,H05P,H05Q), C94(H94A,
 H94B,H94C), C5(H5A,H5B,H5C), C59(H59A,H59B,H59C), C74(H74A,H74B,H74C),
 C49(H49A,H49B,H49C), C68(H68A,H68B,H68C), C87(H87A,H87B,H87C), C40(H40A,H40B,
 H40C), C16(H16A,H16B,H16C), C42(H42A,H42B,H42C), C30(H30A,H30B,H30C),
 C061(H06A,H06B,H06C), C69(H69A,H69B,H69C), C73(H73A,H73B,H73C), C19(H19A,H19B,
 H19C), C70(H70A,H70B,H70C), C44(H44A,H44B,H44C), C71(H71A,H71B,H71C), C21(H21A,
 H21B,H21C), C82(H82A,H82B,H82C), C72(H72A,H72B,H72C), C39(H39A,H39B,H39C),
 C17(H17A,H17B,H17C), C76(H76A,H76B,H76C), C83(H83A,H83B,H83C), C43(H43A,H43B,
 H43C), C18(H18A,H18B,H18C), C78(H78A,H78B,H78C), C12(H12A,H12B,H12C), C61(H61A,
 H61B,H61C), C80(H80A,H80B,H80C), C75(H75A,H75B,H75C), C81(H81A,H81B,H81C),
 C45(H45A,H45B,H45C), C41(H41A,H41B,H41C), C54(H54A,H54B,H54C), C25(H25A,H25B,
 H25C), C22(H22A,H22B,H22C), C20(H20A,H20B,H20C), C60(H60A,H60B,H60C), C67(H67A,
 H67B,H67C), C65(H65A,H65B,H65C), C66(H66A,H66B,H66C), C9(H9A,H9B,H9C),
 C10(H10D,H10E,H10F), C8(H8A,H8B,H8C), C53(H53A,H53B,H53C), C29(H29A,H29B,H29C),
  C32(H32A,H32B,H32C), C27(H27A,H27B,H27C), C36(H36A,H36B,H36C), C26(H26A,H26B,
 H26C), C52(H52A,H52B,H52C), C48(H48A,H48B,H48C), C34(H34A,H34B,H34C), C14(H14A,
 H14B,H14C), C85(H85A,H85B,H85C), C84(H84A,H84B,H84C), C88(H88A,H88B,H88C),
 C91(H91A,H91B,H91C), C89(H89A,H89B,H89C), C95(H95A,H95B,H95C), C96(H96A,H96B,
 H96C), C93(H93A,H93B,H93C), C98(H98A,H98B,H98C), C99(H99A,H99B,H99C),
 C100(H10G,H10H,H10I), C56(H56A,H56B,H56C), C4(H4A,H4B,H4C), C6(H6A,H6B,H6C)
6.g Idealised tetrahedral OH refined as rotating group:
 O04O(H04O)
;
_smtbx_masks_void_probe_radius 1.2
_smtbx_masks_void_truncation_radius 1.2
_olex2_submission_special_instructions 'No special instructions were received'
_oxdiff_exptl_absorpt_empirical_details
;
Empirical correction (ABSPACK) includes:
- Absorption correction using spherical harmonics
- Frame scaling
;
_oxdiff_exptl_absorpt_empirical_full_max 2.173
_oxdiff_exptl_absorpt_empirical_full_min 0.469

loop_
_space_group_symop_operation_xyz
'x, y, z'
'-x+1/2, y+1/2, -z+1/2'
'-x, -y, -z'
'x-1/2, -y-1/2, z-1/2'

loop_
_atom_site_label
_atom_site_type_symbol
_atom_site_fract_x
_atom_site_fract_y
_atom_site_fract_z
_atom_site_U_iso_or_equiv
_atom_site_adp_type
_atom_site_occupancy
_atom_site_site_symmetry_order
_atom_site_calc_flag
_atom_site_refinement_flags_posn
_atom_site_refinement_flags_adp
_atom_site_refinement_flags_occupancy
_atom_site_disorder_assembly
_atom_site_disorder_group
Ag1 Ag 0.33843(2) 0.39007(2) 0.67538(2) 0.04680(11) Uani 1 1 d . . . . .
Ag3 Ag 0.40671(2) 0.51183(2) 0.73617(2) 0.04687(11) Uani 1 1 d . . . . .
Ag6 Ag 0.36693(2) 0.18147(2) 0.71708(2) 0.04958(12) Uani 1 1 d . . . . .
Zr1 Zr 0.50148(2) 0.44552(2) 0.67715(2) 0.03495(11) Uani 1 1 d . . . . .
Ag7 Ag 0.26413(3) 0.33263(2) 0.55787(2) 0.05624(13) Uani 1 1 d . . . . .
Ag5 Ag 0.28221(2) 0.11938(2) 0.57747(2) 0.05389(12) Uani 1 1 d . . . . .
Zr2 Zr 0.37222(2) 0.20816(2) 0.60639(2) 0.03915(11) Uani 1 1 d . . . . .
Ag4 Ag 0.25073(3) 0.07701(2) 0.70046(2) 0.07017(16) Uani 1 1 d . . . . .
Ag2 Ag 0.20210(3) 0.46078(2) 0.73701(2) 0.06949(16) Uani 1 1 d . . . . .
S00A S 0.27851(7) 0.38834(4) 0.60146(4) 0.0385(3) Uani 1 1 d . . . . .
S00B S 0.26835(7) 0.26908(4) 0.58608(4) 0.0418(3) Uani 1 1 d . . . . .
S00C S 0.48921(8) 0.16573(4) 0.75135(5) 0.0470(3) Uani 1 1 d . . . . .
S00D S 0.60849(8) 0.41061(4) 0.73652(4) 0.0458(3) Uani 1 1 d . . . . .
S00E S 0.50296(7) 0.47649(4) 0.59299(4) 0.0437(3) Uani 1 1 d . . . . .
S00F S 0.36015(9) 0.33530(4) 0.72175(4) 0.0481(3) Uani 1 1 d . . . . .
S00G S 0.37985(8) 0.56837(4) 0.69403(5) 0.0473(3) Uani 1 1 d . . . . .
S00H S 0.46543(8) 0.51416(4) 0.81132(4) 0.0461(3) Uani 1 1 d . . . . .
S00I S 0.16251(8) 0.13441(4) 0.54009(5) 0.0487(3) Uani 1 1 d . . . . .
S00J S 0.28372(8) 0.22099(4) 0.74725(4) 0.0464(3) Uani 1 1 d . . . . .
S00K S 0.13339(8) 0.49099(4) 0.67518(5) 0.0520(4) Uani 1 1 d . . . . .
S00L S 0.51288(8) 0.20069(5) 0.58958(5) 0.0518(4) Uani 1 1 d . . . . .
S00M S 0.12930(8) 0.09773(4) 0.70099(6) 0.0554(4) Uani 1 1 d . . . . .
S00N S 0.22346(9) 0.43451(5) 0.80821(5) 0.0530(4) Uani 1 1 d . . . . .
S00O S 0.35181(9) 0.03529(4) 0.71758(6) 0.0590(4) Uani 1 1 d . . . . .
S00P S 0.36618(9) 0.07338(5) 0.55471(6) 0.0605(4) Uani 1 1 d . . . . .
O00Q O 0.4507(2) 0.49768(10) 0.66982(11) 0.0404(8) Uani 1 1 d . . . . .
O00R O 0.3169(2) 0.22091(11) 0.65658(12) 0.0428(9) Uani 1 1 d . . . . .
O00S O 0.5014(2) 0.46571(11) 0.73952(11) 0.0418(9) Uani 1 1 d . . . . .
O00T O 0.5928(2) 0.47770(11) 0.67959(12) 0.0457(9) Uani 1 1 d . . . . .
O00U O 0.4210(2) 0.25622(11) 0.61970(12) 0.0477(10) Uani 1 1 d . . . . .
O00V O 0.2722(2) 0.19002(11) 0.57900(13) 0.0463(9) Uani 1 1 d . . . . .
O00W O 0.4133(2) 0.42936(10) 0.63470(11) 0.0406(8) Uani 1 1 d . . . . .
O00X O 0.4613(2) 0.39780(11) 0.70407(11) 0.0455(9) Uani 1 1 d . . . . .
O00Y O 0.5590(2) 0.41214(11) 0.64589(12) 0.0457(9) Uani 1 1 d . . . . .
O00Z O 0.3755(2) 0.22609(11) 0.54464(12) 0.0468(9) Uani 1 1 d . . . . .
O010 O 0.4370(2) 0.18732(12) 0.65946(12) 0.0493(10) Uani 1 1 d . . . . .
O011 O 0.3031(3) 0.40926(11) 0.74097(12) 0.0535(11) Uani 1 1 d . . . . .
O012 O 0.3900(2) 0.15434(11) 0.58263(14) 0.0495(10) Uani 1 1 d . . . . .
O013 O 0.2619(2) 0.44664(12) 0.65865(13) 0.0545(11) Uani 1 1 d . . . . .
O014 O 0.2484(2) 0.15058(14) 0.70104(15) 0.0624(12) Uani 1 1 d . . . . .
O015 O 0.2067(2) 0.12788(15) 0.63204(15) 0.0642(13) Uani 1 1 d . . . . .
O016 O 0.3322(3) 0.08375(13) 0.64165(15) 0.0641(12) Uani 1 1 d . . . . .
O017 O 0.2882(2) 0.50213(12) 0.69768(16) 0.0614(12) Uani 1 1 d . . . . .
O018 O 0.3839(3) 0.11560(13) 0.70441(17) 0.0710(15) Uani 1 1 d . . . . .
O019 O 0.4087(3) 0.25431(16) 0.49170(14) 0.0787(16) Uani 1 1 d . . . . .
H019 H 0.410168 0.232936 0.483059 0.118 Uiso 1 1 calc R U . . .
O01A O 0.1719(3) 0.34428(16) 0.49665(16) 0.0744(14) Uani 1 1 d . . . . .
O01B O 0.6910(3) 0.50183(15) 0.6707(2) 0.0827(18) Uani 1 1 d . . . . .
H01B H 0.718346 0.501324 0.653153 0.124 Uiso 1 1 calc DR U . . .
O01C O 0.3539(3) 0.46367(15) 0.77490(14) 0.0738(15) Uani 1 1 d . . . . .
C01D C 0.2136(3) 0.20399(16) 0.56041(17) 0.0424(13) Uani 1 1 d . . . . .
C01E C 0.2958(3) 0.38437(17) 0.76867(18) 0.0466(14) Uani 1 1 d . . . . .
C01F C 0.2011(3) 0.24159(16) 0.55932(18) 0.0440(13) Uani 1 1 d . . . . .
C01G C 0.5954(3) 0.43611(17) 0.78091(18) 0.0454(13) Uani 1 1 d . . . . .
O01H O 0.2771(3) 0.3280(2) 0.48906(17) 0.098(2) Uani 1 1 d . . . . .
C01I C 0.4431(3) 0.52324(15) 0.64156(17) 0.0399(12) Uani 1 1 d . . . . .
C01J C 0.4888(3) 0.37137(15) 0.72876(17) 0.0422(12) Uani 1 1 d . . . . .
C01K C 0.3049(3) 0.42416(17) 0.53300(17) 0.0449(13) Uani 1 1 d . . . . .
H01K H 0.262941 0.412867 0.520916 0.054 Uiso 1 1 calc R U . . .
C01L C 0.2517(3) 0.24982(15) 0.70502(17) 0.0427(13) Uani 1 1 d . . . . .
C01M C 0.3952(3) 0.50355(17) 0.87697(18) 0.0469(13) Uani 1 1 d . . . . .
H01M H 0.429779 0.518958 0.891304 0.056 Uiso 1 1 calc R U . . .
C01N C 0.1581(3) 0.18269(16) 0.54070(19) 0.0465(13) Uani 1 1 d . . . . .
C01O C 0.3983(3) 0.49468(16) 0.83617(18) 0.0459(13) Uani 1 1 d . . . . .
C01P C 0.4293(3) 0.28601(17) 0.59776(19) 0.0468(13) Uani 1 1 d . . . . .
C01Q C 0.2055(3) 0.27649(17) 0.7125(2) 0.0475(14) Uani 1 1 d . . . . .
H01Q H 0.193854 0.278321 0.739644 0.057 Uiso 1 1 calc R U . . .
C01R C 0.0988(3) 0.19858(18) 0.5201(2) 0.0530(15) Uani 1 1 d . . . . .
H01R H 0.063967 0.183271 0.505830 0.064 Uiso 1 1 calc R U . . .
C01S C 0.1958(3) 0.29778(16) 0.6446(2) 0.0472(14) Uani 1 1 d . . . . .
H01S H 0.177016 0.314067 0.623361 0.057 Uiso 1 1 calc R U . . .
C01T C 0.5374(3) 0.17434(16) 0.70993(18) 0.0441(13) Uani 1 1 d . . . . .
C01U C 0.4677(3) 0.51875(16) 0.60318(18) 0.0436(13) Uani 1 1 d . . . . .
C01V C 0.1404(3) 0.12020(17) 0.6203(2) 0.0504(15) Uani 1 1 d . . . . .
C01W C 0.2517(4) 0.59553(18) 0.6655(2) 0.0548(16) Uani 1 1 d . . . . .
H01W H 0.276008 0.617790 0.664950 0.066 Uiso 1 1 calc R U . . .
C01X C 0.0963(3) 0.10897(17) 0.6485(2) 0.0522(15) Uani 1 1 d . . . . .
C01Y C 0.2434(3) 0.27190(16) 0.63585(18) 0.0435(13) Uani 1 1 d . . . . .
C01Z C 0.6213(3) 0.41294(19) 0.63437(19) 0.0509(15) Uani 1 1 d . . . . .
C020 C 0.5395(3) 0.46065(15) 0.77580(16) 0.0396(12) Uani 1 1 d . . . . .
C021 C 0.6099(3) 0.17293(19) 0.7192(2) 0.0530(15) Uani 1 1 d . . . . .
H021 H 0.630087 0.166135 0.746421 0.064 Uiso 1 1 calc R U . . .
C022 C 0.3289(3) 0.41743(15) 0.57450(17) 0.0410(12) Uani 1 1 d . . . . .
C023 C 0.0401(3) 0.11753(18) 0.5665(2) 0.0555(16) Uani 1 1 d . . . . .
H023 H 0.021404 0.119622 0.538069 0.067 Uiso 1 1 calc R U . . .
C024 C 0.1805(4) 0.59503(19) 0.6515(2) 0.0550(16) Uani 1 1 d . . . . .
C025 C 0.3430(3) 0.49056(17) 0.89752(18) 0.0470(14) Uani 1 1 d . . . . .
C026 C 0.6536(3) 0.18092(18) 0.6908(2) 0.0522(15) Uani 1 1 d . . . . .
C027 C 0.5512(3) 0.19183(17) 0.64175(18) 0.0457(13) Uani 1 1 d . . . . .
C028 C 0.2738(3) 0.24634(15) 0.66557(17) 0.0397(12) Uani 1 1 d . . . . .
C029 C 0.1750(3) 0.30070(17) 0.6829(2) 0.0520(15) Uani 1 1 d . . . . .
C02A C 0.1104(3) 0.12377(16) 0.5787(2) 0.0505(14) Uani 1 1 d . . . . .
C02B C 0.4506(3) 0.34159(16) 0.73944(19) 0.0490(14) Uani 1 1 d . . . . .
C02C C 0.2042(3) 0.44176(15) 0.63253(16) 0.0408(12) Uani 1 1 d . . . . .
C101 C 0.3413(4) 0.5005(2) 0.94321(19) 0.0606(17) Uani 1 1 d D U . . .
C02E C 0.5596(3) 0.37184(17) 0.74557(19) 0.0484(14) Uani 1 1 d . . . . .
C02F C 0.2630(4) 0.39149(18) 0.80317(19) 0.0519(15) Uani 1 1 d . . . . .
C02G C 0.4011(3) 0.46114(18) 0.52775(18) 0.0488(14) Uani 1 1 d . . . . .
H02G H 0.427314 0.475927 0.511988 0.059 Uiso 1 1 calc R U . . .
C02H C 0.6365(4) 0.4307(2) 0.8179(2) 0.0622(18) Uani 1 1 d . . . . .
H02H H 0.672783 0.413395 0.819411 0.075 Uiso 1 1 calc R U . . .
C02I C 0.3215(3) 0.34875(17) 0.76563(18) 0.0495(14) Uani 1 1 d . . . . .
C02J C 0.1441(3) 0.40901(17) 0.57215(19) 0.0494(14) Uani 1 1 d . . . . .
H02J H 0.144662 0.390511 0.551989 0.059 Uiso 1 1 calc R U . . .
C02K C -0.0046(3) 0.10820(19) 0.5951(2) 0.0598(17) Uani 1 1 d . . . . .
C02L C 0.2023(3) 0.16061(17) 0.72398(19) 0.0494(14) Uani 1 1 d . . . . .
C02M C 0.5906(4) 0.34467(19) 0.7713(2) 0.0627(18) Uani 1 1 d . . . . .
H02M H 0.638503 0.346318 0.782052 0.075 Uiso 1 1 calc R U . . .
C02N C 0.4844(3) 0.11747(16) 0.75500(19) 0.0460(13) Uani 1 1 d . . . . .
C02O C 0.6218(3) 0.19103(17) 0.6520(2) 0.0490(14) Uani 1 1 d . . . . .
H02O H 0.649713 0.197650 0.631753 0.059 Uiso 1 1 calc R U . . .
C02P C 0.5340(3) 0.09960(19) 0.7826(2) 0.0553(16) Uani 1 1 d . . . . .
H02P H 0.571067 0.113198 0.797356 0.066 Uiso 1 1 calc R U . . .
C02Q C 0.2886(3) 0.56468(16) 0.68006(19) 0.0465(13) Uani 1 1 d . . . . .
C02R C 0.3383(3) 0.44622(18) 0.50835(18) 0.0514(15) Uani 1 1 d . . . . .
C02S C 0.4231(3) 0.28633(18) 0.55439(19) 0.0500(14) Uani 1 1 d . . . . .
C02T C 0.0262(3) 0.10323(19) 0.6352(2) 0.0573(17) Uani 1 1 d . . . . .
H02T H -0.001799 0.095475 0.654981 0.069 Uiso 1 1 calc R U . . .
C02U C 0.1410(3) 0.25704(18) 0.5392(2) 0.0520(15) Uani 1 1 d . . . . .
H02U H 0.135887 0.282630 0.539129 0.062 Uiso 1 1 calc R U . . .
C02V C 0.6679(3) 0.44298(18) 0.6424(2) 0.0515(15) Uani 1 1 d . . . . .
C02W C 0.2923(3) 0.46985(18) 0.87514(18) 0.0505(15) Uani 1 1 d . . . . .
H02W H 0.255012 0.461427 0.888290 0.061 Uiso 1 1 calc R U . . .
C02X C 0.0857(4) 0.45570(19) 0.6036(2) 0.0585(16) Uani 1 1 d . . . . .
H02X H 0.045337 0.469891 0.604642 0.070 Uiso 1 1 calc R U . . .
C02Y C 0.3480(3) 0.47229(17) 0.81321(18) 0.0472(14) Uani 1 1 d . . . . .
N02Z N 0.6480(3) 0.55302(19) 0.7186(2) 0.0726(18) Uani 1 1 d . . . . .
H02Z H 0.652456 0.531525 0.700603 0.087 Uiso 1 1 calc R U . . .
C030 C 0.1415(3) 0.14031(17) 0.7266(2) 0.0504(14) Uani 1 1 d . . . . .
C031 C 0.0873(4) 0.23548(19) 0.5189(2) 0.0573(17) Uani 1 1 d . . . . .
C032 C 0.4589(3) 0.54561(18) 0.5725(2) 0.0514(15) Uani 1 1 d . . . . .
H032 H 0.475121 0.541194 0.546970 0.062 Uiso 1 1 calc R U . . .
C033 C 0.4424(4) 0.1003(2) 0.5585(2) 0.0616(18) Uani 1 1 d . . . . .
C034 C 0.3778(4) 0.02709(19) 0.6681(2) 0.0621(18) Uani 1 1 d . . . . .
C036 C 0.1471(4) 0.56210(19) 0.6541(2) 0.0561(16) Uani 1 1 d . . . . .
H036 H 0.098572 0.560771 0.645109 0.067 Uiso 1 1 calc R U . . .
C037 C 0.2100(3) 0.19261(17) 0.7483(2) 0.0505(15) Uani 1 1 d . . . . .
C038 C 0.2022(3) 0.41496(15) 0.60102(17) 0.0399(12) Uani 1 1 d . . . . .
C039 C 0.3907(3) 0.43396(15) 0.59509(16) 0.0389(12) Uani 1 1 d . . . . .
C03A C 0.4828(4) 0.31397(19) 0.7649(2) 0.0635(18) Uani 1 1 d . . . . .
H03A H 0.455584 0.293860 0.770899 0.076 Uiso 1 1 calc R U . . .
C03B C 0.5519(4) 0.3146(2) 0.7816(3) 0.069(2) Uani 1 1 d . . . . .
C03C C 0.5313(3) 0.06240(19) 0.7896(2) 0.0581(17) Uani 1 1 d . . . . .
C03D C 0.4463(3) 0.31837(18) 0.6194(2) 0.0536(15) Uani 1 1 d . . . . .
H03D H 0.451226 0.318355 0.648765 0.064 Uiso 1 1 calc R U . . .
C03E C 0.6505(3) 0.47537(18) 0.6650(2) 0.0523(15) Uani 1 1 d . . . . .
C03F C 0.1429(3) 0.46150(16) 0.63323(19) 0.0477(14) Uani 1 1 d . . . . .
C03G C -0.0825(4) 0.1033(2) 0.5809(3) 0.074(2) Uani 1 1 d D . . . .
C03H C 0.5054(3) 0.18465(16) 0.67006(19) 0.0459(13) Uani 1 1 d . . . . .
C03I C 0.4740(3) 0.04389(18) 0.7692(2) 0.0535(15) Uani 1 1 d . . . . .
H03I H 0.469139 0.018731 0.774238 0.064 Uiso 1 1 calc R U . . .
C03J C 0.2549(3) 0.53123(17) 0.6831(2) 0.0514(15) Uani 1 1 d . . . . .
C03K C 0.4262(3) 0.45495(16) 0.56920(17) 0.0405(12) Uani 1 1 d . . . . .
C03L C 0.0843(4) 0.4300(2) 0.5723(2) 0.0605(17) Uani 1 1 d . . . . .
C03M C 0.3634(4) 0.05267(18) 0.6363(2) 0.0588(17) Uani 1 1 d . . . . .
C03N C 0.5290(3) 0.47940(18) 0.81234(18) 0.0495(14) Uani 1 1 d . . . . .
C03O C 0.4111(3) 0.55712(16) 0.64732(19) 0.0459(13) Uani 1 1 d . . . . .
C03P C 0.2871(4) 0.3314(2) 0.8315(2) 0.0630(19) Uani 1 1 d . . . . .
C03Q C 0.5080(3) 0.1553(2) 0.5714(2) 0.0577(17) Uani 1 1 d . . . . .
C03R C 0.4027(3) 0.25397(19) 0.52875(18) 0.0512(15) Uani 1 1 d . . . . .
C03S C 0.4287(3) 0.09855(18) 0.7328(2) 0.0523(15) Uani 1 1 d . . . . .
C03T C 0.2589(4) 0.3658(2) 0.8340(2) 0.0629(19) Uani 1 1 d . . . . .
H03T H 0.236650 0.371843 0.857016 0.076 Uiso 1 1 calc R U . . .
C03U C 0.0931(4) 0.1513(2) 0.7501(2) 0.0639(19) Uani 1 1 d . . . . .
H03U H 0.053235 0.136705 0.750766 0.077 Uiso 1 1 calc R U . . .
C03V C 0.4229(3) 0.06180(17) 0.7414(2) 0.0511(15) Uani 1 1 d . . . . .
C03W C 0.1209(4) 0.3285(2) 0.6915(2) 0.0618(18) Uani 1 1 d . . . . .
C03X C 0.1823(3) 0.53076(18) 0.6696(2) 0.0535(15) Uani 1 1 d . . . . .
C03Y C 0.5726(4) 0.4734(2) 0.8490(2) 0.0645(19) Uani 1 1 d . . . . .
H03Y H 0.564226 0.486545 0.872807 0.077 Uiso 1 1 calc R U . . .
C03Z C 0.5010(4) 0.0844(2) 0.5463(3) 0.075(2) Uani 1 1 d . . . . .
H03Z H 0.497766 0.060097 0.536708 0.090 Uiso 1 1 calc R U . . .
C040 C 0.2141(5) 0.3357(2) 0.4744(2) 0.066(2) Uani 1 1 d . . . . .
C86 C 0.7328(4) 0.1804(3) 0.7022(3) 0.078(2) Uani 1 1 d D U . . .
N7 N 0.3478(6) 0.1996(3) 0.4481(3) 0.131(3) Uani 1 1 d . U . . .
C043 C 0.3154(4) 0.32304(18) 0.79676(19) 0.0552(16) Uani 1 1 d . . . . .
H043 H 0.331607 0.299084 0.793563 0.066 Uiso 1 1 calc R U . . .
C044 C 0.1604(4) 0.2028(2) 0.7720(2) 0.0644(19) Uani 1 1 d . . . . .
H044 H 0.168012 0.224145 0.788235 0.077 Uiso 1 1 calc R U . . .
C045 C 0.1960(4) 0.3333(2) 0.4284(2) 0.0648(19) Uani 1 1 d . . . . .
C046 C 0.2933(3) 0.46070(18) 0.83381(19) 0.0506(14) Uani 1 1 d . . . . .
C7 C 0.1427(4) 0.6293(2) 0.6348(2) 0.0689(18) Uani 1 1 d D U . . .
C048 C 0.6428(4) 0.3836(2) 0.6129(3) 0.070(2) Uani 1 1 d . . . . .
H048 H 0.612843 0.363367 0.607263 0.084 Uiso 1 1 calc R U . . .
C049 C 0.3855(4) 0.0437(2) 0.5983(2) 0.0669(19) Uani 1 1 d . . . . .
C04A C 0.4340(4) 0.3185(2) 0.5347(2) 0.0603(17) Uani 1 1 d . . . . .
H04A H 0.430820 0.318768 0.505386 0.072 Uiso 1 1 calc R U . . .
C04B C 0.4039(4) 0.58302(18) 0.6160(2) 0.0574(16) Uani 1 1 d . . . . .
H04B H 0.381536 0.605183 0.620616 0.069 Uiso 1 1 calc R U . . .
C97 C 0.3069(4) 0.4542(2) 0.4633(2) 0.0680(19) Uani 1 1 d D U . . .
C04D C 0.0211(4) 0.2523(2) 0.4959(3) 0.082(3) Uani 1 1 d D . . . .
C04E C 0.6275(5) 0.4495(2) 0.8533(2) 0.074(2) Uani 1 1 d . . . . .
C04F C 0.1280(5) 0.3391(2) 0.4105(2) 0.074(2) Uani 1 1 d . . . . .
H04F H 0.094092 0.345073 0.427379 0.089 Uiso 1 1 calc R U . . .
C04G C 0.7329(4) 0.4376(2) 0.6272(3) 0.086(3) Uani 1 1 d . . . . .
H04G H 0.766178 0.456428 0.633038 0.103 Uiso 1 1 calc DR U . . .
C04H C 0.4559(4) 0.3500(2) 0.5991(3) 0.073(2) Uani 1 1 d . . . . .
H04H H 0.466858 0.371645 0.614373 0.087 Uiso 1 1 calc R U . . .
C04I C 0.0999(4) 0.1833(2) 0.7732(3) 0.073(2) Uani 1 1 d . . . . .
C04J C 0.5647(4) 0.1385(3) 0.5594(3) 0.076(2) Uani 1 1 d . . . . .
H04J H 0.606073 0.152037 0.559300 0.091 Uiso 1 1 calc R U . . .
C04K C 0.4152(5) -0.0043(2) 0.6641(3) 0.078(2) Uani 1 1 d . . . . .
H04K H 0.423635 -0.020819 0.686587 0.094 Uiso 1 1 calc R U . . .
C04L C 0.4275(4) 0.57827(19) 0.5784(2) 0.0592(17) Uani 1 1 d . . . . .
C04M C 0.2820(6) 0.3034(2) 0.8661(2) 0.084(3) Uani 1 1 d D . . . .
C04N C 0.5857(6) 0.2851(3) 0.8102(4) 0.101(3) Uani 1 1 d D . . . .
O04O O 0.3108(4) 0.3179(4) 0.4189(2) 0.154(4) Uani 1 1 d . . . . .
H04O H 0.315032 0.315065 0.444639 0.230 Uiso 1 1 calc R U . . .
C04P C 0.5779(4) 0.5504(2) 0.7312(3) 0.070(2) Uani 1 1 d . . . . .
H04C H 0.572943 0.526389 0.743897 0.084 Uiso 1 1 calc R U . . .
H04D H 0.542459 0.552228 0.706214 0.084 Uiso 1 1 calc R U . . .
C04Q C 0.5887(4) 0.0423(2) 0.8183(3) 0.080(3) Uani 1 1 d . . . . .
C04R C 0.5637(4) 0.1024(3) 0.5474(3) 0.087(3) Uani 1 1 d . . . . .
C04S C 0.4495(4) 0.3503(2) 0.5565(3) 0.072(2) Uani 1 1 d . . . . .
H04S H 0.455815 0.372162 0.542196 0.086 Uiso 1 1 calc R U . . .
C04U C 0.7065(5) 0.5506(3) 0.7532(3) 0.093(3) Uani 1 1 d . . . . .
H04E H 0.704062 0.571172 0.772326 0.112 Uiso 1 1 calc R U . . .
H04I H 0.750815 0.552395 0.741990 0.112 Uiso 1 1 calc R U . . .
C04V C 0.7507(5) 0.4111(4) 0.6073(4) 0.110(4) Uani 1 1 d . . . . .
H04V H 0.794438 0.410601 0.597835 0.132 Uiso 1 1 calc R U . . .
C04W C 0.1570(7) 0.3275(3) 0.3442(3) 0.105(4) Uani 1 1 d . . . . .
H04W H 0.143592 0.325149 0.315095 0.126 Uiso 1 1 calc R U . . .
C04X C 0.7059(5) 0.3831(3) 0.5996(3) 0.096(3) Uani 1 1 d . . . . .
H04X H 0.718516 0.362659 0.584731 0.115 Uiso 1 1 calc R U . . .
C04Y C 0.4404(6) -0.0120(3) 0.6273(3) 0.092(3) Uani 1 1 d . . . . .
C04Z C 0.2237(7) 0.3219(3) 0.3608(3) 0.113(4) Uani 1 1 d . . . . .
H04Z H 0.257104 0.316315 0.343412 0.135 Uiso 1 1 calc R U . . .
C050 C 0.1092(6) 0.3362(3) 0.3682(3) 0.095(3) Uani 1 1 d . . . . .
H050 H 0.062518 0.340372 0.356056 0.115 Uiso 1 1 calc R U . . .
C90 C 0.0213(5) 0.4248(3) 0.5387(3) 0.094(3) Uani 1 1 d D U . . .
C053 C 0.6754(6) 0.4430(3) 0.8949(3) 0.111(4) Uani 1 1 d D . . . .
C054 C 0.4216(5) 0.0121(2) 0.5939(3) 0.087(3) Uani 1 1 d . . . . .
H054 H 0.434181 0.006324 0.567692 0.105 Uiso 1 1 calc R U . . .
C46 C 0.4112(7) 0.4926(5) 0.9677(4) 0.080(4) Uani 0.67(2) 1 d D U P A 1
H46A H 0.422963 0.467097 0.964181 0.120 Uiso 0.67(2) 1 calc R U P A 1
H46B H 0.410149 0.497585 0.997025 0.120 Uiso 0.67(2) 1 calc R U P A 1
H46C H 0.446200 0.508020 0.957734 0.120 Uiso 0.67(2) 1 calc R U P A 1
C55 C 0.3254(12) 0.5402(4) 0.9447(7) 0.090(4) Uani 0.67(2) 1 d D U P A 1
H55A H 0.359421 0.553929 0.931756 0.135 Uiso 0.67(2) 1 calc R U P A 1
H55B H 0.327676 0.547858 0.973652 0.135 Uiso 0.67(2) 1 calc R U P A 1
H55C H 0.278788 0.544825 0.929844 0.135 Uiso 0.67(2) 1 calc R U P A 1
C057 C 0.2441(6) 0.3245(3) 0.4038(3) 0.093(3) Uani 1 1 d . . . . .
C058 C 0.7048(6) 0.5153(3) 0.7768(4) 0.117(4) Uani 1 1 d . . . . .
H05G H 0.707601 0.494855 0.757888 0.175 Uiso 1 1 calc R U . . .
H05H H 0.661431 0.513710 0.788438 0.175 Uiso 1 1 calc R U . . .
H05I H 0.744212 0.514386 0.799182 0.175 Uiso 1 1 calc R U . . .
C059 C 0.1454(5) 0.3663(2) 0.6839(4) 0.100(3) Uani 1 1 d . . . . .
H05A H 0.113872 0.383978 0.693589 0.149 Uiso 1 1 calc R U . . .
H05B H 0.145995 0.369767 0.654248 0.149 Uiso 1 1 calc R U . . .
H05C H 0.192253 0.369809 0.699056 0.149 Uiso 1 1 calc R U . . .
C05A C 0.6577(5) 0.5862(3) 0.6923(3) 0.088(3) Uani 1 1 d . . . . .
H05J H 0.656183 0.608274 0.709356 0.106 Uiso 1 1 calc R U . . .
H05K H 0.704095 0.585073 0.683488 0.106 Uiso 1 1 calc R U . . .
C05B C 0.0461(5) 0.1963(3) 0.7996(4) 0.099(3) Uani 1 1 d D . . . .
C05C C 0.4203(5) 0.6082(2) 0.5451(3) 0.083(3) Uani 1 1 d . . . . .
C05D C 0.5648(5) 0.5798(3) 0.7618(4) 0.095(3) Uani 1 1 d . . . . .
H05L H 0.566688 0.603659 0.748779 0.143 Uiso 1 1 calc R U . . .
H05M H 0.600259 0.578490 0.786393 0.143 Uiso 1 1 calc R U . . .
H05N H 0.518854 0.576304 0.769928 0.143 Uiso 1 1 calc R U . . .
C05E C 0.6530(4) 0.0639(3) 0.8284(4) 0.101(3) Uani 1 1 d . . . . .
H05D H 0.647078 0.081748 0.849773 0.151 Uiso 1 1 calc R U . . .
H05E H 0.662732 0.076481 0.803437 0.151 Uiso 1 1 calc R U . . .
H05F H 0.691782 0.047811 0.838529 0.151 Uiso 1 1 calc R U . . .
C50 C 0.2346(7) 0.2311(5) 0.4519(4) 0.135(4) Uani 1 1 d . U . . .
H50A H 0.246674 0.244425 0.428025 0.202 Uiso 1 1 calc R U . . .
H50B H 0.246407 0.245858 0.476960 0.202 Uiso 1 1 calc R U . . .
H50C H 0.184807 0.225931 0.447570 0.202 Uiso 1 1 calc R U . . .
C51 C 0.1103(7) 0.3290(3) 0.7371(4) 0.127(4) Uani 1 1 d . U . . .
H51A H 0.155169 0.332452 0.754714 0.190 Uiso 1 1 calc R U . . .
H51B H 0.089955 0.305980 0.744113 0.190 Uiso 1 1 calc R U . . .
H51C H 0.079153 0.348938 0.741674 0.190 Uiso 1 1 calc R U . . .
C92 C 0.3540(7) 0.4761(4) 0.4407(3) 0.083(4) Uani 0.732(12) 1 d D U P B 1
H92A H 0.360343 0.500206 0.453139 0.125 Uiso 0.732(12) 1 calc R U P B 1
H92B H 0.333345 0.478362 0.411527 0.125 Uiso 0.732(12) 1 calc R U P B 1
H92C H 0.398982 0.463917 0.442538 0.125 Uiso 0.732(12) 1 calc R U P B 1
C37 C 0.2862(9) 0.4792(5) 0.9621(4) 0.075(4) Uani 0.67(2) 1 d D U P A 1
H37A H 0.240234 0.489354 0.952181 0.113 Uiso 0.67(2) 1 calc R U P A 1
H37B H 0.295686 0.480943 0.992324 0.113 Uiso 0.67(2) 1 calc R U P A 1
H37C H 0.287318 0.453736 0.953761 0.113 Uiso 0.67(2) 1 calc R U P A 1
C102 C 0.1731(10) 0.6431(6) 0.5989(6) 0.093(4) Uani 0.63(2) 1 d D U P C 1
H10A H 0.162456 0.626232 0.575609 0.139 Uiso 0.63(2) 1 calc R U P C 1
H10B H 0.223532 0.645130 0.606444 0.139 Uiso 0.63(2) 1 calc R U P C 1
H10C H 0.153563 0.666924 0.590856 0.139 Uiso 0.63(2) 1 calc R U P C 1
C3 C 0.0627(8) 0.6211(5) 0.6197(7) 0.088(5) Uani 0.63(2) 1 d D U P C 1
H3A H 0.039610 0.643141 0.608055 0.132 Uiso 0.63(2) 1 calc R U P C 1
H3B H 0.041081 0.612897 0.643268 0.132 Uiso 0.63(2) 1 calc R U P C 1
H3C H 0.058345 0.602103 0.598478 0.132 Uiso 0.63(2) 1 calc R U P C 1
C15 C 0.7560(6) 0.1699(5) 0.7468(4) 0.091(4) Uani 0.727(11) 1 d D U P D 1
H15A H 0.806518 0.172203 0.753285 0.136 Uiso 0.727(11) 1 calc R U P D 1
H15B H 0.742470 0.144826 0.751157 0.136 Uiso 0.727(11) 1 calc R U P D 1
H15C H 0.734075 0.185997 0.764911 0.136 Uiso 0.727(11) 1 calc R U P D 1
C05N C 0.0829(7) 0.2112(3) 0.6407(4) 0.119(4) Uani 1 1 d . . . . .
H05O H 0.088788 0.230686 0.621215 0.179 Uiso 1 1 calc R U . . .
H05P H 0.092821 0.187837 0.628596 0.179 Uiso 1 1 calc R U . . .
H05Q H 0.114975 0.214941 0.666501 0.179 Uiso 1 1 calc R U . . .
C94 C 0.2936(9) 0.4185(4) 0.4405(3) 0.095(4) Uani 0.732(12) 1 d D U P B 1
H94A H 0.334908 0.403103 0.446366 0.143 Uiso 0.732(12) 1 calc R U P B 1
H94B H 0.283189 0.422968 0.410697 0.143 Uiso 0.732(12) 1 calc R U P B 1
H94C H 0.254166 0.406194 0.449895 0.143 Uiso 0.732(12) 1 calc R U P B 1
C5 C 0.1461(11) 0.6571(4) 0.6713(5) 0.081(4) Uani 0.63(2) 1 d D U P C 1
H5A H 0.194367 0.664257 0.680336 0.121 Uiso 0.63(2) 1 calc R U P C 1
H5B H 0.127458 0.645852 0.694524 0.121 Uiso 0.63(2) 1 calc R U P C 1
H5C H 0.118509 0.678567 0.662022 0.121 Uiso 0.63(2) 1 calc R U P C 1
C05Q C 0.6297(5) 0.0841(4) 0.5367(4) 0.121(5) Uani 1 1 d . . . . .
C59 C 0.5339(11) 0.2553(5) 0.8189(7) 0.130(6) Uani 0.695(14) 1 d D U P E 1
H59A H 0.513505 0.243991 0.792833 0.196 Uiso 0.695(14) 1 calc R U P E 1
H59B H 0.497132 0.266256 0.832271 0.196 Uiso 0.695(14) 1 calc R U P E 1
H59C H 0.558327 0.236982 0.837300 0.196 Uiso 0.695(14) 1 calc R U P E 1
C74 C 0.3110(16) 0.3198(6) 0.9081(5) 0.099(7) Uani 0.509(18) 1 d D U P F 1
H74A H 0.302263 0.303213 0.930196 0.149 Uiso 0.509(18) 1 calc R U P F 1
H74B H 0.288286 0.343037 0.911451 0.149 Uiso 0.509(18) 1 calc R U P F 1
H74C H 0.361035 0.323539 0.909602 0.149 Uiso 0.509(18) 1 calc R U P F 1
C49 C 0.0536(6) 0.3201(4) 0.6656(5) 0.145(5) Uani 1 1 d . U . . .
H49A H 0.016669 0.334231 0.675304 0.218 Uiso 1 1 calc R U . . .
H49B H 0.043547 0.294216 0.667560 0.218 Uiso 1 1 calc R U . . .
H49C H 0.056109 0.326356 0.636662 0.218 Uiso 1 1 calc R U . . .
C68 C -0.0419(9) 0.2300(6) 0.5026(7) 0.102(5) Uani 0.642(14) 1 d D U P G 1
H68A H -0.033524 0.204423 0.497067 0.152 Uiso 0.642(14) 1 calc R U P G 1
H68B H -0.082661 0.238464 0.483816 0.152 Uiso 0.642(14) 1 calc R U P G 1
H68C H -0.050113 0.232768 0.531327 0.152 Uiso 0.642(14) 1 calc R U P G 1
C87 C 0.0020(9) 0.3844(4) 0.5356(6) 0.112(5) Uani 0.726(13) 1 d D U P H 1
H87A H -0.019542 0.377387 0.559696 0.169 Uiso 0.726(13) 1 calc R U P H 1
H87B H 0.043932 0.369922 0.534970 0.169 Uiso 0.726(13) 1 calc R U P H 1
H87C H -0.030702 0.380138 0.510256 0.169 Uiso 0.726(13) 1 calc R U P H 1
C40 C 0.5640(6) 0.0285(5) 0.8546(5) 0.161(6) Uani 1 1 d . U . . .
H40A H 0.601419 0.015281 0.871666 0.241 Uiso 1 1 calc R U . . .
H40B H 0.524896 0.012088 0.846216 0.241 Uiso 1 1 calc R U . . .
H40C H 0.548838 0.048668 0.870519 0.241 Uiso 1 1 calc R U . . .
C16 C 0.7630(6) 0.2166(4) 0.6953(5) 0.099(4) Uani 0.727(11) 1 d D U P D 1
H16A H 0.751111 0.233700 0.716152 0.148 Uiso 0.727(11) 1 calc R U P D 1
H16B H 0.744212 0.225422 0.667623 0.148 Uiso 0.727(11) 1 calc R U P D 1
H16C H 0.813541 0.214561 0.697786 0.148 Uiso 0.727(11) 1 calc R U P D 1
C42 C 0.6760(12) 0.4020(5) 0.9049(6) 0.131(6) Uani 0.636(14) 1 d D U P I 1
H42A H 0.629959 0.394593 0.910350 0.196 Uiso 0.636(14) 1 calc R U P I 1
H42B H 0.710304 0.397197 0.929432 0.196 Uiso 0.636(14) 1 calc R U P I 1
H42C H 0.688097 0.388300 0.881329 0.196 Uiso 0.636(14) 1 calc R U P I 1
C30 C 0.6112(9) 0.0100(4) 0.7936(6) 0.181(7) Uani 1 1 d . U . . .
H30A H 0.610019 0.017067 0.764621 0.271 Uiso 1 1 calc R U . . .
H30B H 0.579500 -0.010335 0.795300 0.271 Uiso 1 1 calc R U . . .
H30C H 0.658447 0.002764 0.805301 0.271 Uiso 1 1 calc R U . . .
C061 C 0.6038(6) 0.5893(4) 0.6546(3) 0.107(3) Uani 1 1 d . . . . .
H06A H 0.605442 0.567742 0.637254 0.161 Uiso 1 1 calc R U . . .
H06B H 0.612934 0.610905 0.638798 0.161 Uiso 1 1 calc R U . . .
H06C H 0.557826 0.591287 0.663020 0.161 Uiso 1 1 calc R U . . .
C28 C 0.4858(8) -0.0453(4) 0.6252(4) 0.128(4) Uani 1 1 d D U . . .
C69 C 0.0143(9) 0.2913(4) 0.5031(7) 0.102(5) Uani 0.642(14) 1 d D U P G 1
H69A H 0.004367 0.295228 0.531275 0.153 Uiso 0.642(14) 1 calc R U P G 1
H69B H -0.023627 0.301083 0.483133 0.153 Uiso 0.642(14) 1 calc R U P G 1
H69C H 0.057719 0.303477 0.499706 0.153 Uiso 0.642(14) 1 calc R U P G 1
C24 C 0.2738(9) 0.1969(5) 0.4568(5) 0.145(4) Uani 1 1 d . U . . .
H24A H 0.248908 0.178615 0.437888 0.174 Uiso 1 1 calc R U . . .
H24B H 0.274548 0.188003 0.485456 0.174 Uiso 1 1 calc R U . . .
C73 C -0.1059(9) 0.1145(6) 0.5353(5) 0.102(5) Uani 0.571(12) 1 d D U P J 1
H73A H -0.100348 0.140693 0.532413 0.153 Uiso 0.571(12) 1 calc R U P J 1
H73B H -0.154696 0.107939 0.527034 0.153 Uiso 0.571(12) 1 calc R U P J 1
H73C H -0.077416 0.101836 0.517489 0.153 Uiso 0.571(12) 1 calc R U P J 1
C19 C 0.3581(8) 0.6318(4) 0.5469(5) 0.149(6) Uani 1 1 d . U . . .
H19A H 0.315756 0.617435 0.539333 0.224 Uiso 1 1 calc R U . . .
H19B H 0.358296 0.651981 0.527489 0.224 Uiso 1 1 calc R U . . .
H19C H 0.359508 0.641208 0.575041 0.224 Uiso 1 1 calc R U . . .
C70 C 0.0261(9) 0.2495(6) 0.4476(5) 0.109(5) Uani 0.642(14) 1 d D U P G 1
H70A H 0.072114 0.257404 0.442709 0.164 Uiso 0.642(14) 1 calc R U P G 1
H70B H -0.009392 0.264945 0.431952 0.164 Uiso 0.642(14) 1 calc R U P G 1
H70C H 0.018575 0.224289 0.438474 0.164 Uiso 0.642(14) 1 calc R U P G 1
C57 C 0.3444(10) 0.2067(5) 0.4042(5) 0.168(4) Uani 1 1 d . U . . .
H57A H 0.299661 0.218801 0.394449 0.201 Uiso 1 1 calc R U . . .
H57B H 0.343876 0.183131 0.389748 0.201 Uiso 1 1 calc R U . . .
C44 C 0.6164(7) 0.0450(4) 0.5239(5) 0.148(5) Uani 1 1 d . U . . .
H44A H 0.604248 0.031163 0.547402 0.222 Uiso 1 1 calc R U . . .
H44B H 0.658330 0.034706 0.515304 0.222 Uiso 1 1 calc R U . . .
H44C H 0.578153 0.043820 0.500821 0.222 Uiso 1 1 calc R U . . .
C71 C -0.0973(9) 0.0621(4) 0.5820(7) 0.094(5) Uani 0.571(12) 1 d D U P J 1
H71A H -0.069414 0.049438 0.563921 0.141 Uiso 0.571(12) 1 calc R U P J 1
H71B H -0.146598 0.057699 0.572394 0.141 Uiso 0.571(12) 1 calc R U P J 1
H71C H -0.085162 0.053175 0.610422 0.141 Uiso 0.571(12) 1 calc R U P J 1
C21 C 0.6473(12) 0.2697(6) 0.7940(8) 0.146(7) Uani 0.695(14) 1 d D U P E 1
H21A H 0.669006 0.251180 0.813215 0.219 Uiso 0.695(14) 1 calc R U P E 1
H21B H 0.680730 0.289090 0.791540 0.219 Uiso 0.695(14) 1 calc R U P E 1
H21C H 0.632490 0.258797 0.766810 0.219 Uiso 0.695(14) 1 calc R U P E 1
C82 C -0.0405(7) 0.4481(5) 0.5454(5) 0.111(5) Uani 0.726(13) 1 d D U P H 1
H82A H -0.080763 0.441462 0.525144 0.166 Uiso 0.726(13) 1 calc R U P H 1
H82B H -0.029280 0.473691 0.541976 0.166 Uiso 0.726(13) 1 calc R U P H 1
H82C H -0.051157 0.444144 0.573455 0.166 Uiso 0.726(13) 1 calc R U P H 1
C72 C -0.1200(8) 0.1256(6) 0.6075(6) 0.103(5) Uani 0.571(12) 1 d D U P J 1
H72A H -0.109702 0.116880 0.636143 0.154 Uiso 0.571(12) 1 calc R U P J 1
H72B H -0.169937 0.123761 0.597969 0.154 Uiso 0.571(12) 1 calc R U P J 1
H72C H -0.105328 0.150873 0.606249 0.154 Uiso 0.571(12) 1 calc R U P J 1
C39 C 0.2376(7) 0.4739(5) 0.4630(4) 0.095(4) Uani 0.732(12) 1 d D U P B 1
H39A H 0.204974 0.457919 0.474286 0.143 Uiso 0.732(12) 1 calc R U P B 1
H39B H 0.218507 0.480527 0.434471 0.143 Uiso 0.732(12) 1 calc R U P B 1
H39C H 0.244937 0.495865 0.479914 0.143 Uiso 0.732(12) 1 calc R U P B 1
C17 C 0.4200(9) 0.5926(4) 0.5025(4) 0.151(5) Uani 1 1 d . U . . .
H17A H 0.459518 0.576181 0.502763 0.226 Uiso 1 1 calc R U . . .
H17B H 0.423451 0.612277 0.482731 0.226 Uiso 1 1 calc R U . . .
H17C H 0.376763 0.579209 0.494159 0.226 Uiso 1 1 calc R U . . .
C76 C 0.3116(18) 0.2668(5) 0.8586(8) 0.116(7) Uani 0.509(18) 1 d D U P F 1
H76A H 0.362171 0.267466 0.866024 0.173 Uiso 0.509(18) 1 calc R U P F 1
H76B H 0.299584 0.260422 0.829259 0.173 Uiso 0.509(18) 1 calc R U P F 1
H76C H 0.292382 0.248624 0.875559 0.173 Uiso 0.509(18) 1 calc R U P F 1
C83 C 0.7617(7) 0.1518(5) 0.6753(5) 0.109(4) Uani 0.727(11) 1 d D U P D 1
H83A H 0.812300 0.151006 0.682186 0.164 Uiso 0.727(11) 1 calc R U P D 1
H83B H 0.748872 0.158167 0.645978 0.164 Uiso 0.727(11) 1 calc R U P D 1
H83C H 0.742321 0.128048 0.680409 0.164 Uiso 0.727(11) 1 calc R U P D 1
C43 C 0.6842(8) 0.0852(5) 0.5732(6) 0.187(7) Uani 1 1 d . U . . .
H43A H 0.697444 0.110415 0.579617 0.281 Uiso 1 1 calc R U . . .
H43B H 0.724807 0.071607 0.567392 0.281 Uiso 1 1 calc R U . . .
H43C H 0.666598 0.074319 0.596961 0.281 Uiso 1 1 calc R U . . .
C18 C 0.4824(8) 0.6326(4) 0.5541(5) 0.159(6) Uani 1 1 d . U . . .
H18A H 0.492454 0.637138 0.583957 0.239 Uiso 1 1 calc R U . . .
H18B H 0.472812 0.655582 0.539412 0.239 Uiso 1 1 calc R U . . .
H18C H 0.522506 0.620877 0.544846 0.239 Uiso 1 1 calc R U . . .
C78 C 0.0266(11) 0.2350(5) 0.7880(8) 0.132(6) Uani 0.727(14) 1 d D U P K 1
H78A H 0.068171 0.248499 0.783715 0.199 Uiso 0.727(14) 1 calc R U P K 1
H78B H 0.005747 0.246302 0.810310 0.199 Uiso 0.727(14) 1 calc R U P K 1
H78C H -0.006873 0.235253 0.762402 0.199 Uiso 0.727(14) 1 calc R U P K 1
C12 C 0.539(3) -0.0386(19) 0.5959(16) 0.141(14) Uani 0.37(2) 1 d D U P L 1
H12A H 0.530238 -0.014762 0.582985 0.212 Uiso 0.37(2) 1 calc R U P L 1
H12B H 0.533757 -0.057356 0.574451 0.212 Uiso 0.37(2) 1 calc R U P L 1
H12C H 0.585484 -0.039421 0.611582 0.212 Uiso 0.37(2) 1 calc R U P L 1
C58 C 0.3791(10) 0.1614(6) 0.4682(6) 0.174(5) Uani 1 1 d D U . . .
H58A H 0.383180 0.161006 0.498766 0.209 Uiso 1 1 calc R U . . .
H58B H 0.352529 0.140041 0.456243 0.209 Uiso 1 1 calc R U . . .
C61 C 0.6116(13) 0.3030(6) 0.8524(6) 0.148(7) Uani 0.695(14) 1 d D U P E 1
H61A H 0.571718 0.310494 0.865399 0.221 Uiso 0.695(14) 1 calc R U P E 1
H61B H 0.639840 0.324244 0.848233 0.221 Uiso 0.695(14) 1 calc R U P E 1
H61C H 0.639635 0.285605 0.870418 0.221 Uiso 0.695(14) 1 calc R U P E 1
C80 C -0.0116(9) 0.1697(5) 0.8000(7) 0.131(6) Uani 0.727(14) 1 d D U P K 1
H80A H -0.044432 0.171853 0.774302 0.197 Uiso 0.727(14) 1 calc R U P K 1
H80B H -0.035664 0.174704 0.823692 0.197 Uiso 0.727(14) 1 calc R U P K 1
H80C H 0.007331 0.145062 0.802371 0.197 Uiso 0.727(14) 1 calc R U P K 1
C75 C 0.2048(10) 0.2953(8) 0.8660(9) 0.119(6) Uani 0.509(18) 1 d D U P F 1
H75A H 0.200029 0.273527 0.882535 0.179 Uiso 0.509(18) 1 calc R U P F 1
H75B H 0.182244 0.291174 0.837450 0.179 Uiso 0.509(18) 1 calc R U P F 1
H75C H 0.182783 0.315833 0.877784 0.179 Uiso 0.509(18) 1 calc R U P F 1
C81 C 0.0812(10) 0.1980(6) 0.8450(6) 0.143(6) Uani 0.727(14) 1 d D U P K 1
H81A H 0.102980 0.174600 0.853043 0.214 Uiso 0.727(14) 1 calc R U P K 1
H81B H 0.046286 0.203381 0.862859 0.214 Uiso 0.727(14) 1 calc R U P K 1
H81C H 0.116581 0.217020 0.848168 0.214 Uiso 0.727(14) 1 calc R U P K 1
C45 C 0.6554(9) 0.1049(5) 0.5034(6) 0.188(8) Uani 1 1 d . U . . .
H45A H 0.617062 0.109459 0.481012 0.282 Uiso 1 1 calc R U . . .
H45B H 0.691643 0.090974 0.492683 0.282 Uiso 1 1 calc R U . . .
H45C H 0.674626 0.128014 0.514539 0.282 Uiso 1 1 calc R U . . .
C41 C 0.6488(14) 0.4606(8) 0.9310(5) 0.138(7) Uani 0.636(14) 1 d D U P I 1
H41A H 0.639546 0.486259 0.924991 0.207 Uiso 0.636(14) 1 calc R U P I 1
H41B H 0.683652 0.458268 0.955792 0.207 Uiso 0.636(14) 1 calc R U P I 1
H41C H 0.605861 0.448568 0.935764 0.207 Uiso 0.636(14) 1 calc R U P I 1
C54 C 0.0451(9) 0.4357(5) 0.4963(4) 0.118(5) Uani 0.726(13) 1 d D U P H 1
H54A H 0.083192 0.419928 0.490954 0.177 Uiso 0.726(13) 1 calc R U P H 1
H54B H 0.060926 0.460968 0.497673 0.177 Uiso 0.726(13) 1 calc R U P H 1
H54C H 0.006057 0.433101 0.473822 0.177 Uiso 0.726(13) 1 calc R U P H 1
C63 C 0.7493(10) 0.4559(8) 0.8895(6) 0.140(7) Uani 0.636(14) 1 d D U P I 1
H63A H 0.765530 0.441038 0.868015 0.210 Uiso 0.636(14) 1 d R U P I 1
H63B H 0.780450 0.452648 0.915715 0.210 Uiso 0.636(14) 1 d R U P I 1
H63C H 0.748840 0.481418 0.881355 0.210 Uiso 0.636(14) 1 d R U P I 1
C13 C 0.497(3) -0.0682(12) 0.6636(11) 0.149(9) Uani 0.37(2) 1 d D U P L 1
H13A H 0.529264 -0.056318 0.685505 0.224 Uiso 0.37(2) 1 d R U P L 1
H13B H 0.516434 -0.091598 0.656915 0.224 Uiso 0.37(2) 1 d R U P L 1
H13C H 0.452414 -0.071918 0.673035 0.224 Uiso 0.37(2) 1 d R U P L 1
C11 C 0.423(2) -0.0721(12) 0.6048(17) 0.146(11) Uani 0.37(2) 1 d D U P L 1
H11A H 0.391202 -0.076964 0.624848 0.219 Uiso 0.37(2) 1 d R U P L 1
H11B H 0.442712 -0.094854 0.596818 0.219 Uiso 0.37(2) 1 d R U P L 1
H11C H 0.396992 -0.060394 0.580228 0.219 Uiso 0.37(2) 1 d R U P L 1
C33 C 0.2659(6) 0.5160(3) 0.5736(3) 0.098(3) Uani 1 1 d . . . . .
H33A H 0.286315 0.501393 0.553487 0.147 Uiso 1 1 d R U . . .
H33B H 0.243575 0.500003 0.591617 0.147 Uiso 1 1 d R U . . .
H33C H 0.302465 0.530013 0.590467 0.147 Uiso 1 1 d R U . . .
C23 C 0.4021(13) 0.2297(7) 0.3909(7) 0.244(8) Uani 1 1 d . U . . .
H23A H 0.399344 0.228436 0.360730 0.366 Uiso 1 1 d R U . . .
H23B H 0.447814 0.221376 0.404020 0.366 Uiso 1 1 d R U . . .
H23C H 0.394954 0.254796 0.399140 0.366 Uiso 1 1 d R U . . .
C25 C 0.4474(11) 0.1652(8) 0.4534(8) 0.263(9) Uani 1 1 d D U . . .
H25A H 0.439997 0.171274 0.423874 0.395 Uiso 1 1 calc R U . . .
H25B H 0.472921 0.142279 0.457614 0.395 Uiso 1 1 calc R U . . .
H25C H 0.474233 0.184458 0.468999 0.395 Uiso 1 1 calc R U . . .
C31 C 0.0158(11) 0.2113(6) 0.6491(10) 0.209(11) Uani 1 1 d . . . . .
C47 C 0.2184(10) 0.5385(5) 0.5534(6) 0.156(6) Uani 1 1 d . U . . .
N4 N 0.1956(14) 0.5649(7) 0.5340(8) 0.283(11) Uani 1 1 d . U . . .
N50 N -0.0389(13) 0.2129(10) 0.6519(13) 0.39(2) Uani 1 1 d . . . . .
C64 C 0.693(2) 0.4816(8) 0.9139(12) 0.141(8) Uani 0.364(14) 1 d D U P I 2
H64A H 0.717111 0.495757 0.894997 0.212 Uiso 0.364(14) 1 d R U P I 2
H64B H 0.723521 0.478757 0.940467 0.212 Uiso 0.364(14) 1 d R U P I 2
H64C H 0.650631 0.494187 0.918317 0.212 Uiso 0.364(14) 1 d R U P I 2
C62 C 0.6313(16) 0.4317(13) 0.9269(9) 0.142(8) Uani 0.364(14) 1 d D U P I 2
H62A H 0.593431 0.448978 0.927522 0.213 Uiso 0.364(14) 1 d R U P I 2
H62B H 0.660241 0.430838 0.954112 0.213 Uiso 0.364(14) 1 d R U P I 2
H62C H 0.612001 0.407528 0.919861 0.213 Uiso 0.364(14) 1 d R U P I 2
C38 C 0.7450(15) 0.4267(13) 0.8885(10) 0.137(8) Uani 0.364(14) 1 d D U P I 2
H38A H 0.735834 0.407728 0.867364 0.206 Uiso 0.364(14) 1 d R U P I 2
H38B H 0.766094 0.415838 0.914764 0.206 Uiso 0.364(14) 1 d R U P I 2
H38C H 0.776814 0.444638 0.879664 0.206 Uiso 0.364(14) 1 d R U P I 2
C22 C 0.536(2) 0.2760(16) 0.8409(15) 0.145(9) Uani 0.305(14) 1 d D U P E 2
H22A H 0.494023 0.264617 0.826105 0.218 Uiso 0.305(14) 1 calc R U P E 2
H22B H 0.523403 0.298267 0.854283 0.218 Uiso 0.305(14) 1 calc R U P E 2
H22C H 0.558702 0.259242 0.861975 0.218 Uiso 0.305(14) 1 calc R U P E 2
C20 C 0.590(3) 0.2517(9) 0.7811(11) 0.140(8) Uani 0.305(14) 1 d D U P E 2
H20A H 0.589423 0.229298 0.797178 0.210 Uiso 0.305(14) 1 calc R U P E 2
H20B H 0.632812 0.252934 0.768964 0.210 Uiso 0.305(14) 1 calc R U P E 2
H20C H 0.549968 0.251918 0.758953 0.210 Uiso 0.305(14) 1 calc R U P E 2
C60 C 0.6608(15) 0.2904(13) 0.8252(18) 0.140(9) Uani 0.305(14) 1 d D U P E 2
H60A H 0.666864 0.310398 0.845108 0.210 Uiso 0.305(14) 1 calc R U P E 2
H60B H 0.684821 0.296183 0.801667 0.210 Uiso 0.305(14) 1 calc R U P E 2
H60C H 0.680349 0.268180 0.838566 0.210 Uiso 0.305(14) 1 calc R U P E 2
C67 C 0.4448(16) -0.0794(6) 0.6261(11) 0.152(8) Uani 0.63(2) 1 d D U P L 2
H67A H 0.432796 -0.082991 0.653874 0.228 Uiso 0.63(2) 1 calc R U P L 2
H67B H 0.472504 -0.100017 0.618957 0.228 Uiso 0.63(2) 1 calc R U P L 2
H67C H 0.402276 -0.077696 0.605985 0.228 Uiso 0.63(2) 1 calc R U P L 2
C65 C 0.5174(14) -0.0456(9) 0.5827(9) 0.138(10) Uani 0.63(2) 1 d D U P L 2
H65A H 0.479606 -0.044977 0.559274 0.207 Uiso 0.63(2) 1 calc R U P L 2
H65B H 0.544961 -0.067606 0.581161 0.207 Uiso 0.63(2) 1 calc R U P L 2
H65C H 0.547099 -0.024273 0.581586 0.207 Uiso 0.63(2) 1 calc R U P L 2
C66 C 0.5506(13) -0.0426(7) 0.6589(8) 0.156(9) Uani 0.63(2) 1 d D U P L 2
H66A H 0.579922 -0.022488 0.652294 0.233 Uiso 0.63(2) 1 calc R U P L 2
H66B H 0.576940 -0.065253 0.659837 0.233 Uiso 0.63(2) 1 calc R U P L 2
H66C H 0.535999 -0.038252 0.685914 0.233 Uiso 0.63(2) 1 calc R U P L 2
C9 C 0.0331(17) 0.2800(10) 0.4657(10) 0.115(7) Uani 0.358(14) 1 d D U P G 2
H9A H 0.062783 0.299129 0.479585 0.173 Uiso 0.358(14) 1 calc R U P G 2
H9B H -0.011332 0.290463 0.453216 0.173 Uiso 0.358(14) 1 calc R U P G 2
H9C H 0.055981 0.269008 0.443979 0.173 Uiso 0.358(14) 1 calc R U P G 2
C10 C -0.0344(17) 0.2224(9) 0.4806(12) 0.101(7) Uani 0.358(14) 1 d D U P G 2
H10D H -0.020076 0.209156 0.457333 0.152 Uiso 0.358(14) 1 calc R U P G 2
H10E H -0.079434 0.233963 0.471666 0.152 Uiso 0.358(14) 1 calc R U P G 2
H10F H -0.038354 0.205572 0.503309 0.152 Uiso 0.358(14) 1 calc R U P G 2
C8 C -0.0083(14) 0.2741(9) 0.5302(9) 0.104(7) Uani 0.358(14) 1 d D U P G 2
H8A H -0.046106 0.260385 0.539562 0.156 Uiso 0.358(14) 1 calc R U P G 2
H8B H -0.025845 0.297498 0.519068 0.156 Uiso 0.358(14) 1 calc R U P G 2
H8C H 0.028629 0.278051 0.553650 0.156 Uiso 0.358(14) 1 calc R U P G 2
C53 C -0.0947(11) 0.0723(7) 0.5511(8) 0.097(6) Uani 0.429(12) 1 d D U P J 2
H53A H -0.086815 0.080271 0.523595 0.146 Uiso 0.429(12) 1 calc R U P J 2
H53B H -0.142533 0.063718 0.549722 0.146 Uiso 0.429(12) 1 calc R U P J 2
H53C H -0.062619 0.052502 0.560557 0.146 Uiso 0.429(12) 1 calc R U P J 2
C29 C -0.1189(9) 0.0920(8) 0.6187(6) 0.091(5) Uani 0.429(12) 1 d D U P J 2
H29A H -0.111164 0.066181 0.624456 0.136 Uiso 0.429(12) 1 calc R U P J 2
H29B H -0.168835 0.096710 0.612193 0.136 Uiso 0.429(12) 1 calc R U P J 2
H29C H -0.099547 0.106160 0.643144 0.136 Uiso 0.429(12) 1 calc R U P J 2
C32 C -0.1118(11) 0.1392(6) 0.5668(10) 0.107(6) Uani 0.429(12) 1 d D U P J 2
H32A H -0.081922 0.158464 0.580094 0.161 Uiso 0.429(12) 1 calc R U P J 2
H32B H -0.158384 0.141646 0.574300 0.161 Uiso 0.429(12) 1 calc R U P J 2
H32C H -0.114469 0.141002 0.536671 0.161 Uiso 0.429(12) 1 calc R U P J 2
C27 C 0.3506(13) 0.2821(8) 0.8735(9) 0.122(8) Uani 0.491(18) 1 d D U P F 2
H27A H 0.389568 0.299024 0.878590 0.183 Uiso 0.491(18) 1 calc R U P F 2
H27B H 0.354836 0.267380 0.849015 0.183 Uiso 0.491(18) 1 calc R U P F 2
H27C H 0.350931 0.266204 0.897580 0.183 Uiso 0.491(18) 1 calc R U P F 2
C36 C 0.2647(18) 0.3210(7) 0.9059(6) 0.109(6) Uani 0.491(18) 1 d D U P F 2
H36A H 0.298811 0.313313 0.929444 0.164 Uiso 0.491(18) 1 calc R U P F 2
H36B H 0.218255 0.313375 0.910473 0.164 Uiso 0.491(18) 1 calc R U P F 2
H36C H 0.265898 0.347386 0.903271 0.164 Uiso 0.491(18) 1 calc R U P F 2
C26 C 0.2299(17) 0.2745(7) 0.8504(8) 0.116(7) Uani 0.491(18) 1 d D U P F 2
H26A H 0.217616 0.260699 0.873921 0.175 Uiso 0.491(18) 1 calc R U P F 2
H26B H 0.250079 0.258158 0.831835 0.175 Uiso 0.491(18) 1 calc R U P F 2
H26C H 0.188143 0.285861 0.835390 0.175 Uiso 0.491(18) 1 calc R U P F 2
C52 C 0.040(3) 0.1686(13) 0.8319(15) 0.140(8) Uani 0.273(14) 1 d D U P K 2
H52A H 0.034607 0.144515 0.819117 0.209 Uiso 0.273(14) 1 calc R U P K 2
H52B H -0.001278 0.173906 0.845022 0.209 Uiso 0.273(14) 1 calc R U P K 2
H52C H 0.081178 0.169048 0.852868 0.209 Uiso 0.273(14) 1 calc R U P K 2
C48 C 0.051(3) 0.2352(9) 0.8149(18) 0.122(8) Uani 0.273(14) 1 d D U P K 2
H48A H 0.059994 0.235389 0.845187 0.183 Uiso 0.273(14) 1 calc R U P K 2
H48B H 0.006701 0.247568 0.805483 0.183 Uiso 0.273(14) 1 calc R U P K 2
H48C H 0.088277 0.247652 0.803799 0.183 Uiso 0.273(14) 1 calc R U P K 2
C34 C -0.0186(17) 0.2007(16) 0.7670(12) 0.141(8) Uani 0.273(14) 1 d D U P K 2
H34A H -0.019267 0.225101 0.755065 0.211 Uiso 0.273(14) 1 calc R U P K 2
H34B H -0.060246 0.197160 0.779989 0.211 Uiso 0.273(14) 1 calc R U P K 2
H34C H -0.017784 0.182711 0.744998 0.211 Uiso 0.273(14) 1 calc R U P K 2
C77 C 0.4438(3) 0.13738(19) 0.57150(19) 0.0510(15) Uani 1 1 d . . . . .
C14 C 0.7710(16) 0.1943(13) 0.6677(10) 0.094(6) Uani 0.273(11) 1 d D U P D 2
H14A H 0.751658 0.217786 0.657857 0.141 Uiso 0.273(11) 1 calc R U P D 2
H14B H 0.765492 0.176968 0.644771 0.141 Uiso 0.273(11) 1 calc R U P D 2
H14C H 0.820374 0.197143 0.678496 0.141 Uiso 0.273(11) 1 calc R U P D 2
C85 C 0.7557(18) 0.1424(7) 0.7131(15) 0.104(6) Uani 0.273(11) 1 d D U P D 2
H85A H 0.806396 0.141172 0.716744 0.156 Uiso 0.273(11) 1 calc R U P D 2
H85B H 0.736107 0.125984 0.690873 0.156 Uiso 0.273(11) 1 calc R U P D 2
H85C H 0.739473 0.135345 0.738963 0.156 Uiso 0.273(11) 1 calc R U P D 2
C84 C 0.7571(17) 0.2066(10) 0.7365(10) 0.095(6) Uani 0.273(11) 1 d D U P D 2
H84A H 0.736048 0.200373 0.760992 0.142 Uiso 0.273(11) 1 calc R U P D 2
H84B H 0.743357 0.231255 0.727543 0.142 Uiso 0.273(11) 1 calc R U P D 2
H84C H 0.807691 0.205355 0.743332 0.142 Uiso 0.273(11) 1 calc R U P D 2
C88 C 0.025(2) 0.3917(11) 0.5090(14) 0.111(7) Uani 0.274(13) 1 d D U P H 2
H88A H 0.040552 0.370243 0.525310 0.166 Uiso 0.274(13) 1 calc R U P H 2
H88B H 0.056994 0.397134 0.489606 0.166 Uiso 0.274(13) 1 calc R U P H 2
H88C H -0.021607 0.387182 0.493541 0.166 Uiso 0.274(13) 1 calc R U P H 2
C91 C -0.0428(15) 0.4217(15) 0.5618(11) 0.117(7) Uani 0.274(13) 1 d D U P H 2
H91A H -0.085397 0.422815 0.541673 0.175 Uiso 0.274(13) 1 calc R U P H 2
H91B H -0.042334 0.441738 0.581527 0.175 Uiso 0.274(13) 1 calc R U P H 2
H91C H -0.041049 0.398615 0.576728 0.175 Uiso 0.274(13) 1 calc R U P H 2
C89 C 0.010(2) 0.4595(9) 0.5136(13) 0.112(7) Uani 0.274(13) 1 d D U P H 2
H89A H 0.000775 0.453532 0.484015 0.167 Uiso 0.274(13) 1 calc R U P H 2
H89B H 0.051720 0.474636 0.519011 0.167 Uiso 0.274(13) 1 calc R U P H 2
H89C H -0.029549 0.472728 0.521410 0.167 Uiso 0.274(13) 1 calc R U P H 2
C95 C 0.2298(12) 0.4475(13) 0.4550(10) 0.085(6) Uani 0.268(12) 1 d D U P B 2
H95A H 0.220902 0.421429 0.455437 0.127 Uiso 0.268(12) 1 calc R U P B 2
H95B H 0.210805 0.457371 0.427807 0.127 Uiso 0.268(12) 1 calc R U P B 2
H95C H 0.207628 0.459457 0.476416 0.127 Uiso 0.268(12) 1 calc R U P B 2
C96 C 0.318(2) 0.4950(7) 0.4563(11) 0.093(6) Uani 0.268(12) 1 d D U P B 2
H96A H 0.287927 0.509207 0.471392 0.140 Uiso 0.268(12) 1 calc R U P B 2
H96B H 0.307842 0.500481 0.426653 0.140 Uiso 0.268(12) 1 calc R U P B 2
H96C H 0.366873 0.501226 0.466353 0.140 Uiso 0.268(12) 1 calc R U P B 2
C93 C 0.343(2) 0.4299(11) 0.4373(9) 0.094(6) Uani 0.268(12) 1 d D U P B 2
H93A H 0.392428 0.436815 0.440036 0.141 Uiso 0.268(12) 1 calc R U P B 2
H93B H 0.322182 0.432056 0.408233 0.141 Uiso 0.268(12) 1 calc R U P B 2
H93C H 0.339784 0.404782 0.446437 0.141 Uiso 0.268(12) 1 calc R U P B 2
C98 C 0.2966(15) 0.5328(8) 0.9455(11) 0.075(7) Uani 0.33(2) 1 d D U P A 2
H98A H 0.247722 0.525472 0.940054 0.112 Uiso 0.33(2) 1 calc R U P A 2
H98B H 0.305795 0.550565 0.924750 0.112 Uiso 0.33(2) 1 calc R U P A 2
H98C H 0.306629 0.543517 0.973156 0.112 Uiso 0.33(2) 1 calc R U P A 2
C99 C 0.321(2) 0.4664(7) 0.9648(8) 0.076(6) Uani 0.33(2) 1 d D U P A 2
H99A H 0.275088 0.458105 0.951275 0.114 Uiso 0.33(2) 1 calc R U P A 2
H99B H 0.318294 0.471888 0.993955 0.114 Uiso 0.33(2) 1 calc R U P A 2
H99C H 0.355093 0.447386 0.963173 0.114 Uiso 0.33(2) 1 calc R U P A 2
C100 C 0.4064(11) 0.5178(9) 0.9656(8) 0.084(6) Uani 0.33(2) 1 d D U P A 2
H10G H 0.406600 0.516085 0.995536 0.127 Uiso 0.33(2) 1 calc R U P A 2
H10H H 0.407813 0.543334 0.957554 0.127 Uiso 0.33(2) 1 calc R U P A 2
H10I H 0.447073 0.505229 0.958189 0.127 Uiso 0.33(2) 1 calc R U P A 2
C56 C 0.0881(16) 0.6209(7) 0.5993(9) 0.086(6) Uani 0.37(2) 1 d D U P C 2
H56A H 0.063655 0.643234 0.589670 0.129 Uiso 0.37(2) 1 calc R U P C 2
H56B H 0.055113 0.603622 0.608150 0.129 Uiso 0.37(2) 1 calc R U P C 2
H56C H 0.109472 0.610363 0.576793 0.129 Uiso 0.37(2) 1 calc R U P C 2
C4 C 0.1109(17) 0.6472(9) 0.6710(8) 0.086(6) Uani 0.37(2) 1 d D U P C 2
H4A H 0.146074 0.648233 0.695787 0.128 Uiso 0.37(2) 1 calc R U P C 2
H4B H 0.071330 0.632784 0.676934 0.128 Uiso 0.37(2) 1 calc R U P C 2
H4C H 0.095302 0.671800 0.663101 0.128 Uiso 0.37(2) 1 calc R U P C 2
C6 C 0.1959(13) 0.6570(7) 0.6191(11) 0.087(6) Uani 0.37(2) 1 d D U P C 2
H6A H 0.231100 0.643429 0.606964 0.131 Uiso 0.37(2) 1 calc R U P C 2
H6B H 0.218339 0.671380 0.642498 0.131 Uiso 0.37(2) 1 calc R U P C 2
H6C H 0.170840 0.673074 0.598126 0.131 Uiso 0.37(2) 1 calc R U P C 2

loop_
_atom_site_aniso_label
_atom_site_aniso_U_11
_atom_site_aniso_U_22
_atom_site_aniso_U_33
_atom_site_aniso_U_23
_atom_site_aniso_U_13
_atom_site_aniso_U_12
Ag1 0.0481(2) 0.0546(3) 0.0358(2) 0.00663(17) 0.00026(17) -0.00535(19)
Ag3 0.0472(2) 0.0513(2) 0.0422(2) 0.00025(18) 0.00682(18) 0.00138(19)
Ag6 0.0432(2) 0.0516(3) 0.0530(3) 0.01215(19) 0.00420(19) 0.00196(19)
Zr1 0.0353(2) 0.0363(2) 0.0324(2) -0.00210(17) 0.00227(17) -0.00227(17)
Ag7 0.0773(3) 0.0434(2) 0.0440(2) 0.00122(18) -0.0037(2) -0.0084(2)
Ag5 0.0432(3) 0.0468(3) 0.0695(3) 0.0009(2) 0.0012(2) -0.00067(19)
Zr2 0.0362(2) 0.0417(3) 0.0376(2) 0.00334(18) -0.00059(18) -0.00526(19)
Ag4 0.0500(3) 0.0575(3) 0.1010(4) 0.0198(3) 0.0047(3) 0.0039(2)
Ag2 0.0712(4) 0.0831(4) 0.0526(3) 0.0072(3) 0.0040(2) -0.0034(3)
S00A 0.0432(7) 0.0374(7) 0.0339(6) 0.0013(5) 0.0022(5) -0.0057(5)
S00B 0.0453(8) 0.0376(7) 0.0403(7) 0.0035(5) -0.0003(6) -0.0055(6)
S00C 0.0439(8) 0.0501(8) 0.0440(8) 0.0074(6) -0.0029(6) -0.0033(6)
S00D 0.0423(8) 0.0513(8) 0.0422(7) -0.0061(6) 0.0010(6) 0.0017(6)
S00E 0.0392(7) 0.0486(8) 0.0434(7) -0.0012(6) 0.0066(6) -0.0066(6)
S00F 0.0605(9) 0.0419(8) 0.0402(7) 0.0005(6) 0.0015(6) -0.0099(6)
S00G 0.0484(8) 0.0411(7) 0.0516(8) -0.0055(6) 0.0050(6) -0.0025(6)
S00H 0.0517(8) 0.0434(7) 0.0443(7) -0.0076(6) 0.0110(6) -0.0042(6)
S00I 0.0468(8) 0.0419(8) 0.0542(8) -0.0044(6) -0.0028(6) -0.0047(6)
S00J 0.0464(8) 0.0495(8) 0.0423(7) 0.0062(6) 0.0027(6) -0.0042(6)
S00K 0.0421(8) 0.0549(9) 0.0592(9) -0.0099(7) 0.0082(7) -0.0023(6)
S00L 0.0413(8) 0.0670(10) 0.0457(8) 0.0040(7) 0.0025(6) -0.0063(7)
S00M 0.0483(9) 0.0473(8) 0.0695(10) 0.0147(7) 0.0054(7) -0.0076(7)
S00N 0.0528(9) 0.0595(9) 0.0472(8) -0.0039(7) 0.0096(7) -0.0113(7)
S00O 0.0506(9) 0.0440(8) 0.0786(11) 0.0144(7) -0.0031(8) -0.0016(7)
S00P 0.0549(10) 0.0579(10) 0.0642(10) -0.0118(8) -0.0055(8) 0.0047(8)
O00Q 0.044(2) 0.036(2) 0.040(2) 0.0020(15) 0.0020(16) 0.0013(16)
O00R 0.042(2) 0.044(2) 0.041(2) 0.0040(16) 0.0050(17) 0.0005(17)
O00S 0.046(2) 0.047(2) 0.0319(19) -0.0027(15) 0.0024(16) 0.0053(17)
O00T 0.037(2) 0.050(2) 0.051(2) -0.0052(18) 0.0080(17) 0.0000(17)
O00U 0.050(2) 0.050(2) 0.041(2) 0.0014(17) -0.0010(18) -0.0147(19)
O00V 0.042(2) 0.042(2) 0.052(2) 0.0002(17) -0.0037(18) -0.0076(17)
O00W 0.046(2) 0.041(2) 0.0333(19) 0.0008(15) 0.0025(16) -0.0052(17)
O00X 0.055(2) 0.043(2) 0.036(2) 0.0098(16) -0.0001(17) -0.0023(18)
O00Y 0.048(2) 0.045(2) 0.044(2) -0.0058(17) 0.0079(18) -0.0017(18)
O00Z 0.056(2) 0.044(2) 0.038(2) -0.0011(16) 0.0000(18) -0.0112(18)
O010 0.037(2) 0.064(3) 0.043(2) 0.0076(19) -0.0069(17) -0.0034(19)
O011 0.079(3) 0.043(2) 0.039(2) 0.0046(17) 0.009(2) -0.007(2)
O012 0.041(2) 0.045(2) 0.062(3) -0.0036(19) 0.0056(19) -0.0009(18)
O013 0.050(2) 0.057(3) 0.050(2) -0.016(2) -0.014(2) 0.005(2)
O014 0.045(3) 0.074(3) 0.069(3) -0.015(2) 0.013(2) -0.019(2)
O015 0.040(2) 0.090(4) 0.059(3) -0.002(2) -0.003(2) -0.015(2)
O016 0.073(3) 0.051(3) 0.064(3) 0.004(2) -0.003(2) 0.015(2)
O017 0.043(2) 0.045(2) 0.091(3) -0.004(2) -0.008(2) 0.0036(19)
O018 0.067(3) 0.046(3) 0.085(4) 0.011(2) -0.038(3) -0.005(2)
O019 0.114(5) 0.079(4) 0.044(3) 0.000(2) 0.015(3) -0.033(3)
O01A 0.080(4) 0.087(4) 0.054(3) -0.003(3) 0.003(3) 0.010(3)
O01B 0.055(3) 0.078(4) 0.122(5) -0.035(3) 0.035(3) -0.029(3)
O01C 0.097(4) 0.082(4) 0.047(3) -0.020(2) 0.028(3) -0.039(3)
C01D 0.044(3) 0.044(3) 0.035(3) 0.004(2) -0.008(2) 0.000(2)
C01E 0.051(4) 0.049(3) 0.037(3) -0.001(2) -0.001(3) -0.011(3)
C01F 0.044(3) 0.044(3) 0.041(3) 0.001(2) -0.006(2) -0.006(2)
C01G 0.046(3) 0.049(3) 0.038(3) -0.006(2) -0.005(2) -0.001(3)
O01H 0.072(4) 0.168(7) 0.049(3) -0.008(3) -0.011(3) 0.018(4)
C01I 0.041(3) 0.037(3) 0.041(3) -0.002(2) 0.003(2) -0.010(2)
C01J 0.046(3) 0.040(3) 0.038(3) -0.002(2) -0.003(2) -0.003(2)
C01K 0.043(3) 0.054(3) 0.036(3) -0.002(2) -0.002(2) -0.009(3)
C01L 0.048(3) 0.038(3) 0.042(3) 0.005(2) 0.005(2) -0.007(2)
C01M 0.052(4) 0.047(3) 0.041(3) -0.006(2) 0.002(3) 0.000(3)
C01N 0.044(3) 0.042(3) 0.051(3) 0.003(3) -0.002(3) -0.002(2)
C01O 0.052(4) 0.043(3) 0.044(3) -0.003(2) 0.014(3) -0.002(3)
C01P 0.048(3) 0.046(3) 0.046(3) -0.002(3) 0.006(3) -0.009(3)
C01Q 0.043(3) 0.048(3) 0.052(3) 0.005(3) 0.009(3) -0.004(3)
C01R 0.043(3) 0.054(4) 0.057(4) 0.003(3) -0.010(3) -0.002(3)
C01S 0.046(3) 0.037(3) 0.058(4) 0.009(3) 0.004(3) 0.002(2)
C01T 0.039(3) 0.046(3) 0.043(3) 0.003(2) -0.007(2) -0.002(2)
C01U 0.037(3) 0.045(3) 0.049(3) 0.005(2) 0.004(2) -0.006(2)
C01V 0.029(3) 0.044(3) 0.075(4) -0.007(3) 0.000(3) -0.010(2)
C01W 0.065(4) 0.043(3) 0.056(4) -0.003(3) 0.009(3) 0.005(3)
C01X 0.047(4) 0.039(3) 0.069(4) 0.004(3) 0.004(3) -0.007(3)
C01Y 0.044(3) 0.043(3) 0.042(3) 0.002(2) 0.001(2) -0.009(2)
C01Z 0.048(4) 0.060(4) 0.045(3) 0.000(3) 0.008(3) 0.007(3)
C020 0.037(3) 0.043(3) 0.036(3) 0.000(2) -0.002(2) 0.000(2)
C021 0.038(3) 0.065(4) 0.052(4) 0.007(3) -0.010(3) 0.004(3)
C022 0.049(3) 0.037(3) 0.037(3) -0.001(2) 0.004(2) -0.005(2)
C023 0.035(3) 0.052(4) 0.075(4) -0.006(3) -0.007(3) -0.004(3)
C024 0.054(4) 0.056(4) 0.055(4) 0.000(3) 0.010(3) 0.013(3)
C025 0.054(4) 0.050(3) 0.036(3) 0.003(2) 0.004(3) 0.006(3)
C026 0.030(3) 0.058(4) 0.067(4) 0.000(3) 0.000(3) 0.002(3)
C027 0.040(3) 0.051(3) 0.043(3) 0.008(3) -0.002(2) 0.006(3)
C028 0.036(3) 0.040(3) 0.042(3) 0.003(2) 0.001(2) -0.008(2)
C029 0.049(4) 0.044(3) 0.065(4) 0.004(3) 0.015(3) -0.003(3)
C02A 0.047(4) 0.040(3) 0.062(4) -0.003(3) 0.000(3) 0.003(3)
C02B 0.055(4) 0.042(3) 0.048(3) 0.004(3) -0.002(3) -0.003(3)
C02C 0.044(3) 0.042(3) 0.034(3) 0.002(2) -0.001(2) 0.000(2)
C101 0.078(4) 0.068(4) 0.036(3) -0.003(3) 0.010(3) 0.000(3)
C02E 0.052(4) 0.045(3) 0.046(3) -0.004(3) 0.000(3) 0.005(3)
C02F 0.058(4) 0.054(4) 0.041(3) 0.004(3) 0.001(3) -0.015(3)
C02G 0.052(4) 0.056(4) 0.039(3) -0.001(3) 0.008(3) -0.008(3)
C02H 0.061(4) 0.068(5) 0.054(4) -0.006(3) -0.003(3) 0.012(3)
C02I 0.061(4) 0.048(3) 0.038(3) 0.000(2) 0.005(3) -0.013(3)
C02J 0.057(4) 0.044(3) 0.044(3) 0.001(2) -0.005(3) -0.001(3)
C02K 0.035(3) 0.057(4) 0.084(5) -0.001(3) -0.004(3) -0.004(3)
C02L 0.047(3) 0.052(4) 0.048(3) 0.009(3) 0.001(3) -0.004(3)
C02M 0.061(4) 0.055(4) 0.066(4) 0.005(3) -0.012(3) 0.010(3)
C02N 0.043(3) 0.042(3) 0.051(3) 0.009(3) 0.003(3) 0.001(2)
C02O 0.041(3) 0.051(4) 0.055(4) 0.003(3) 0.006(3) -0.004(3)
C02P 0.046(4) 0.055(4) 0.061(4) 0.012(3) -0.003(3) -0.004(3)
C02Q 0.039(3) 0.044(3) 0.056(4) -0.011(3) 0.007(3) 0.000(2)
C02R 0.056(4) 0.059(4) 0.038(3) 0.003(3) 0.004(3) -0.006(3)
C02S 0.048(4) 0.056(4) 0.045(3) 0.002(3) 0.005(3) -0.009(3)
C02T 0.040(3) 0.054(4) 0.077(5) 0.012(3) 0.006(3) -0.006(3)
C02U 0.050(4) 0.045(3) 0.057(4) 0.004(3) -0.004(3) 0.004(3)
C02V 0.047(4) 0.058(4) 0.051(3) -0.006(3) 0.010(3) -0.001(3)
C02W 0.057(4) 0.058(4) 0.037(3) 0.005(3) 0.012(3) 0.005(3)
C02X 0.049(4) 0.057(4) 0.067(4) 0.001(3) -0.001(3) 0.004(3)
C02Y 0.051(4) 0.049(3) 0.043(3) -0.006(3) 0.012(3) -0.009(3)
N02Z 0.061(4) 0.071(4) 0.089(5) -0.024(3) 0.021(3) -0.012(3)
C030 0.047(3) 0.045(3) 0.060(4) 0.012(3) 0.006(3) -0.006(3)
C031 0.050(4) 0.053(4) 0.062(4) 0.005(3) -0.017(3) 0.000(3)
C032 0.048(4) 0.056(4) 0.050(3) 0.012(3) 0.007(3) -0.007(3)
C033 0.053(4) 0.067(4) 0.061(4) -0.016(3) -0.005(3) 0.004(3)
C034 0.053(4) 0.048(4) 0.081(5) 0.001(3) -0.004(3) -0.006(3)
C036 0.052(4) 0.056(4) 0.060(4) -0.006(3) 0.010(3) 0.008(3)
C037 0.053(4) 0.046(3) 0.051(3) 0.014(3) 0.003(3) -0.009(3)
C038 0.039(3) 0.040(3) 0.039(3) 0.007(2) -0.002(2) 0.000(2)
C039 0.044(3) 0.037(3) 0.036(3) 0.001(2) 0.005(2) -0.004(2)
C03A 0.075(5) 0.046(4) 0.065(4) 0.011(3) -0.004(4) -0.007(3)
C03B 0.076(5) 0.051(4) 0.073(5) 0.010(3) -0.008(4) 0.010(4)
C03C 0.043(4) 0.056(4) 0.073(4) 0.018(3) 0.002(3) 0.007(3)
C03D 0.048(4) 0.050(4) 0.062(4) -0.010(3) 0.005(3) -0.005(3)
C03E 0.045(4) 0.057(4) 0.055(4) -0.004(3) 0.010(3) -0.012(3)
C03F 0.045(3) 0.043(3) 0.053(3) -0.003(3) 0.002(3) -0.003(3)
C03G 0.036(4) 0.092(6) 0.091(6) 0.010(5) 0.001(4) -0.004(4)
C03H 0.042(3) 0.041(3) 0.054(3) 0.000(3) 0.003(3) -0.007(2)
C03I 0.044(3) 0.046(3) 0.069(4) 0.014(3) 0.004(3) -0.001(3)
C03J 0.049(4) 0.047(3) 0.057(4) -0.009(3) 0.003(3) 0.005(3)
C03K 0.038(3) 0.046(3) 0.036(3) -0.001(2) 0.004(2) -0.002(2)
C03L 0.048(4) 0.059(4) 0.069(4) -0.007(3) -0.009(3) -0.005(3)
C03M 0.052(4) 0.042(3) 0.077(5) -0.003(3) -0.006(3) 0.003(3)
C03N 0.053(4) 0.054(4) 0.039(3) -0.006(3) 0.001(3) -0.004(3)
C03O 0.043(3) 0.044(3) 0.049(3) 0.002(3) 0.003(3) -0.005(3)
C03P 0.082(5) 0.058(4) 0.048(4) 0.012(3) 0.006(3) -0.018(4)
C03Q 0.043(4) 0.075(5) 0.053(4) -0.011(3) 0.001(3) -0.003(3)
C03R 0.053(4) 0.061(4) 0.038(3) 0.002(3) 0.003(3) -0.007(3)
C03S 0.047(4) 0.049(4) 0.057(4) 0.010(3) -0.004(3) 0.004(3)
C03T 0.085(5) 0.064(4) 0.039(3) 0.003(3) 0.008(3) -0.025(4)
C03U 0.054(4) 0.055(4) 0.086(5) 0.018(4) 0.023(4) -0.004(3)
C03V 0.041(3) 0.047(3) 0.062(4) 0.013(3) 0.000(3) 0.005(3)
C03W 0.055(4) 0.055(4) 0.078(5) 0.008(3) 0.020(4) 0.007(3)
C03X 0.052(4) 0.052(4) 0.055(4) -0.009(3) 0.003(3) 0.002(3)
C03Y 0.071(5) 0.077(5) 0.043(4) -0.014(3) 0.003(3) 0.004(4)
C03Z 0.051(4) 0.082(5) 0.090(6) -0.031(4) 0.003(4) 0.006(4)
C040 0.080(5) 0.070(5) 0.041(4) -0.004(3) -0.012(4) -0.009(4)
C86 0.043(4) 0.106(6) 0.083(5) 0.009(4) 0.000(3) 0.008(4)
N7 0.146(6) 0.146(6) 0.099(5) -0.035(5) 0.016(5) -0.011(6)
C043 0.071(4) 0.048(4) 0.044(3) 0.006(3) 0.000(3) -0.014(3)
C044 0.071(5) 0.051(4) 0.077(5) 0.006(3) 0.029(4) -0.010(3)
C045 0.079(5) 0.066(5) 0.046(4) -0.003(3) -0.001(4) -0.004(4)
C046 0.047(3) 0.055(4) 0.049(3) -0.002(3) 0.004(3) -0.012(3)
C7 0.069(4) 0.055(4) 0.082(5) 0.007(3) 0.010(4) 0.014(3)
C048 0.068(5) 0.061(4) 0.086(5) -0.025(4) 0.027(4) 0.003(4)
C049 0.069(5) 0.052(4) 0.074(5) -0.013(3) -0.009(4) 0.005(3)
C04A 0.055(4) 0.061(4) 0.065(4) 0.016(3) 0.008(3) -0.008(3)
C04B 0.065(4) 0.042(3) 0.066(4) 0.011(3) 0.010(3) 0.001(3)
C97 0.069(4) 0.100(5) 0.033(3) 0.015(3) 0.000(3) -0.014(4)
C04D 0.053(4) 0.056(4) 0.122(7) 0.009(4) -0.032(5) 0.000(3)
C04E 0.079(5) 0.088(6) 0.048(4) -0.009(4) -0.012(4) 0.023(4)
C04F 0.082(6) 0.073(5) 0.058(4) 0.006(4) -0.020(4) 0.003(4)
C04G 0.052(5) 0.113(7) 0.100(6) -0.010(6) 0.030(4) -0.015(5)
C04H 0.078(5) 0.045(4) 0.097(6) -0.013(4) 0.016(4) -0.016(4)
C04I 0.071(5) 0.061(5) 0.094(6) 0.012(4) 0.041(4) -0.002(4)
C04J 0.044(4) 0.105(7) 0.076(5) -0.028(5) 0.005(4) -0.009(4)
C04K 0.079(6) 0.052(4) 0.096(6) 0.003(4) -0.012(5) 0.018(4)
C04L 0.067(4) 0.050(4) 0.061(4) 0.020(3) 0.013(3) 0.001(3)
C04M 0.126(8) 0.073(5) 0.052(4) 0.019(4) 0.014(5) -0.025(5)
C04N 0.106(8) 0.066(6) 0.120(8) 0.038(5) -0.016(6) 0.009(5)
O04O 0.098(6) 0.286(13) 0.074(5) -0.013(6) 0.007(4) 0.054(7)
C04P 0.044(4) 0.081(5) 0.090(6) -0.006(4) 0.022(4) -0.013(4)
C04Q 0.053(4) 0.071(5) 0.106(7) 0.036(5) -0.025(4) 0.001(4)
C04R 0.061(5) 0.103(7) 0.099(6) -0.044(5) 0.014(4) 0.010(5)
C04S 0.080(5) 0.043(4) 0.095(6) 0.006(4) 0.018(4) -0.015(3)
C04U 0.054(5) 0.110(8) 0.113(8) -0.008(6) 0.000(5) -0.017(5)
C04V 0.070(6) 0.138(10) 0.134(9) -0.049(8) 0.051(6) 0.010(6)
C04W 0.144(11) 0.107(8) 0.052(5) -0.004(5) -0.028(6) 0.013(7)
C04X 0.077(6) 0.096(7) 0.121(8) -0.042(6) 0.036(6) 0.009(5)
C04Y 0.109(8) 0.068(5) 0.092(7) -0.008(5) -0.013(6) 0.035(5)
C04Z 0.148(11) 0.136(10) 0.052(5) -0.014(5) 0.011(6) 0.020(8)
C050 0.108(8) 0.099(7) 0.069(6) 0.004(5) -0.025(6) -0.004(6)
C90 0.072(5) 0.101(6) 0.094(6) -0.026(5) -0.039(4) 0.010(4)
C053 0.122(9) 0.141(10) 0.054(5) -0.027(5) -0.041(5) 0.058(8)
C054 0.098(7) 0.076(6) 0.080(6) -0.020(4) -0.011(5) 0.027(5)
C46 0.087(7) 0.106(9) 0.044(5) 0.006(6) -0.004(5) 0.013(7)
C55 0.131(11) 0.081(8) 0.062(7) -0.014(6) 0.027(9) 0.004(8)
C057 0.110(8) 0.112(8) 0.052(5) -0.007(5) -0.007(5) 0.015(6)
C058 0.091(8) 0.117(9) 0.134(10) 0.020(8) -0.006(7) -0.017(7)
C059 0.095(7) 0.055(5) 0.156(10) -0.001(5) 0.045(7) 0.002(5)
C05A 0.074(6) 0.083(6) 0.117(8) -0.013(5) 0.039(5) -0.013(5)
C05B 0.084(7) 0.075(6) 0.151(10) -0.005(6) 0.068(7) -0.006(5)
C05C 0.096(6) 0.073(5) 0.083(6) 0.039(4) 0.030(5) 0.014(5)
C05D 0.085(6) 0.081(6) 0.127(8) -0.024(6) 0.039(6) 0.001(5)
C05E 0.049(5) 0.116(8) 0.126(8) 0.046(7) -0.023(5) -0.002(5)
C50 0.106(9) 0.187(13) 0.107(8) -0.016(9) 0.003(7) 0.010(9)
C51 0.157(10) 0.115(8) 0.125(8) 0.024(7) 0.080(8) 0.052(7)
C92 0.089(7) 0.122(9) 0.036(5) 0.029(5) -0.002(5) -0.020(7)
C37 0.089(9) 0.091(9) 0.050(6) -0.006(6) 0.025(7) -0.021(7)
C102 0.091(8) 0.087(8) 0.097(9) 0.028(7) 0.007(7) 0.024(7)
C3 0.078(8) 0.077(7) 0.101(9) 0.011(7) -0.011(7) 0.024(7)
C15 0.041(5) 0.130(9) 0.096(7) 0.017(7) -0.007(5) -0.003(6)
C05N 0.125(11) 0.082(7) 0.146(11) -0.002(7) 0.007(8) -0.005(7)
C94 0.124(9) 0.114(9) 0.041(5) 0.000(5) -0.013(6) -0.024(7)
C5 0.080(9) 0.061(8) 0.099(8) -0.007(6) 0.009(8) 0.020(7)
C05Q 0.063(6) 0.157(12) 0.144(10) -0.075(9) 0.022(6) 0.004(6)
C59 0.139(11) 0.099(10) 0.145(12) 0.064(9) -0.002(10) 0.022(9)
C74 0.134(15) 0.104(11) 0.058(8) 0.027(8) 0.011(10) -0.011(12)
C49 0.070(6) 0.150(10) 0.204(12) -0.067(9) -0.018(7) 0.043(7)
C68 0.062(7) 0.100(9) 0.135(12) 0.009(9) -0.009(9) 0.010(7)
C87 0.084(8) 0.112(8) 0.124(9) -0.025(8) -0.042(7) -0.012(7)
C40 0.080(7) 0.230(13) 0.161(10) 0.135(10) -0.020(7) -0.011(8)
C16 0.051(6) 0.111(8) 0.128(9) 0.017(7) -0.004(6) -0.032(6)
C42 0.152(12) 0.136(12) 0.085(9) 0.028(8) -0.048(9) 0.028(10)
C30 0.154(11) 0.133(11) 0.223(14) -0.011(10) -0.074(10) 0.068(9)
C061 0.092(7) 0.133(10) 0.096(7) -0.010(7) 0.011(6) -0.001(7)
C28 0.151(8) 0.105(7) 0.124(7) -0.008(6) 0.011(7) 0.054(6)
C69 0.078(8) 0.084(9) 0.130(11) 0.005(8) -0.023(8) 0.024(7)
C24 0.153(8) 0.159(9) 0.120(7) -0.035(7) 0.011(7) -0.024(8)
C73 0.052(7) 0.135(11) 0.112(10) 0.013(9) -0.011(7) -0.007(8)
C19 0.149(10) 0.150(10) 0.159(10) 0.096(9) 0.054(8) 0.069(8)
C70 0.096(9) 0.114(10) 0.102(9) 0.015(8) -0.035(8) 0.025(8)
C57 0.171(7) 0.185(7) 0.146(7) -0.019(6) 0.020(6) -0.016(6)
C44 0.100(8) 0.145(10) 0.204(12) -0.057(9) 0.037(8) 0.046(7)
C71 0.060(7) 0.102(9) 0.113(10) -0.009(8) -0.010(8) -0.027(7)
C21 0.138(11) 0.125(11) 0.168(13) 0.054(10) 0.001(11) 0.058(10)
C82 0.076(7) 0.121(9) 0.115(8) -0.022(7) -0.048(6) 0.020(7)
C72 0.046(7) 0.128(11) 0.131(11) -0.015(10) 0.002(7) 0.013(8)
C39 0.093(7) 0.129(9) 0.059(6) 0.024(6) 0.000(5) 0.015(7)
C17 0.237(14) 0.117(9) 0.096(8) 0.046(7) 0.017(9) 0.018(9)
C76 0.165(14) 0.087(11) 0.095(11) 0.034(9) 0.020(11) -0.006(10)
C83 0.062(6) 0.143(9) 0.120(8) -0.010(8) 0.007(6) 0.019(7)
C43 0.098(9) 0.222(15) 0.235(15) -0.078(12) 0.002(10) 0.057(10)
C18 0.180(12) 0.126(9) 0.175(11) 0.087(9) 0.036(9) -0.040(9)
C78 0.120(11) 0.121(10) 0.174(13) -0.023(10) 0.080(10) 0.017(8)
C12 0.124(19) 0.126(18) 0.17(2) -0.014(15) -0.001(16) 0.038(15)
C58 0.183(8) 0.182(7) 0.153(7) -0.013(6) 0.015(6) 0.003(7)
C61 0.155(12) 0.146(12) 0.126(11) 0.063(9) -0.031(10) 0.020(10)
C80 0.103(9) 0.138(11) 0.176(12) -0.022(9) 0.092(9) -0.016(8)
C75 0.149(13) 0.108(12) 0.103(11) 0.030(9) 0.027(10) -0.028(10)
C81 0.146(11) 0.152(12) 0.152(12) -0.021(10) 0.093(10) -0.014(9)
C45 0.158(12) 0.196(14) 0.236(15) -0.037(12) 0.117(12) 0.020(10)
C41 0.162(13) 0.162(14) 0.075(9) -0.007(10) -0.031(9) 0.025(11)
C54 0.108(8) 0.138(9) 0.090(7) -0.009(7) -0.042(7) 0.014(8)
C63 0.121(11) 0.165(13) 0.109(10) 0.000(11) -0.063(9) -0.005(11)
C13 0.160(15) 0.113(13) 0.174(15) 0.011(12) 0.022(13) 0.061(12)
C11 0.172(17) 0.108(15) 0.163(19) 0.001(14) 0.041(15) 0.041(14)
C33 0.103(8) 0.109(8) 0.080(6) 0.002(5) 0.006(5) 0.008(6)
C23 0.252(14) 0.265(14) 0.214(13) -0.011(12) 0.039(12) -0.021(13)
C25 0.269(15) 0.265(14) 0.252(14) -0.020(13) 0.023(13) 0.001(13)
C31 0.112(13) 0.146(15) 0.35(3) -0.058(17) -0.024(18) -0.022(12)
C47 0.165(9) 0.154(9) 0.139(9) -0.027(7) -0.009(7) 0.027(8)
N4 0.283(18) 0.265(17) 0.274(17) -0.020(15) -0.047(14) 0.041(15)
N50 0.152(19) 0.45(5) 0.57(6) -0.18(4) 0.05(3) -0.03(2)
C64 0.141(15) 0.163(16) 0.093(13) -0.015(13) -0.068(12) 0.002(14)
C62 0.166(16) 0.157(16) 0.080(12) 0.025(13) -0.056(13) 0.010(15)
C38 0.130(14) 0.163(16) 0.092(12) 0.005(14) -0.070(12) 0.024(15)
C22 0.158(15) 0.133(16) 0.135(16) 0.072(14) -0.012(15) 0.022(15)
C20 0.144(16) 0.108(15) 0.159(16) 0.051(14) -0.011(15) 0.056(14)
C60 0.127(15) 0.132(16) 0.144(16) 0.065(14) -0.039(14) 0.053(14)
C67 0.188(16) 0.089(11) 0.185(18) -0.001(12) 0.048(14) 0.043(12)
C65 0.113(17) 0.122(16) 0.18(2) -0.026(15) 0.014(16) 0.070(14)
C66 0.138(16) 0.139(16) 0.179(17) 0.007(14) -0.010(14) 0.087(13)
C9 0.103(13) 0.109(13) 0.120(14) 0.027(13) -0.029(13) 0.007(12)
C10 0.065(11) 0.104(13) 0.120(16) 0.008(13) -0.033(13) 0.003(11)
C8 0.060(11) 0.102(13) 0.138(15) 0.001(12) -0.021(11) 0.018(11)
C53 0.058(9) 0.124(13) 0.105(12) -0.027(11) -0.007(10) -0.029(10)
C29 0.032(7) 0.129(13) 0.110(12) -0.004(11) 0.002(8) -0.007(9)
C32 0.047(9) 0.126(13) 0.141(14) 0.015(12) -0.012(10) -0.002(10)
C27 0.172(19) 0.097(14) 0.095(14) 0.067(12) 0.012(14) 0.011(14)
C36 0.157(16) 0.111(11) 0.066(9) 0.026(9) 0.032(12) -0.029(14)
C26 0.163(14) 0.090(12) 0.098(12) 0.019(10) 0.026(12) -0.044(12)
C52 0.129(16) 0.147(16) 0.166(16) -0.018(15) 0.095(14) -0.008(14)
C48 0.115(15) 0.126(15) 0.150(17) -0.031(15) 0.101(14) 0.004(13)
C34 0.117(15) 0.143(15) 0.181(16) -0.030(14) 0.083(14) 0.014(14)
C77 0.041(3) 0.062(4) 0.048(3) 0.000(3) 0.001(3) 0.001(3)
C14 0.051(10) 0.128(12) 0.103(12) 0.009(11) 0.012(10) -0.005(11)
C85 0.055(10) 0.133(12) 0.119(12) 0.014(11) -0.005(11) 0.007(11)
C84 0.053(10) 0.121(12) 0.105(11) 0.001(11) -0.010(10) -0.006(10)
C88 0.090(11) 0.122(12) 0.102(12) -0.021(12) -0.048(11) 0.012(11)
C91 0.086(11) 0.127(12) 0.120(12) -0.028(11) -0.042(11) -0.009(11)
C89 0.087(11) 0.122(12) 0.106(12) -0.007(11) -0.050(11) 0.019(11)
C95 0.087(11) 0.116(12) 0.045(10) 0.017(10) -0.012(9) -0.018(11)
C96 0.100(12) 0.122(12) 0.050(10) 0.028(10) -0.011(10) -0.008(11)
C93 0.102(12) 0.124(12) 0.051(10) 0.001(10) -0.007(10) -0.013(11)
C98 0.094(14) 0.084(12) 0.046(9) -0.012(10) 0.011(12) 0.025(11)
C99 0.100(14) 0.083(12) 0.044(9) 0.002(10) 0.010(11) -0.003(11)
C100 0.101(11) 0.098(11) 0.052(9) -0.011(10) 0.009(9) 0.005(11)
C56 0.087(11) 0.074(9) 0.090(11) 0.016(10) -0.008(10) 0.025(9)
C4 0.083(13) 0.067(12) 0.102(11) -0.007(10) 0.000(12) 0.030(11)
C6 0.084(12) 0.068(11) 0.108(13) 0.033(10) 0.006(11) 0.017(10)

loop_
_atom_type_symbol
_atom_type_description
_atom_type_scat_dispersion_real
_atom_type_scat_dispersion_imag
_atom_type_scat_source
C C 0.0181 0.0091 'International Tables Vol C Tables 4.2.6.8 and 6.1.1.4'
H H 0.0000 0.0000 'International Tables Vol C Tables 4.2.6.8 and 6.1.1.4'
Ag Ag 0.1306 4.2820 'International Tables Vol C Tables 4.2.6.8 and 6.1.1.4'
N N 0.0311 0.0180 'International Tables Vol C Tables 4.2.6.8 and 6.1.1.4'
O O 0.0492 0.0322 'International Tables Vol C Tables 4.2.6.8 and 6.1.1.4'
S S 0.3331 0.5567 'International Tables Vol C Tables 4.2.6.8 and 6.1.1.4'
Zr Zr -0.1862 2.2449 'International Tables Vol C Tables 4.2.6.8 and 6.1.1.4'

loop_
_geom_angle_atom_site_label_1
_geom_angle_atom_site_label_2
_geom_angle_atom_site_label_3
_geom_angle
_geom_angle_site_symmetry_1
_geom_angle_site_symmetry_3
_geom_angle_publ_flag
S00A Ag1 S00F 124.51(5) . . ?
S00A Ag1 O00W 74.71(9) . . ?
S00A Ag1 O013 69.32(9) . . ?
S00F Ag1 O00W 134.94(10) . . ?
S00F Ag1 O013 144.69(12) . . ?
O00W Ag1 O013 77.81(14) . . ?
O00X Ag1 S00A 130.86(10) . . ?
O00X Ag1 S00F 78.32(9) . . ?
O00X Ag1 O00W 62.18(12) . . ?
O00X Ag1 O013 119.21(13) . . ?
O011 Ag1 S00A 133.93(12) . . ?
O011 Ag1 S00F 75.58(10) . . ?
O011 Ag1 O00W 123.07(13) . . ?
O011 Ag1 O00X 91.10(15) . . ?
O011 Ag1 O013 73.82(14) . . ?
S00G Ag3 S00H 121.75(5) . . ?
O00Q Ag3 S00G 76.66(9) . . ?
O00Q Ag3 S00H 132.67(9) . . ?
O00S Ag3 S00G 132.95(10) . . ?
O00S Ag3 S00H 76.05(9) . . ?
O00S Ag3 O00Q 63.21(12) . . ?
O017 Ag3 S00G 74.98(12) . . ?
O017 Ag3 S00H 137.84(13) . . ?
O017 Ag3 O00Q 86.87(15) . . ?
O017 Ag3 O00S 123.23(14) . . ?
O017 Ag3 O01C 74.35(18) . . ?
O01C Ag3 S00G 143.38(15) . . ?
O01C Ag3 S00H 72.29(12) . . ?
O01C Ag3 O00Q 120.80(14) . . ?
O01C Ag3 O00S 81.42(17) . . ?
S00C Ag6 O014 138.24(13) . . ?
S00J Ag6 S00C 125.62(5) . . ?
S00J Ag6 O00R 76.95(9) . . ?
S00J Ag6 O010 135.26(11) . . ?
S00J Ag6 O014 73.76(12) . . ?
S00J Ag6 O018 138.22(15) . . ?
O00R Ag6 S00C 134.55(10) . . ?
O00R Ag6 O014 82.28(15) . . ?
O010 Ag6 S00C 76.62(9) . . ?
O010 Ag6 O00R 63.38(13) . . ?
O010 Ag6 O014 117.63(14) . . ?
O010 Ag6 O018 81.84(18) . . ?
O018 Ag6 S00C 73.25(11) . . ?
O018 Ag6 O00R 118.44(15) . . ?
O018 Ag6 O014 70.74(17) . . ?
S00D Zr1 S00E 132.48(4) . . ?
O00Q Zr1 S00D 137.30(10) . . ?
O00Q Zr1 S00E 67.90(10) . . ?
O00Q Zr1 O00S 74.52(14) . . ?
O00Q Zr1 O00X 125.57(15) . . ?
O00S Zr1 S00D 68.29(10) . . ?
O00S Zr1 S00E 137.36(11) . . ?
O00T Zr1 S00D 73.24(12) . . ?
O00T Zr1 S00E 72.40(11) . . ?
O00T Zr1 O00Q 82.77(15) . . ?
O00T Zr1 O00S 83.80(15) . . ?
O00T Zr1 O00X 142.02(15) . . ?
O00W Zr1 S00D 137.34(11) . . ?
O00W Zr1 S00E 67.97(10) . . ?
O00W Zr1 O00Q 82.27(14) . . ?
O00W Zr1 O00S 126.45(15) . . ?
O00W Zr1 O00T 140.36(15) . . ?
O00W Zr1 O00X 74.35(14) . . ?
O00X Zr1 S00D 68.81(11) . . ?
O00X Zr1 S00E 137.71(11) . . ?
O00X Zr1 O00S 81.20(15) . . ?
O00Y Zr1 S00D 71.01(12) . . ?
O00Y Zr1 S00E 71.82(12) . . ?
O00Y Zr1 O00Q 139.41(15) . . ?
O00Y Zr1 O00S 139.06(15) . . ?
O00Y Zr1 O00T 80.56(16) . . ?
O00Y Zr1 O00W 87.48(16) . . ?
O00Y Zr1 O00X 88.37(16) . . ?
S00A Ag7 S00B 124.39(5) . . ?
S00A Ag7 O01A 108.57(14) . . ?
S00B Ag7 O01A 115.47(15) . . ?
O01H Ag7 S00A 126.8(2) . . ?
O01H Ag7 S00B 106.5(2) . . ?
O01H Ag7 O01A 53.7(2) . . ?
S00I Ag5 S00P 126.38(6) . . ?
S00I Ag5 O016 136.38(13) . . ?
O012 Ag5 S00I 129.65(11) . . ?
O012 Ag5 S00P 77.80(11) . . ?
O012 Ag5 O015 118.45(15) . . ?
O012 Ag5 O016 89.80(16) . . ?
O015 Ag5 S00I 73.51(11) . . ?
O015 Ag5 S00P 140.04(13) . . ?
O015 Ag5 O016 70.78(17) . . ?
O016 Ag5 S00P 73.25(12) . . ?
S00L Zr2 S00B 130.62(5) . . ?
O00R Zr2 S00B 66.95(11) . . ?
O00R Zr2 S00L 140.04(11) . . ?
O00R Zr2 O012 126.66(16) . . ?
O00U Zr2 S00B 71.05(13) . . ?
O00U Zr2 S00L 72.30(13) . . ?
O00U Zr2 O00R 85.31(16) . . ?
O00U Zr2 O00V 137.39(17) . . ?
O00U Zr2 O00Z 81.47(15) . . ?
O00U Zr2 O010 86.53(16) . . ?
O00U Zr2 O012 141.12(17) . . ?
O00V Zr2 S00B 66.50(11) . . ?
O00V Zr2 S00L 136.57(12) . . ?
O00V Zr2 O00R 81.71(16) . . ?
O00V Zr2 O00Z 81.71(16) . . ?
O00V Zr2 O010 128.52(16) . . ?
O00V Zr2 O012 75.43(16) . . ?
O00Z Zr2 S00B 71.15(12) . . ?
O00Z Zr2 S00L 71.69(12) . . ?
O00Z Zr2 O00R 138.10(16) . . ?
O00Z Zr2 O012 85.25(16) . . ?
O010 Zr2 S00B 137.83(13) . . ?
O010 Zr2 S00L 69.89(12) . . ?
O010 Zr2 O00R 76.25(16) . . ?
O010 Zr2 O00Z 141.58(17) . . ?
O010 Zr2 O012 81.60(17) . . ?
O012 Zr2 S00B 137.28(11) . . ?
O012 Zr2 S00L 68.85(11) . . ?
S00M Ag4 S00O 155.07(6) . . ?
S00N Ag2 S00K 156.35(6) . . ?
Ag7 S00A Ag1 124.36(6) . . ?
C022 S00A Ag1 104.36(19) . . ?
C022 S00A Ag7 103.81(19) . . ?
C022 S00A C038 100.7(3) . . ?
C038 S00A Ag1 105.10(19) . . ?
C038 S00A Ag7 115.34(19) . . ?
Ag7 S00B Zr2 139.04(6) . . ?
C01F S00B Ag7 111.7(2) . . ?
C01F S00B Zr2 95.9(2) . . ?
C01Y S00B Ag7 106.4(2) . . ?
C01Y S00B Zr2 96.3(2) . . ?
C01Y S00B C01F 101.6(3) . . ?
C01T S00C Ag6 101.00(19) . . ?
C01T S00C C02N 105.5(3) . . ?
C02N S00C Ag6 101.6(2) . . ?
C01G S00D Zr1 97.6(2) . . ?
C02E S00D Zr1 96.8(2) . . ?
C02E S00D C01G 98.3(3) . . ?
C01U S00E Zr1 96.2(2) . . ?
C01U S00E C03K 98.8(3) . . ?
C03K S00E Zr1 96.22(19) . . ?
C02B S00F Ag1 99.1(2) . . ?
C02I S00F Ag1 101.9(2) . . ?
C02I S00F C02B 102.7(3) . . ?
C02Q S00G Ag3 101.3(2) . . ?
C02Q S00G C03O 102.8(3) . . ?
C03O S00G Ag3 101.9(2) . . ?
C01O S00H Ag3 99.8(2) . . ?
C03N S00H Ag3 101.8(2) . . ?
C03N S00H C01O 104.8(3) . . ?
C01N S00I Ag5 104.9(2) . . ?
C02A S00I Ag5 101.2(2) . . ?
C02A S00I C01N 100.3(3) . . ?
C01L S00J Ag6 102.5(2) . . ?
C01L S00J C037 100.2(3) . . ?
C037 S00J Ag6 103.8(2) . . ?
C03F S00K Ag2 104.0(2) . . ?
C03X S00K Ag2 102.7(2) . . ?
C03X S00K C03F 107.9(3) . . ?
C027 S00L Zr2 96.3(2) . . ?
C03Q S00L Zr2 98.6(2) . . ?
C03Q S00L C027 98.1(3) . . ?
C01X S00M Ag4 105.7(2) . . ?
C030 S00M Ag4 102.4(2) . . ?
C030 S00M C01X 104.4(3) . . ?
C02F S00N Ag2 105.9(2) . . ?
C046 S00N Ag2 103.7(2) . . ?
C046 S00N C02F 102.5(3) . . ?
C034 S00O Ag4 102.9(2) . . ?
C03V S00O Ag4 107.2(2) . . ?
C03V S00O C034 100.4(3) . . ?
C033 S00P Ag5 100.1(2) . . ?
C033 S00P C049 102.3(4) . . ?
C049 S00P Ag5 104.1(3) . . ?
Zr1 O00Q Ag3 107.50(15) . . ?
C01I O00Q Ag3 116.2(3) . . ?
C01I O00Q Zr1 136.1(4) . . ?
Zr2 O00R Ag6 106.92(16) . . ?
C028 O00R Ag6 114.8(3) . . ?
C028 O00R Zr2 137.3(3) . . ?
Zr1 O00S Ag3 107.30(15) . . ?
C020 O00S Ag3 116.8(3) . . ?
C020 O00S Zr1 135.8(4) . . ?
C03E O00T Zr1 136.0(4) . . ?
C01P O00U Zr2 134.0(4) . . ?
C01D O00V Zr2 138.5(4) . . ?
Zr1 O00W Ag1 106.75(14) . . ?
C039 O00W Ag1 116.8(3) . . ?
C039 O00W Zr1 136.4(3) . . ?
Zr1 O00X Ag1 109.34(15) . . ?
C01J O00X Ag1 115.4(3) . . ?
C01J O00X Zr1 134.9(4) . . ?
C01Z O00Y Zr1 136.5(4) . . ?
C03R O00Z Zr2 134.0(4) . . ?
Zr2 O010 Ag6 108.68(17) . . ?
C03H O010 Ag6 116.0(3) . . ?
C03H O010 Zr2 133.5(4) . . ?
C01E O011 Ag1 118.3(4) . . ?
Zr2 O012 Ag5 108.89(17) . . ?
C77 O012 Ag5 116.1(4) . . ?
C77 O012 Zr2 135.0(4) . . ?
C02C O013 Ag1 115.9(3) . . ?
C02L O014 Ag6 115.7(4) . . ?
C01V O015 Ag5 114.9(4) . . ?
C03M O016 Ag5 117.9(4) . . ?
C03J O017 Ag3 116.1(4) . . ?
C03S O018 Ag6 115.7(4) . . ?
C03R O019 H019 109.5 . . ?
C040 O01A Ag7 87.8(4) . . ?
C03E O01B H01B 109.5 . . ?
C02Y O01C Ag3 114.4(4) . . ?
O00V C01D C01F 122.2(5) . . ?
O00V C01D C01N 123.1(5) . . ?
C01F C01D C01N 114.8(5) . . ?
O011 C01E C02F 122.2(6) . . ?
O011 C01E C02I 121.8(6) . . ?
C02F C01E C02I 116.1(5) . . ?
C01D C01F S00B 115.9(4) . . ?
C02U C01F S00B 120.6(5) . . ?
C02U C01F C01D 123.4(5) . . ?
C020 C01G S00D 116.6(4) . . ?
C02H C01G S00D 120.6(5) . . ?
C02H C01G C020 122.8(6) . . ?
C040 O01H Ag7 96.2(5) . . ?
O00Q C01I C01U 121.3(5) . . ?
O00Q C01I C03O 123.0(5) . . ?
C01U C01I C03O 115.7(5) . . ?
O00X C01J C02B 123.1(5) . . ?
O00X C01J C02E 120.8(5) . . ?
C02B C01J C02E 116.1(5) . . ?
C022 C01K H01K 118.1 . . ?
C02R C01K H01K 118.1 . . ?
C02R C01K C022 123.9(6) . . ?
C01Q C01L S00J 116.8(4) . . ?
C01Q C01L C028 121.2(5) . . ?
C028 C01L S00J 121.9(5) . . ?
C01O C01M H01M 119.1 . . ?
C01O C01M C025 121.7(6) . . ?
C025 C01M H01M 119.1 . . ?
C01D C01N S00I 121.7(4) . . ?
C01R C01N S00I 117.2(5) . . ?
C01R C01N C01D 121.0(6) . . ?
C01M C01O S00H 118.8(5) . . ?
C01M C01O C02Y 121.6(6) . . ?
C02Y C01O S00H 119.5(4) . . ?
O00U C01P C02S 123.3(5) . . ?
O00U C01P C03D 118.0(6) . . ?
C03D C01P C02S 118.7(6) . . ?
C01L C01Q H01Q 118.0 . . ?
C01L C01Q C029 124.0(6) . . ?
C029 C01Q H01Q 118.0 . . ?
C01N C01R H01R 118.2 . . ?
C01N C01R C031 123.7(6) . . ?
C031 C01R H01R 118.2 . . ?
C01Y C01S H01S 118.7 . . ?
C029 C01S H01S 118.7 . . ?
C029 C01S C01Y 122.5(6) . . ?
C021 C01T S00C 117.2(4) . . ?
C021 C01T C03H 120.2(6) . . ?
C03H C01T S00C 122.4(5) . . ?
C01I C01U S00E 117.7(4) . . ?
C032 C01U S00E 120.2(5) . . ?
C032 C01U C01I 121.9(6) . . ?
O015 C01V C01X 122.5(6) . . ?
O015 C01V C02A 120.6(6) . . ?
C02A C01V C01X 116.9(5) . . ?
C024 C01W H01W 118.7 . . ?
C02Q C01W H01W 118.7 . . ?
C02Q C01W C024 122.6(6) . . ?
C01V C01X S00M 121.7(5) . . ?
C02T C01X S00M 117.4(5) . . ?
C02T C01X C01V 120.6(6) . . ?
C01S C01Y S00B 120.9(5) . . ?
C01S C01Y C028 122.6(5) . . ?
C028 C01Y S00B 116.4(5) . . ?
O00Y C01Z C02V 123.3(6) . . ?
O00Y C01Z C048 119.1(6) . . ?
C048 C01Z C02V 117.6(6) . . ?
O00S C020 C01G 121.5(5) . . ?
O00S C020 C03N 123.7(5) . . ?
C01G C020 C03N 114.9(5) . . ?
C01T C021 H021 118.3 . . ?
C026 C021 C01T 123.4(6) . . ?
C026 C021 H021 118.3 . . ?
C01K C022 S00A 117.5(4) . . ?
C01K C022 C039 121.4(5) . . ?
C039 C022 S00A 121.1(4) . . ?
C02A C023 H023 118.9 . . ?
C02A C023 C02K 122.3(7) . . ?
C02K C023 H023 118.9 . . ?
C01W C024 C7 120.7(7) . . ?
C036 C024 C01W 116.4(6) . . ?
C036 C024 C7 122.9(7) . . ?
C01M C025 C101 120.7(6) . . ?
C02W C025 C01M 117.3(5) . . ?
C02W C025 C101 121.9(6) . . ?
C021 C026 C86 122.4(6) . . ?
C02O C026 C021 116.0(5) . . ?
C02O C026 C86 121.6(6) . . ?
C02O C027 S00L 120.0(5) . . ?
C02O C027 C03H 123.5(6) . . ?
C03H C027 S00L 116.5(4) . . ?
O00R C028 C01L 123.6(5) . . ?
O00R C028 C01Y 122.3(5) . . ?
C01Y C028 C01L 114.0(5) . . ?
C01Q C029 C03W 122.6(6) . . ?
C01S C029 C01Q 115.5(6) . . ?
C01S C029 C03W 121.8(6) . . ?
C01V C02A S00I 120.5(5) . . ?
C023 C02A S00I 118.7(5) . . ?
C023 C02A C01V 120.8(6) . . ?
C01J C02B S00F 123.9(5) . . ?
C01J C02B C03A 120.7(6) . . ?
C03A C02B S00F 115.4(5) . . ?
O013 C02C C038 119.4(5) . . ?
O013 C02C C03F 124.4(5) . . ?
C03F C02C C038 116.2(5) . . ?
C46 C101 C025 108.6(7) . . ?
C46 C101 C55 110.3(12) . . ?
C46 C101 C37 108.8(10) . . ?
C55 C101 C025 107.4(10) . . ?
C55 C101 C37 109.0(11) . . ?
C37 C101 C025 112.7(8) . . ?
C98 C101 C025 109.7(15) . . ?
C98 C101 C99 116(2) . . ?
C98 C101 C100 95.4(11) . . ?
C99 C101 C025 107.4(13) . . ?
C100 C101 C025 115.5(12) . . ?
C100 C101 C99 112.8(17) . . ?
C01J C02E S00D 117.8(5) . . ?
C02M C02E S00D 119.3(5) . . ?
C02M C02E C01J 122.7(6) . . ?
C01E C02F S00N 119.8(5) . . ?
C03T C02F S00N 117.9(6) . . ?
C03T C02F C01E 122.3(7) . . ?
C02R C02G H02G 119.0 . . ?
C03K C02G H02G 119.0 . . ?
C03K C02G C02R 122.1(6) . . ?
C01G C02H H02H 118.7 . . ?
C01G C02H C04E 122.5(7) . . ?
C04E C02H H02H 118.7 . . ?
C01E C02I S00F 120.7(4) . . ?
C043 C02I S00F 118.9(5) . . ?
C043 C02I C01E 120.4(6) . . ?
C038 C02J H02J 119.7 . . ?
C038 C02J C03L 120.6(6) . . ?
C03L C02J H02J 119.7 . . ?
C023 C02K C03G 120.9(7) . . ?
C02T C02K C023 116.0(6) . . ?
C02T C02K C03G 123.1(7) . . ?
O014 C02L C030 122.6(6) . . ?
O014 C02L C037 122.1(6) . . ?
C030 C02L C037 115.3(6) . . ?
C02E C02M H02M 119.6 . . ?
C02E C02M C03B 120.9(7) . . ?
C03B C02M H02M 119.6 . . ?
C02P C02N S00C 118.6(5) . . ?
C02P C02N C03S 120.8(6) . . ?
C03S C02N S00C 120.5(4) . . ?
C026 C02O H02O 119.0 . . ?
C027 C02O C026 122.0(6) . . ?
C027 C02O H02O 119.0 . . ?
C02N C02P H02P 118.8 . . ?
C02N C02P C03C 122.3(6) . . ?
C03C C02P H02P 118.8 . . ?
C01W C02Q S00G 118.2(5) . . ?
C01W C02Q C03J 121.2(6) . . ?
C03J C02Q S00G 120.6(5) . . ?
C01K C02R C02G 115.2(5) . . ?
C01K C02R C97 121.3(6) . . ?
C02G C02R C97 123.5(6) . . ?
C01P C02S C03R 122.7(6) . . ?
C04A C02S C01P 118.7(6) . . ?
C04A C02S C03R 118.5(6) . . ?
C01X C02T H02T 118.4 . . ?
C02K C02T C01X 123.3(7) . . ?
C02K C02T H02T 118.4 . . ?
C01F C02U H02U 119.6 . . ?
C01F C02U C031 120.9(6) . . ?
C031 C02U H02U 119.6 . . ?
C01Z C02V C03E 122.1(6) . . ?
C01Z C02V C04G 113.4(6) . . ?
C04G C02V C03E 124.4(6) . . ?
C025 C02W H02W 118.8 . . ?
C025 C02W C046 122.5(6) . . ?
C046 C02W H02W 118.8 . . ?
C03F C02X H02X 118.5 . . ?
C03F C02X C03L 123.0(7) . . ?
C03L C02X H02X 118.5 . . ?
O01C C02Y C01O 119.7(5) . . ?
O01C C02Y C046 124.1(6) . . ?
C01O C02Y C046 116.1(5) . . ?
C04P N02Z H02Z 106.0 . . ?
C04P N02Z C05A 113.9(7) . . ?
C04U N02Z H02Z 106.0 . . ?
C04U N02Z C04P 114.9(7) . . ?
C04U N02Z C05A 109.4(7) . . ?
C05A N02Z H02Z 106.0 . . ?
C02L C030 S00M 119.6(5) . . ?
C03U C030 S00M 118.2(5) . . ?
C03U C030 C02L 122.1(6) . . ?
C01R C031 C02U 116.1(6) . . ?
C01R C031 C04D 122.5(6) . . ?
C02U C031 C04D 121.3(6) . . ?
C01U C032 H032 119.1 . . ?
C04L C032 C01U 121.9(6) . . ?
C04L C032 H032 119.1 . . ?
C03Z C033 S00P 117.2(6) . . ?
C03Z C033 C77 120.4(7) . . ?
C77 C033 S00P 122.3(5) . . ?
C03M C034 S00O 120.2(6) . . ?
C04K C034 S00O 116.9(6) . . ?
C04K C034 C03M 122.8(8) . . ?
C024 C036 H036 118.8 . . ?
C024 C036 C03X 122.5(7) . . ?
C03X C036 H036 118.8 . . ?
C02L C037 S00J 119.8(5) . . ?
C044 C037 S00J 119.1(5) . . ?
C044 C037 C02L 121.1(6) . . ?
C02C C038 S00A 116.4(4) . . ?
C02J C038 S00A 121.2(5) . . ?
C02J C038 C02C 122.4(5) . . ?
O00W C039 C022 122.9(5) . . ?
O00W C039 C03K 122.9(5) . . ?
C03K C039 C022 114.2(5) . . ?
C02B C03A H03A 118.4 . . ?
C03B C03A C02B 123.2(7) . . ?
C03B C03A H03A 118.4 . . ?
C02M C03B C04N 120.8(8) . . ?
C03A C03B C02M 116.4(6) . . ?
C03A C03B C04N 122.7(8) . . ?
C02P C03C C04Q 122.2(7) . . ?
C03I C03C C02P 116.9(6) . . ?
C03I C03C C04Q 120.9(6) . . ?
C01P C03D H03D 119.3 . . ?
C04H C03D C01P 121.5(7) . . ?
C04H C03D H03D 119.3 . . ?
O00T C03E C02V 121.3(6) . . ?
O01B C03E O00T 117.4(6) . . ?
O01B C03E C02V 121.3(6) . . ?
C02C C03F S00K 121.2(4) . . ?
C02X C03F S00K 117.9(5) . . ?
C02X C03F C02C 120.6(6) . . ?
C02K C03G C73 113.3(9) . . ?
C02K C03G C71 106.7(8) . . ?
C02K C03G C29 109.9(9) . . ?
C73 C03G C71 104.7(12) . . ?
C72 C03G C02K 108.4(9) . . ?
C72 C03G C73 108.7(13) . . ?
C72 C03G C71 115.1(13) . . ?
C53 C03G C02K 109.8(11) . . ?
C53 C03G C29 105.1(16) . . ?
C32 C03G C02K 107.9(11) . . ?
C32 C03G C53 117.5(17) . . ?
C32 C03G C29 106.4(16) . . ?
O010 C03H C01T 123.3(5) . . ?
O010 C03H C027 121.8(5) . . ?
C027 C03H C01T 114.9(5) . . ?
C03C C03I H03I 119.4 . . ?
C03C C03I C03V 121.1(6) . . ?
C03V C03I H03I 119.4 . . ?
O017 C03J C02Q 122.2(6) . . ?
O017 C03J C03X 121.5(6) . . ?
C02Q C03J C03X 116.3(6) . . ?
C02G C03K S00E 120.4(4) . . ?
C02G C03K C039 123.1(5) . . ?
C039 C03K S00E 116.4(4) . . ?
C02J C03L C90 120.6(7) . . ?
C02X C03L C02J 117.1(6) . . ?
C02X C03L C90 122.4(7) . . ?
O016 C03M C034 122.1(7) . . ?
O016 C03M C049 121.7(7) . . ?
C034 C03M C049 116.2(7) . . ?
C020 C03N S00H 121.5(5) . . ?
C03Y C03N S00H 117.9(5) . . ?
C03Y C03N C020 120.2(6) . . ?
C01I C03O S00G 122.2(4) . . ?
C04B C03O S00G 117.5(5) . . ?
C04B C03O C01I 120.3(6) . . ?
C03T C03P C04M 119.9(7) . . ?
C043 C03P C03T 117.8(6) . . ?
C043 C03P C04M 122.2(7) . . ?
C04J C03Q S00L 121.1(6) . . ?
C04J C03Q C77 122.5(7) . . ?
C77 C03Q S00L 116.3(5) . . ?
O00Z C03R C02S 120.3(5) . . ?
O019 C03R O00Z 120.3(6) . . ?
O019 C03R C02S 119.4(6) . . ?
O018 C03S C02N 120.1(6) . . ?
O018 C03S C03V 122.4(6) . . ?
C03V C03S C02N 117.4(5) . . ?
C02F C03T H03T 119.5 . . ?
C03P C03T C02F 120.9(7) . . ?
C03P C03T H03T 119.5 . . ?
C030 C03U H03U 118.7 . . ?
C030 C03U C04I 122.6(7) . . ?
C04I C03U H03U 118.7 . . ?
C03I C03V S00O 117.0(5) . . ?
C03S C03V S00O 121.9(5) . . ?
C03S C03V C03I 121.2(6) . . ?
C029 C03W C51 112.6(7) . . ?
C059 C03W C029 110.2(6) . . ?
C059 C03W C51 103.9(8) . . ?
C49 C03W C029 109.3(7) . . ?
C49 C03W C059 112.0(9) . . ?
C49 C03W C51 108.8(10) . . ?
C036 C03X S00K 118.6(5) . . ?
C036 C03X C03J 120.9(6) . . ?
C03J C03X S00K 120.3(5) . . ?
C03N C03Y H03Y 118.0 . . ?
C04E C03Y C03N 124.0(7) . . ?
C04E C03Y H03Y 118.0 . . ?
C033 C03Z H03Z 118.3 . . ?
C04R C03Z C033 123.3(8) . . ?
C04R C03Z H03Z 118.3 . . ?
O01A C040 O01H 122.1(6) . . ?
O01A C040 C045 122.4(7) . . ?
O01H C040 C045 115.6(8) . . ?
C026 C86 C83 108.3(8) . . ?
C15 C86 C026 112.4(8) . . ?
C15 C86 C83 107.1(10) . . ?
C16 C86 C026 111.0(8) . . ?
C16 C86 C15 107.7(10) . . ?
C16 C86 C83 110.1(11) . . ?
C14 C86 C026 113.8(14) . . ?
C85 C86 C026 108.9(15) . . ?
C85 C86 C14 109(2) . . ?
C85 C86 C84 112(2) . . ?
C84 C86 C026 111.4(15) . . ?
C84 C86 C14 101(2) . . ?
C24 N7 C58 100.1(12) . . ?
C57 N7 C24 107.1(13) . . ?
C57 N7 C58 120.9(13) . . ?
C02I C043 H043 118.9 . . ?
C03P C043 C02I 122.2(7) . . ?
C03P C043 H043 118.9 . . ?
C037 C044 H044 118.5 . . ?
C037 C044 C04I 123.1(7) . . ?
C04I C044 H044 118.5 . . ?
C04F C045 C040 119.0(8) . . ?
C057 C045 C040 121.9(8) . . ?
C057 C045 C04F 119.1(7) . . ?
C02W C046 S00N 117.9(5) . . ?
C02W C046 C02Y 120.6(6) . . ?
C02Y C046 S00N 121.5(5) . . ?
C024 C7 C3 110.5(8) . . ?
C024 C7 C5 107.8(8) . . ?
C024 C7 C4 107.7(12) . . ?
C024 C7 C6 110.1(11) . . ?
C102 C7 C024 109.8(9) . . ?
C102 C7 C3 108.1(11) . . ?
C102 C7 C5 113.8(12) . . ?
C5 C7 C3 106.8(10) . . ?
C56 C7 C024 111.0(12) . . ?
C56 C7 C4 111.1(17) . . ?
C56 C7 C6 108.0(17) . . ?
C4 C7 C6 109.0(18) . . ?
C01Z C048 H048 119.1 . . ?
C04X C048 C01Z 121.8(8) . . ?
C04X C048 H048 119.1 . . ?
C03M C049 S00P 120.0(5) . . ?
C054 C049 S00P 119.0(7) . . ?
C054 C049 C03M 121.0(8) . . ?
C02S C04A H04A 119.1 . . ?
C04S C04A C02S 121.8(7) . . ?
C04S C04A H04A 119.1 . . ?
C03O C04B H04B 118.2 . . ?
C04L C04B C03O 123.7(6) . . ?
C04L C04B H04B 118.2 . . ?
C02R C97 C96 106.5(13) . . ?
C92 C97 C02R 113.0(7) . . ?
C92 C97 C94 107.4(9) . . ?
C92 C97 C39 110.3(10) . . ?
C94 C97 C02R 108.4(7) . . ?
C94 C97 C39 108.9(10) . . ?
C39 C97 C02R 108.8(7) . . ?
C95 C97 C02R 112.6(13) . . ?
C95 C97 C96 107(2) . . ?
C93 C97 C02R 105.9(14) . . ?
C93 C97 C95 110(2) . . ?
C93 C97 C96 114(2) . . ?
C031 C04D C70 106.8(9) . . ?
C031 C04D C10 111.3(14) . . ?
C031 C04D C8 103.3(12) . . ?
C68 C04D C031 110.5(10) . . ?
C68 C04D C70 106.1(12) . . ?
C69 C04D C031 114.2(8) . . ?
C69 C04D C68 114.4(13) . . ?
C69 C04D C70 104.1(12) . . ?
C9 C04D C031 114.1(14) . . ?
C9 C04D C10 117(2) . . ?
C9 C04D C8 104(2) . . ?
C8 C04D C10 106(2) . . ?
C02H C04E C053 121.4(7) . . ?
C03Y C04E C02H 115.5(6) . . ?
C03Y C04E C053 123.2(7) . . ?
C045 C04F H04F 119.8 . . ?
C050 C04F C045 120.5(10) . . ?
C050 C04F H04F 119.8 . . ?
C02V C04G H04G 116.2 . . ?
C04V C04G C02V 127.7(9) . . ?
C04V C04G H04G 116.2 . . ?
C03D C04H H04H 120.1 . . ?
C03D C04H C04S 119.8(7) . . ?
C04S C04H H04H 120.1 . . ?
C03U C04I C05B 123.5(7) . . ?
C044 C04I C03U 115.8(7) . . ?
C044 C04I C05B 120.7(8) . . ?
C03Q C04J H04J 118.8 . . ?
C03Q C04J C04R 122.5(8) . . ?
C04R C04J H04J 118.8 . . ?
C034 C04K H04K 119.6 . . ?
C034 C04K C04Y 120.8(8) . . ?
C04Y C04K H04K 119.6 . . ?
C032 C04L C04B 116.6(6) . . ?
C032 C04L C05C 121.6(7) . . ?
C04B C04L C05C 121.8(7) . . ?
C74 C04M C03P 109.7(11) . . ?
C74 C04M C75 108.2(16) . . ?
C76 C04M C03P 114.4(11) . . ?
C76 C04M C74 113.7(16) . . ?
C76 C04M C75 102.9(17) . . ?
C75 C04M C03P 107.5(11) . . ?
C27 C04M C03P 107.9(11) . . ?
C36 C04M C03P 112.6(12) . . ?
C36 C04M C27 112.3(17) . . ?
C26 C04M C03P 109.8(11) . . ?
C26 C04M C27 102.4(18) . . ?
C26 C04M C36 111.3(16) . . ?
C03B C04N C59 112.8(10) . . ?
C03B C04N C61 107.1(10) . . ?
C03B C04N C22 107.4(18) . . ?
C03B C04N C20 104.5(15) . . ?
C21 C04N C03B 110.8(11) . . ?
C21 C04N C59 112.3(15) . . ?
C21 C04N C61 107.8(15) . . ?
C61 C04N C59 105.8(15) . . ?
C22 C04N C20 109(3) . . ?
C60 C04N C03B 115.0(16) . . ?
C60 C04N C22 120(3) . . ?
C60 C04N C20 100(3) . . ?
C057 O04O H04O 109.5 . . ?
N02Z C04P H04C 109.0 . . ?
N02Z C04P H04D 109.0 . . ?
N02Z C04P C05D 112.8(7) . . ?
H04C C04P H04D 107.8 . . ?
C05D C04P H04C 109.0 . . ?
C05D C04P H04D 109.0 . . ?
C03C C04Q C30 107.0(8) . . ?
C05E C04Q C03C 113.0(7) . . ?
C05E C04Q C30 103.6(10) . . ?
C40 C04Q C03C 111.8(8) . . ?
C40 C04Q C05E 112.7(9) . . ?
C40 C04Q C30 108.2(12) . . ?
C03Z C04R C04J 116.1(7) . . ?
C03Z C04R C05Q 123.3(9) . . ?
C04J C04R C05Q 120.5(9) . . ?
C04A C04S H04S 120.3 . . ?
C04H C04S C04A 119.5(7) . . ?
C04H C04S H04S 120.3 . . ?
N02Z C04U H04E 109.3 . . ?
N02Z C04U H04I 109.3 . . ?
N02Z C04U C058 111.4(8) . . ?
H04E C04U H04I 108.0 . . ?
C058 C04U H04E 109.3 . . ?
C058 C04U H04I 109.3 . . ?
C04G C04V H04V 120.9 . . ?
C04G C04V C04X 118.1(9) . . ?
C04X C04V H04V 120.9 . . ?
C04Z C04W H04W 119.6 . . ?
C050 C04W H04W 119.6 . . ?
C050 C04W C04Z 120.7(9) . . ?
C048 C04X H04X 119.4 . . ?
C04V C04X C048 121.3(8) . . ?
C04V C04X H04X 119.4 . . ?
C04K C04Y C054 117.0(8) . . ?
C04K C04Y C28 119.1(9) . . ?
C054 C04Y C28 123.9(10) . . ?
C04W C04Z H04Z 119.8 . . ?
C04W C04Z C057 120.3(11) . . ?
C057 C04Z H04Z 119.8 . . ?
C04F C050 H050 120.0 . . ?
C04W C050 C04F 120.0(10) . . ?
C04W C050 H050 120.0 . . ?
C03L C90 C87 109.3(9) . . ?
C03L C90 C54 106.6(9) . . ?
C03L C90 C88 115.9(15) . . ?
C03L C90 C91 106.2(16) . . ?
C87 C90 C54 106.9(12) . . ?
C82 C90 C03L 113.2(8) . . ?
C82 C90 C87 111.5(12) . . ?
C82 C90 C54 108.9(12) . . ?
C91 C90 C88 111(3) . . ?
C89 C90 C03L 108.5(15) . . ?
C89 C90 C88 110(3) . . ?
C89 C90 C91 105(3) . . ?
C04E C053 C42 108.8(10) . . ?
C04E C053 C63 107.7(12) . . ?
C04E C053 C64 106.0(14) . . ?
C42 C053 C63 110.1(15) . . ?
C41 C053 C04E 112.8(11) . . ?
C41 C053 C42 104.3(17) . . ?
C41 C053 C63 113.1(16) . . ?
C62 C053 C04E 108.6(15) . . ?
C62 C053 C64 95(3) . . ?
C62 C053 C38 126(2) . . ?
C38 C053 C04E 112.0(13) . . ?
C38 C053 C64 105(3) . . ?
C049 C054 C04Y 121.9(9) . . ?
C049 C054 H054 119.0 . . ?
C04Y C054 H054 119.0 . . ?
C101 C46 H46A 109.5 . . ?
C101 C46 H46B 109.5 . . ?
C101 C46 H46C 109.5 . . ?
H46A C46 H46B 109.5 . . ?
H46A C46 H46C 109.5 . . ?
H46B C46 H46C 109.5 . . ?
C101 C55 H55A 109.5 . . ?
C101 C55 H55B 109.5 . . ?
C101 C55 H55C 109.5 . . ?
H55A C55 H55B 109.5 . . ?
H55A C55 H55C 109.5 . . ?
H55B C55 H55C 109.5 . . ?
C045 C057 C04Z 119.3(10) . . ?
O04O C057 C045 122.8(8) . . ?
O04O C057 C04Z 117.9(10) . . ?
C04U C058 H05G 109.5 . . ?
C04U C058 H05H 109.5 . . ?
C04U C058 H05I 109.5 . . ?
H05G C058 H05H 109.5 . . ?
H05G C058 H05I 109.5 . . ?
H05H C058 H05I 109.5 . . ?
C03W C059 H05A 109.5 . . ?
C03W C059 H05B 109.5 . . ?
C03W C059 H05C 109.5 . . ?
H05A C059 H05B 109.5 . . ?
H05A C059 H05C 109.5 . . ?
H05B C059 H05C 109.5 . . ?
N02Z C05A H05J 108.9 . . ?
N02Z C05A H05K 108.9 . . ?
H05J C05A H05K 107.8 . . ?
C061 C05A N02Z 113.2(8) . . ?
C061 C05A H05J 108.9 . . ?
C061 C05A H05K 108.9 . . ?
C04I C05B C81 108.3(10) . . ?
C04I C05B C34 101.8(18) . . ?
C78 C05B C04I 108.9(10) . . ?
C78 C05B C81 105.2(14) . . ?
C80 C05B C04I 112.4(10) . . ?
C80 C05B C78 117.4(14) . . ?
C80 C05B C81 104.1(13) . . ?
C52 C05B C04I 108.8(19) . . ?
C52 C05B C48 115(3) . . ?
C52 C05B C34 115(3) . . ?
C48 C05B C04I 118.1(16) . . ?
C48 C05B C34 97(3) . . ?
C19 C05C C04L 112.0(8) . . ?
C19 C05C C17 111.5(11) . . ?
C19 C05C C18 106.2(11) . . ?
C17 C05C C04L 111.4(8) . . ?
C18 C05C C04L 107.8(8) . . ?
C18 C05C C17 107.6(11) . . ?
C04P C05D H05L 109.5 . . ?
C04P C05D H05M 109.5 . . ?
C04P C05D H05N 109.5 . . ?
H05L C05D H05M 109.5 . . ?
H05L C05D H05N 109.5 . . ?
H05M C05D H05N 109.5 . . ?
C04Q C05E H05D 109.5 . . ?
C04Q C05E H05E 109.5 . . ?
C04Q C05E H05F 109.5 . . ?
H05D C05E H05E 109.5 . . ?
H05D C05E H05F 109.5 . . ?
H05E C05E H05F 109.5 . . ?
H50A C50 H50B 109.5 . . ?
H50A C50 H50C 109.5 . . ?
H50B C50 H50C 109.5 . . ?
C24 C50 H50A 109.5 . . ?
C24 C50 H50B 109.5 . . ?
C24 C50 H50C 109.5 . . ?
C03W C51 H51A 109.5 . . ?
C03W C51 H51B 109.5 . . ?
C03W C51 H51C 109.5 . . ?
H51A C51 H51B 109.5 . . ?
H51A C51 H51C 109.5 . . ?
H51B C51 H51C 109.5 . . ?
C97 C92 H92A 109.5 . . ?
C97 C92 H92B 109.5 . . ?
C97 C92 H92C 109.5 . . ?
H92A C92 H92B 109.5 . . ?
H92A C92 H92C 109.5 . . ?
H92B C92 H92C 109.5 . . ?
C101 C37 H37A 109.5 . . ?
C101 C37 H37B 109.5 . . ?
C101 C37 H37C 109.5 . . ?
H37A C37 H37B 109.5 . . ?
H37A C37 H37C 109.5 . . ?
H37B C37 H37C 109.5 . . ?
C7 C102 H10A 109.5 . . ?
C7 C102 H10B 109.5 . . ?
C7 C102 H10C 109.5 . . ?
H10A C102 H10B 109.5 . . ?
H10A C102 H10C 109.5 . . ?
H10B C102 H10C 109.5 . . ?
C7 C3 H3A 109.5 . . ?
C7 C3 H3B 109.5 . . ?
C7 C3 H3C 109.5 . . ?
H3A C3 H3B 109.5 . . ?
H3A C3 H3C 109.5 . . ?
H3B C3 H3C 109.5 . . ?
C86 C15 H15A 109.5 . . ?
C86 C15 H15B 109.5 . . ?
C86 C15 H15C 109.5 . . ?
H15A C15 H15B 109.5 . . ?
H15A C15 H15C 109.5 . . ?
H15B C15 H15C 109.5 . . ?
H05O C05N H05P 109.5 . . ?
H05O C05N H05Q 109.5 . . ?
H05P C05N H05Q 109.5 . . ?
C31 C05N H05O 109.5 . . ?
C31 C05N H05P 109.5 . . ?
C31 C05N H05Q 109.5 . . ?
C97 C94 H94A 109.5 . . ?
C97 C94 H94B 109.5 . . ?
C97 C94 H94C 109.5 . . ?
H94A C94 H94B 109.5 . . ?
H94A C94 H94C 109.5 . . ?
H94B C94 H94C 109.5 . . ?
C7 C5 H5A 109.5 . . ?
C7 C5 H5B 109.5 . . ?
C7 C5 H5C 109.5 . . ?
H5A C5 H5B 109.5 . . ?
H5A C5 H5C 109.5 . . ?
H5B C5 H5C 109.5 . . ?
C44 C05Q C04R 111.5(10) . . ?
C43 C05Q C04R 109.2(10) . . ?
C43 C05Q C44 108.8(14) . . ?
C43 C05Q C45 107.3(14) . . ?
C45 C05Q C04R 109.1(13) . . ?
C45 C05Q C44 110.9(12) . . ?
C04N C59 H59A 109.5 . . ?
C04N C59 H59B 109.5 . . ?
C04N C59 H59C 109.5 . . ?
H59A C59 H59B 109.5 . . ?
H59A C59 H59C 109.5 . . ?
H59B C59 H59C 109.5 . . ?
C04M C74 H74A 109.5 . . ?
C04M C74 H74B 109.5 . . ?
C04M C74 H74C 109.5 . . ?
H74A C74 H74B 109.5 . . ?
H74A C74 H74C 109.5 . . ?
H74B C74 H74C 109.5 . . ?
C03W C49 H49A 109.5 . . ?
C03W C49 H49B 109.5 . . ?
C03W C49 H49C 109.5 . . ?
H49A C49 H49B 109.5 . . ?
H49A C49 H49C 109.5 . . ?
H49B C49 H49C 109.5 . . ?
C04D C68 H68A 109.5 . . ?
C04D C68 H68B 109.5 . . ?
C04D C68 H68C 109.5 . . ?
H68A C68 H68B 109.5 . . ?
H68A C68 H68C 109.5 . . ?
H68B C68 H68C 109.5 . . ?
C90 C87 H87A 109.5 . . ?
C90 C87 H87B 109.5 . . ?
C90 C87 H87C 109.5 . . ?
H87A C87 H87B 109.5 . . ?
H87A C87 H87C 109.5 . . ?
H87B C87 H87C 109.5 . . ?
C04Q C40 H40A 109.5 . . ?
C04Q C40 H40B 109.5 . . ?
C04Q C40 H40C 109.5 . . ?
H40A C40 H40B 109.5 . . ?
H40A C40 H40C 109.5 . . ?
H40B C40 H40C 109.5 . . ?
C86 C16 H16A 109.5 . . ?
C86 C16 H16B 109.5 . . ?
C86 C16 H16C 109.5 . . ?
H16A C16 H16B 109.5 . . ?
H16A C16 H16C 109.5 . . ?
H16B C16 H16C 109.5 . . ?
C053 C42 H42A 109.5 . . ?
C053 C42 H42B 109.5 . . ?
C053 C42 H42C 109.5 . . ?
H42A C42 H42B 109.5 . . ?
H42A C42 H42C 109.5 . . ?
H42B C42 H42C 109.5 . . ?
C04Q C30 H30A 109.5 . . ?
C04Q C30 H30B 109.5 . . ?
C04Q C30 H30C 109.5 . . ?
H30A C30 H30B 109.5 . . ?
H30A C30 H30C 109.5 . . ?
H30B C30 H30C 109.5 . . ?
C05A C061 H06A 109.5 . . ?
C05A C061 H06B 109.5 . . ?
C05A C061 H06C 109.5 . . ?
H06A C061 H06B 109.5 . . ?
H06A C061 H06C 109.5 . . ?
H06B C061 H06C 109.5 . . ?
C04Y C28 C12 110(3) . . ?
C04Y C28 C11 95.7(19) . . ?
C04Y C28 C65 110.2(14) . . ?
C04Y C28 C66 109.4(12) . . ?
C12 C28 C11 112(3) . . ?
C13 C28 C04Y 115.5(18) . . ?
C13 C28 C12 126(3) . . ?
C13 C28 C11 91(3) . . ?
C67 C28 C04Y 111.4(15) . . ?
C67 C28 C65 106.8(18) . . ?
C67 C28 C66 115.0(17) . . ?
C66 C28 C65 103.7(18) . . ?
C04D C69 H69A 109.5 . . ?
C04D C69 H69B 109.5 . . ?
C04D C69 H69C 109.5 . . ?
H69A C69 H69B 109.5 . . ?
H69A C69 H69C 109.5 . . ?
H69B C69 H69C 109.5 . . ?
N7 C24 H24A 108.6 . . ?
N7 C24 H24B 108.6 . . ?
C50 C24 N7 114.5(14) . . ?
C50 C24 H24A 108.6 . . ?
C50 C24 H24B 108.6 . . ?
H24A C24 H24B 107.6 . . ?
C03G C73 H73A 109.5 . . ?
C03G C73 H73B 109.5 . . ?
C03G C73 H73C 109.5 . . ?
H73A C73 H73B 109.5 . . ?
H73A C73 H73C 109.5 . . ?
H73B C73 H73C 109.5 . . ?
C05C C19 H19A 109.5 . . ?
C05C C19 H19B 109.5 . . ?
C05C C19 H19C 109.5 . . ?
H19A C19 H19B 109.5 . . ?
H19A C19 H19C 109.5 . . ?
H19B C19 H19C 109.5 . . ?
C04D C70 H70A 109.5 . . ?
C04D C70 H70B 109.5 . . ?
C04D C70 H70C 109.5 . . ?
H70A C70 H70B 109.5 . . ?
H70A C70 H70C 109.5 . . ?
H70B C70 H70C 109.5 . . ?
N7 C57 H57A 108.0 . . ?
N7 C57 H57B 108.0 . . ?
N7 C57 C23 117.2(16) . . ?
H57A C57 H57B 107.2 . . ?
C23 C57 H57A 108.0 . . ?
C23 C57 H57B 108.0 . . ?
C05Q C44 H44A 109.5 . . ?
C05Q C44 H44B 109.5 . . ?
C05Q C44 H44C 109.5 . . ?
H44A C44 H44B 109.5 . . ?
H44A C44 H44C 109.5 . . ?
H44B C44 H44C 109.5 . . ?
C03G C71 H71A 109.5 . . ?
C03G C71 H71B 109.5 . . ?
C03G C71 H71C 109.5 . . ?
H71A C71 H71B 109.5 . . ?
H71A C71 H71C 109.5 . . ?
H71B C71 H71C 109.5 . . ?
C04N C21 H21A 109.5 . . ?
C04N C21 H21B 109.5 . . ?
C04N C21 H21C 109.5 . . ?
H21A C21 H21B 109.5 . . ?
H21A C21 H21C 109.5 . . ?
H21B C21 H21C 109.5 . . ?
C90 C82 H82A 109.5 . . ?
C90 C82 H82B 109.5 . . ?
C90 C82 H82C 109.5 . . ?
H82A C82 H82B 109.5 . . ?
H82A C82 H82C 109.5 . . ?
H82B C82 H82C 109.5 . . ?
C03G C72 H72A 109.5 . . ?
C03G C72 H72B 109.5 . . ?
C03G C72 H72C 109.5 . . ?
H72A C72 H72B 109.5 . . ?
H72A C72 H72C 109.5 . . ?
H72B C72 H72C 109.5 . . ?
C97 C39 H39A 109.5 . . ?
C97 C39 H39B 109.5 . . ?
C97 C39 H39C 109.5 . . ?
H39A C39 H39B 109.5 . . ?
H39A C39 H39C 109.5 . . ?
H39B C39 H39C 109.5 . . ?
C05C C17 H17A 109.5 . . ?
C05C C17 H17B 109.5 . . ?
C05C C17 H17C 109.5 . . ?
H17A C17 H17B 109.5 . . ?
H17A C17 H17C 109.5 . . ?
H17B C17 H17C 109.5 . . ?
C04M C76 H76A 109.5 . . ?
C04M C76 H76B 109.5 . . ?
C04M C76 H76C 109.5 . . ?
H76A C76 H76B 109.5 . . ?
H76A C76 H76C 109.5 . . ?
H76B C76 H76C 109.5 . . ?
C86 C83 H83A 109.5 . . ?
C86 C83 H83B 109.5 . . ?
C86 C83 H83C 109.5 . . ?
H83A C83 H83B 109.5 . . ?
H83A C83 H83C 109.5 . . ?
H83B C83 H83C 109.5 . . ?
C05Q C43 H43A 109.5 . . ?
C05Q C43 H43B 109.5 . . ?
C05Q C43 H43C 109.5 . . ?
H43A C43 H43B 109.5 . . ?
H43A C43 H43C 109.5 . . ?
H43B C43 H43C 109.5 . . ?
C05C C18 H18A 109.5 . . ?
C05C C18 H18B 109.5 . . ?
C05C C18 H18C 109.5 . . ?
H18A C18 H18B 109.5 . . ?
H18A C18 H18C 109.5 . . ?
H18B C18 H18C 109.5 . . ?
C05B C78 H78A 109.5 . . ?
C05B C78 H78B 109.5 . . ?
C05B C78 H78C 109.5 . . ?
H78A C78 H78B 109.5 . . ?
H78A C78 H78C 109.5 . . ?
H78B C78 H78C 109.5 . . ?
C28 C12 H12A 109.5 . . ?
C28 C12 H12B 109.5 . . ?
C28 C12 H12C 109.5 . . ?
H12A C12 H12B 109.5 . . ?
H12A C12 H12C 109.5 . . ?
H12B C12 H12C 109.5 . . ?
N7 C58 H58A 112.7 . . ?
N7 C58 H58B 112.7 . . ?
H58A C58 H58B 110.2 . . ?
C25 C58 N7 94.9(17) . . ?
C25 C58 H58A 112.7 . . ?
C25 C58 H58B 112.7 . . ?
C04N C61 H61A 109.5 . . ?
C04N C61 H61B 109.5 . . ?
C04N C61 H61C 109.5 . . ?
H61A C61 H61B 109.5 . . ?
H61A C61 H61C 109.5 . . ?
H61B C61 H61C 109.5 . . ?
C05B C80 H80A 109.5 . . ?
C05B C80 H80B 109.5 . . ?
C05B C80 H80C 109.5 . . ?
H80A C80 H80B 109.5 . . ?
H80A C80 H80C 109.5 . . ?
H80B C80 H80C 109.5 . . ?
C04M C75 H75A 109.5 . . ?
C04M C75 H75B 109.5 . . ?
C04M C75 H75C 109.5 . . ?
H75A C75 H75B 109.5 . . ?
H75A C75 H75C 109.5 . . ?
H75B C75 H75C 109.5 . . ?
C05B C81 H81A 109.5 . . ?
C05B C81 H81B 109.5 . . ?
C05B C81 H81C 109.5 . . ?
H81A C81 H81B 109.5 . . ?
H81A C81 H81C 109.5 . . ?
H81B C81 H81C 109.5 . . ?
C05Q C45 H45A 109.5 . . ?
C05Q C45 H45B 109.5 . . ?
C05Q C45 H45C 109.5 . . ?
H45A C45 H45B 109.5 . . ?
H45A C45 H45C 109.5 . . ?
H45B C45 H45C 109.5 . . ?
C053 C41 H41A 109.5 . . ?
C053 C41 H41B 109.5 . . ?
C053 C41 H41C 109.5 . . ?
H41A C41 H41B 109.5 . . ?
H41A C41 H41C 109.5 . . ?
H41B C41 H41C 109.5 . . ?
C90 C54 H54A 109.5 . . ?
C90 C54 H54B 109.5 . . ?
C90 C54 H54C 109.5 . . ?
H54A C54 H54B 109.5 . . ?
H54A C54 H54C 109.5 . . ?
H54B C54 H54C 109.5 . . ?
C053 C63 H63A 108.4 . . ?
C053 C63 H63B 109.3 . . ?
C053 C63 H63C 110.7 . . ?
H63A C63 H63B 109.5 . . ?
H63A C63 H63C 109.4 . . ?
H63B C63 H63C 109.5 . . ?
C28 C13 H13A 111.1 . . ?
C28 C13 H13B 109.0 . . ?
C28 C13 H13C 108.4 . . ?
H13A C13 H13B 109.4 . . ?
H13A C13 H13C 109.5 . . ?
H13B C13 H13C 109.5 . . ?
C28 C11 H11A 110.4 . . ?
C28 C11 H11B 108.7 . . ?
C28 C11 H11C 109.2 . . ?
H11A C11 H11B 109.5 . . ?
H11A C11 H11C 109.5 . . ?
H11B C11 H11C 109.5 . . ?
H33A C33 H33B 109.5 . . ?
H33A C33 H33C 109.5 . . ?
H33B C33 H33C 109.5 . . ?
C47 C33 H33A 109.2 . . ?
C47 C33 H33B 109.3 . . ?
C47 C33 H33C 109.9 . . ?
C57 C23 H23A 109.2 . . ?
C57 C23 H23B 111.3 . . ?
C57 C23 H23C 107.9 . . ?
H23A C23 H23B 109.4 . . ?
H23A C23 H23C 109.4 . . ?
H23B C23 H23C 109.5 . . ?
C58 C25 H25A 109.5 . . ?
C58 C25 H25B 109.5 . . ?
C58 C25 H25C 109.5 . . ?
H25A C25 H25B 109.5 . . ?
H25A C25 H25C 109.5 . . ?
H25B C25 H25C 109.5 . . ?
N50 C31 C05N 173(4) . . ?
N4 C47 C33 158(3) . . ?
C053 C64 H64A 109.4 . . ?
C053 C64 H64B 108.8 . . ?
C053 C64 H64C 110.3 . . ?
H64A C64 H64B 109.5 . . ?
H64A C64 H64C 109.5 . . ?
H64B C64 H64C 109.5 . . ?
C053 C62 H62A 110.1 . . ?
C053 C62 H62B 109.1 . . ?
C053 C62 H62C 109.3 . . ?
H62A C62 H62B 109.5 . . ?
H62A C62 H62C 109.5 . . ?
H62B C62 H62C 109.4 . . ?
C053 C38 H38A 107.8 . . ?
C053 C38 H38B 107.8 . . ?
C053 C38 H38C 112.7 . . ?
H38A C38 H38B 109.5 . . ?
H38A C38 H38C 109.5 . . ?
H38B C38 H38C 109.5 . . ?
C04N C22 H22A 109.5 . . ?
C04N C22 H22B 109.5 . . ?
C04N C22 H22C 109.5 . . ?
H22A C22 H22B 109.5 . . ?
H22A C22 H22C 109.5 . . ?
H22B C22 H22C 109.5 . . ?
C04N C20 H20A 109.5 . . ?
C04N C20 H20B 109.5 . . ?
C04N C20 H20C 109.5 . . ?
H20A C20 H20B 109.5 . . ?
H20A C20 H20C 109.5 . . ?
H20B C20 H20C 109.5 . . ?
C04N C60 H60A 109.5 . . ?
C04N C60 H60B 109.5 . . ?
C04N C60 H60C 109.5 . . ?
H60A C60 H60B 109.5 . . ?
H60A C60 H60C 109.5 . . ?
H60B C60 H60C 109.5 . . ?
C28 C67 H67A 109.5 . . ?
C28 C67 H67B 109.5 . . ?
C28 C67 H67C 109.5 . . ?
H67A C67 H67B 109.5 . . ?
H67A C67 H67C 109.5 . . ?
H67B C67 H67C 109.5 . . ?
C28 C65 H65A 109.5 . . ?
C28 C65 H65B 109.5 . . ?
C28 C65 H65C 109.5 . . ?
H65A C65 H65B 109.5 . . ?
H65A C65 H65C 109.5 . . ?
H65B C65 H65C 109.5 . . ?
C28 C66 H66A 109.5 . . ?
C28 C66 H66B 109.5 . . ?
C28 C66 H66C 109.5 . . ?
H66A C66 H66B 109.5 . . ?
H66A C66 H66C 109.5 . . ?
H66B C66 H66C 109.5 . . ?
C04D C9 H9A 109.5 . . ?
C04D C9 H9B 109.5 . . ?
C04D C9 H9C 109.5 . . ?
H9A C9 H9B 109.5 . . ?
H9A C9 H9C 109.5 . . ?
H9B C9 H9C 109.5 . . ?
C04D C10 H10D 109.5 . . ?
C04D C10 H10E 109.5 . . ?
C04D C10 H10F 109.5 . . ?
H10D C10 H10E 109.5 . . ?
H10D C10 H10F 109.5 . . ?
H10E C10 H10F 109.5 . . ?
C04D C8 H8A 109.5 . . ?
C04D C8 H8B 109.5 . . ?
C04D C8 H8C 109.5 . . ?
H8A C8 H8B 109.5 . . ?
H8A C8 H8C 109.5 . . ?
H8B C8 H8C 109.5 . . ?
C03G C53 H53A 109.5 . . ?
C03G C53 H53B 109.5 . . ?
C03G C53 H53C 109.5 . . ?
H53A C53 H53B 109.5 . . ?
H53A C53 H53C 109.5 . . ?
H53B C53 H53C 109.5 . . ?
C03G C29 H29A 109.5 . . ?
C03G C29 H29B 109.5 . . ?
C03G C29 H29C 109.5 . . ?
H29A C29 H29B 109.5 . . ?
H29A C29 H29C 109.5 . . ?
H29B C29 H29C 109.5 . . ?
C03G C32 H32A 109.5 . . ?
C03G C32 H32B 109.5 . . ?
C03G C32 H32C 109.5 . . ?
H32A C32 H32B 109.5 . . ?
H32A C32 H32C 109.5 . . ?
H32B C32 H32C 109.5 . . ?
C04M C27 H27A 109.5 . . ?
C04M C27 H27B 109.5 . . ?
C04M C27 H27C 109.5 . . ?
H27A C27 H27B 109.5 . . ?
H27A C27 H27C 109.5 . . ?
H27B C27 H27C 109.5 . . ?
C04M C36 H36A 109.5 . . ?
C04M C36 H36B 109.5 . . ?
C04M C36 H36C 109.5 . . ?
H36A C36 H36B 109.5 . . ?
H36A C36 H36C 109.5 . . ?
H36B C36 H36C 109.5 . . ?
C04M C26 H26A 109.5 . . ?
C04M C26 H26B 109.5 . . ?
C04M C26 H26C 109.5 . . ?
H26A C26 H26B 109.5 . . ?
H26A C26 H26C 109.5 . . ?
H26B C26 H26C 109.5 . . ?
C05B C52 H52A 109.5 . . ?
C05B C52 H52B 109.5 . . ?
C05B C52 H52C 109.5 . . ?
H52A C52 H52B 109.5 . . ?
H52A C52 H52C 109.5 . . ?
H52B C52 H52C 109.5 . . ?
C05B C48 H48A 109.5 . . ?
C05B C48 H48B 109.5 . . ?
C05B C48 H48C 109.5 . . ?
H48A C48 H48B 109.5 . . ?
H48A C48 H48C 109.5 . . ?
H48B C48 H48C 109.5 . . ?
C05B C34 H34A 109.5 . . ?
C05B C34 H34B 109.5 . . ?
C05B C34 H34C 109.5 . . ?
H34A C34 H34B 109.5 . . ?
H34A C34 H34C 109.5 . . ?
H34B C34 H34C 109.5 . . ?
O012 C77 C033 123.7(6) . . ?
O012 C77 C03Q 121.2(6) . . ?
C03Q C77 C033 115.1(6) . . ?
C86 C14 H14A 109.5 . . ?
C86 C14 H14B 109.5 . . ?
C86 C14 H14C 109.5 . . ?
H14A C14 H14B 109.5 . . ?
H14A C14 H14C 109.5 . . ?
H14B C14 H14C 109.5 . . ?
C86 C85 H85A 109.5 . . ?
C86 C85 H85B 109.5 . . ?
C86 C85 H85C 109.5 . . ?
H85A C85 H85B 109.5 . . ?
H85A C85 H85C 109.5 . . ?
H85B C85 H85C 109.5 . . ?
C86 C84 H84A 109.5 . . ?
C86 C84 H84B 109.5 . . ?
C86 C84 H84C 109.5 . . ?
H84A C84 H84B 109.5 . . ?
H84A C84 H84C 109.5 . . ?
H84B C84 H84C 109.5 . . ?
C90 C88 H88A 109.5 . . ?
C90 C88 H88B 109.5 . . ?
C90 C88 H88C 109.5 . . ?
H88A C88 H88B 109.5 . . ?
H88A C88 H88C 109.5 . . ?
H88B C88 H88C 109.5 . . ?
C90 C91 H91A 109.5 . . ?
C90 C91 H91B 109.5 . . ?
C90 C91 H91C 109.5 . . ?
H91A C91 H91B 109.5 . . ?
H91A C91 H91C 109.5 . . ?
H91B C91 H91C 109.5 . . ?
C90 C89 H89A 109.5 . . ?
C90 C89 H89B 109.5 . . ?
C90 C89 H89C 109.5 . . ?
H89A C89 H89B 109.5 . . ?
H89A C89 H89C 109.5 . . ?
H89B C89 H89C 109.5 . . ?
C97 C95 H95A 109.5 . . ?
C97 C95 H95B 109.5 . . ?
C97 C95 H95C 109.5 . . ?
H95A C95 H95B 109.5 . . ?
H95A C95 H95C 109.5 . . ?
H95B C95 H95C 109.5 . . ?
C97 C96 H96A 109.5 . . ?
C97 C96 H96B 109.5 . . ?
C97 C96 H96C 109.5 . . ?
H96A C96 H96B 109.5 . . ?
H96A C96 H96C 109.5 . . ?
H96B C96 H96C 109.5 . . ?
C97 C93 H93A 109.5 . . ?
C97 C93 H93B 109.5 . . ?
C97 C93 H93C 109.5 . . ?
H93A C93 H93B 109.5 . . ?
H93A C93 H93C 109.5 . . ?
H93B C93 H93C 109.5 . . ?
C101 C98 H98A 109.5 . . ?
C101 C98 H98B 109.5 . . ?
C101 C98 H98C 109.5 . . ?
H98A C98 H98B 109.5 . . ?
H98A C98 H98C 109.5 . . ?
H98B C98 H98C 109.5 . . ?
C101 C99 H99A 109.5 . . ?
C101 C99 H99B 109.5 . . ?
C101 C99 H99C 109.5 . . ?
H99A C99 H99B 109.5 . . ?
H99A C99 H99C 109.5 . . ?
H99B C99 H99C 109.5 . . ?
C101 C100 H10G 109.5 . . ?
C101 C100 H10H 109.5 . . ?
C101 C100 H10I 109.5 . . ?
H10G C100 H10H 109.5 . . ?
H10G C100 H10I 109.5 . . ?
H10H C100 H10I 109.5 . . ?
C7 C56 H56A 109.5 . . ?
C7 C56 H56B 109.5 . . ?
C7 C56 H56C 109.5 . . ?
H56A C56 H56B 109.5 . . ?
H56A C56 H56C 109.5 . . ?
H56B C56 H56C 109.5 . . ?
C7 C4 H4A 109.5 . . ?
C7 C4 H4B 109.5 . . ?
C7 C4 H4C 109.5 . . ?
H4A C4 H4B 109.5 . . ?
H4A C4 H4C 109.5 . . ?
H4B C4 H4C 109.5 . . ?
C7 C6 H6A 109.5 . . ?
C7 C6 H6B 109.5 . . ?
C7 C6 H6C 109.5 . . ?
H6A C6 H6B 109.5 . . ?
H6A C6 H6C 109.5 . . ?
H6B C6 H6C 109.5 . . ?

loop_
_geom_bond_atom_site_label_1
_geom_bond_atom_site_label_2
_geom_bond_distance
_geom_bond_site_symmetry_2
_geom_bond_publ_flag
Ag1 S00A 2.5211(13) . ?
Ag1 S00F 2.5239(15) . ?
Ag1 O00W 2.566(4) . ?
Ag1 O00X 2.456(4) . ?
Ag1 O011 2.452(4) . ?
Ag1 O013 2.578(4) . ?
Ag3 S00G 2.5121(16) . ?
Ag3 S00H 2.5501(15) . ?
Ag3 O00Q 2.504(4) . ?
Ag3 O00S 2.502(4) . ?
Ag3 O017 2.486(4) . ?
Ag3 O01C 2.493(5) . ?
Ag6 S00C 2.5456(15) . ?
Ag6 S00J 2.4928(16) . ?
Ag6 O00R 2.530(4) . ?
Ag6 O010 2.495(4) . ?
Ag6 O014 2.560(4) . ?
Ag6 O018 2.497(5) . ?
Zr1 S00D 2.9269(15) . ?
Zr1 S00E 2.9819(15) . ?
Zr1 O00Q 2.162(4) . ?
Zr1 O00S 2.170(4) . ?
Zr1 O00T 2.133(4) . ?
Zr1 O00W 2.127(4) . ?
Zr1 O00X 2.168(4) . ?
Zr1 O00Y 2.041(4) . ?
Ag7 S00A 2.4933(14) . ?
Ag7 S00B 2.5178(14) . ?
Ag7 O01A 2.519(5) . ?
Ag7 O01H 2.306(6) . ?
Ag5 S00I 2.5289(16) . ?
Ag5 S00P 2.5463(18) . ?
Ag5 O012 2.452(4) . ?
Ag5 O015 2.497(5) . ?
Ag5 O016 2.543(5) . ?
Zr2 S00B 3.0331(15) . ?
Zr2 S00L 2.8907(16) . ?
Zr2 O00R 2.146(4) . ?
Zr2 O00U 2.030(4) . ?
Zr2 O00V 2.129(4) . ?
Zr2 O00Z 2.133(4) . ?
Zr2 O010 2.130(4) . ?
Zr2 O012 2.180(4) . ?
Ag4 S00M 2.4916(18) . ?
Ag4 S00O 2.4982(17) . ?
Ag2 S00K 2.5118(18) . ?
Ag2 S00N 2.4968(17) . ?
S00A C022 1.776(6) . ?
S00A C038 1.782(6) . ?
S00B C01F 1.780(6) . ?
S00B C01Y 1.769(6) . ?
S00C C01T 1.788(6) . ?
S00C C02N 1.789(6) . ?
S00D C01G 1.779(6) . ?
S00D C02E 1.770(7) . ?
S00E C01U 1.757(6) . ?
S00E C03K 1.769(6) . ?
S00F C02B 1.788(7) . ?
S00F C02I 1.787(6) . ?
S00G C02Q 1.775(6) . ?
S00G C03O 1.775(6) . ?
S00H C01O 1.791(6) . ?
S00H C03N 1.781(7) . ?
S00I C01N 1.785(6) . ?
S00I C02A 1.778(7) . ?
S00J C01L 1.780(6) . ?
S00J C037 1.783(6) . ?
S00K C03F 1.782(6) . ?
S00K C03X 1.775(7) . ?
S00L C027 1.786(6) . ?
S00L C03Q 1.775(8) . ?
S00M C01X 1.788(7) . ?
S00M C030 1.779(7) . ?
S00N C02F 1.784(7) . ?
S00N C046 1.774(6) . ?
S00O C034 1.789(8) . ?
S00O C03V 1.779(7) . ?
S00P C033 1.777(8) . ?
S00P C049 1.791(8) . ?
O00Q C01I 1.313(7) . ?
O00R C028 1.322(7) . ?
O00S C020 1.315(6) . ?
O00T C03E 1.287(7) . ?
O00U C01P 1.336(7) . ?
O00V C01D 1.316(7) . ?
O00W C039 1.314(6) . ?
O00X C01J 1.327(7) . ?
O00Y C01Z 1.324(8) . ?
O00Z C03R 1.301(7) . ?
O010 C03H 1.330(7) . ?
O011 C01E 1.312(7) . ?
O012 C77 1.319(8) . ?
O013 C02C 1.318(7) . ?
O014 C02L 1.309(8) . ?
O015 C01V 1.322(7) . ?
O016 C03M 1.323(8) . ?
O017 C03J 1.308(8) . ?
O018 C03S 1.333(7) . ?
O019 H019 0.8400 . ?
O019 C03R 1.233(8) . ?
O01A C040 1.220(10) . ?
O01B H01B 0.8400 . ?
O01B C03E 1.252(8) . ?
O01C C02Y 1.313(7) . ?
C01D C01F 1.409(8) . ?
C01D C01N 1.413(8) . ?
C01E C02F 1.403(9) . ?
C01E C02I 1.415(9) . ?
C01F C02U 1.379(9) . ?
C01G C020 1.408(8) . ?
C01G C02H 1.360(9) . ?
O01H C040 1.282(10) . ?
C01I C01U 1.418(8) . ?
C01I C03O 1.423(8) . ?
C01J C02B 1.402(8) . ?
C01J C02E 1.407(9) . ?
C01K H01K 0.9500 . ?
C01K C022 1.389(8) . ?
C01K C02R 1.376(9) . ?
C01L C01Q 1.382(9) . ?
C01L C028 1.424(8) . ?
C01M H01M 0.9500 . ?
C01M C01O 1.383(8) . ?
C01M C025 1.386(9) . ?
C01N C01R 1.379(9) . ?
C01O C02Y 1.410(9) . ?
C01P C02S 1.404(9) . ?
C01P C03D 1.402(9) . ?
C01Q H01Q 0.9500 . ?
C01Q C029 1.385(9) . ?
C01R H01R 0.9500 . ?
C01R C031 1.381(9) . ?
C01S H01S 0.9500 . ?
C01S C01Y 1.391(9) . ?
C01S C029 1.374(9) . ?
C01T C021 1.403(8) . ?
C01T C03H 1.410(8) . ?
C01U C032 1.401(8) . ?
C01V C01X 1.415(9) . ?
C01V C02A 1.403(9) . ?
C01W H01W 0.9500 . ?
C01W C024 1.395(10) . ?
C01W C02Q 1.393(9) . ?
C01X C02T 1.386(9) . ?
C01Y C028 1.419(8) . ?
C01Z C02V 1.433(9) . ?
C01Z C048 1.390(9) . ?
C020 C03N 1.421(8) . ?
C021 H021 0.9500 . ?
C021 C026 1.381(10) . ?
C022 C039 1.427(8) . ?
C023 H023 0.9500 . ?
C023 C02A 1.388(9) . ?
C023 C02K 1.410(10) . ?
C024 C036 1.388(10) . ?
C024 C7 1.525(10) . ?
C025 C101 1.542(8) . ?
C025 C02W 1.372(9) . ?
C026 C02O 1.378(9) . ?
C026 C86 1.533(10) . ?
C027 C02O 1.367(9) . ?
C027 C03H 1.405(9) . ?
C029 C03W 1.529(9) . ?
C02B C03A 1.403(9) . ?
C02C C038 1.424(8) . ?
C02C C03F 1.403(9) . ?
C101 C46 1.502(13) . ?
C101 C55 1.502(14) . ?
C101 C37 1.534(13) . ?
C101 C98 1.486(17) . ?
C101 C99 1.526(18) . ?
C101 C100 1.509(18) . ?
C02E C02M 1.388(9) . ?
C02F C03T 1.395(9) . ?
C02G H02G 0.9500 . ?
C02G C02R 1.406(9) . ?
C02G C03K 1.388(8) . ?
C02H H02H 0.9500 . ?
C02H C04E 1.385(10) . ?
C02I C043 1.409(9) . ?
C02J H02J 0.9500 . ?
C02J C038 1.379(8) . ?
C02J C03L 1.400(10) . ?
C02K C02T 1.372(10) . ?
C02K C03G 1.530(9) . ?
C02L C030 1.415(9) . ?
C02L C037 1.419(9) . ?
C02M H02M 0.9500 . ?
C02M C03B 1.412(11) . ?
C02N C02P 1.387(9) . ?
C02N C03S 1.400(9) . ?
C02O H02O 0.9500 . ?
C02P H02P 0.9500 . ?
C02P C03C 1.394(10) . ?
C02Q C03J 1.410(9) . ?
C02R C97 1.536(9) . ?
C02S C03R 1.479(9) . ?
C02S C04A 1.383(9) . ?
C02T H02T 0.9500 . ?
C02U H02U 0.9500 . ?
C02U C031 1.401(9) . ?
C02V C03E 1.473(9) . ?
C02V C04G 1.442(9) . ?
C02W H02W 0.9500 . ?
C02W C046 1.395(9) . ?
C02X H02X 0.9500 . ?
C02X C03F 1.380(9) . ?
C02X C03L 1.394(10) . ?
C02Y C046 1.412(9) . ?
N02Z H02Z 1.0000 . ?
N02Z C04P 1.487(9) . ?
N02Z C04U 1.481(11) . ?
N02Z C05A 1.527(12) . ?
C030 C03U 1.366(10) . ?
C031 C04D 1.525(9) . ?
C032 H032 0.9500 . ?
C032 C04L 1.379(10) . ?
C033 C03Z 1.395(10) . ?
C033 C77 1.432(10) . ?
C034 C03M 1.401(10) . ?
C034 C04K 1.387(10) . ?
C036 H036 0.9500 . ?
C036 C03X 1.400(10) . ?
C037 C044 1.378(10) . ?
C039 C03K 1.404(8) . ?
C03A H03A 0.9500 . ?
C03A C03B 1.376(11) . ?
C03B C04N 1.520(11) . ?
C03C C03I 1.392(10) . ?
C03C C04Q 1.539(9) . ?
C03D H03D 0.9500 . ?
C03D C04H 1.368(10) . ?
C03G C73 1.548(17) . ?
C03G C71 1.550(17) . ?
C03G C72 1.467(17) . ?
C03G C53 1.501(19) . ?
C03G C29 1.571(19) . ?
C03G C32 1.49(2) . ?
C03I H03I 0.9500 . ?
C03I C03V 1.408(9) . ?
C03J C03X 1.419(9) . ?
C03L C90 1.531(10) . ?
C03M C049 1.414(11) . ?
C03N C03Y 1.380(9) . ?
C03O C04B 1.393(9) . ?
C03P C03T 1.389(11) . ?
C03P C043 1.371(10) . ?
C03P C04M 1.545(9) . ?
C03Q C04J 1.377(10) . ?
C03Q C77 1.417(9) . ?
C03S C03V 1.393(9) . ?
C03T H03T 0.9500 . ?
C03U H03U 0.9500 . ?
C03U C04I 1.395(12) . ?
C03W C059 1.509(11) . ?
C03W C51 1.535(13) . ?
C03W C49 1.485(13) . ?
C03Y H03Y 0.9500 . ?
C03Y C04E 1.377(11) . ?
C03Z H03Z 0.9500 . ?
C03Z C04R 1.387(12) . ?
C040 C045 1.494(10) . ?
C86 C15 1.511(15) . ?
C86 C16 1.492(15) . ?
C86 C83 1.533(16) . ?
C86 C14 1.53(2) . ?
C86 C85 1.50(2) . ?
C86 C84 1.50(2) . ?
N7 C24 1.516(19) . ?
N7 C57 1.448(19) . ?
N7 C58 1.63(2) . ?
C043 H043 0.9500 . ?
C044 H044 0.9500 . ?
C044 C04I 1.388(10) . ?
C045 C04F 1.383(11) . ?
C045 C057 1.363(13) . ?
C7 C102 1.481(17) . ?
C7 C3 1.593(17) . ?
C7 C5 1.568(16) . ?
C7 C56 1.48(2) . ?
C7 C4 1.56(2) . ?
C7 C6 1.59(2) . ?
C048 H048 0.9500 . ?
C048 C04X 1.363(12) . ?
C049 C054 1.384(11) . ?
C04A H04A 0.9500 . ?
C04A C04S 1.382(11) . ?
C04B H04B 0.9500 . ?
C04B C04L 1.385(10) . ?
C97 C92 1.497(13) . ?
C97 C94 1.519(15) . ?
C97 C39 1.533(16) . ?
C97 C95 1.51(2) . ?
C97 C96 1.54(2) . ?
C97 C93 1.49(2) . ?
C04D C68 1.522(19) . ?
C04D C69 1.467(16) . ?
C04D C70 1.599(19) . ?
C04D C9 1.46(2) . ?
C04D C10 1.57(2) . ?
C04D C8 1.56(2) . ?
C04E C053 1.546(10) . ?
C04F H04F 0.9500 . ?
C04F C050 1.379(12) . ?
C04G H04G 0.9500 . ?
C04G C04V 1.255(12) . ?
C04H H04H 0.9500 . ?
C04H C04S 1.381(12) . ?
C04I C05B 1.532(11) . ?
C04J H04J 0.9500 . ?
C04J C04R 1.389(13) . ?
C04K H04K 0.9500 . ?
C04K C04Y 1.393(14) . ?
C04L C05C 1.543(9) . ?
C04M C74 1.528(18) . ?
C04M C76 1.51(2) . ?
C04M C75 1.53(2) . ?
C04M C27 1.54(2) . ?
C04M C36 1.535(18) . ?
C04M C26 1.510(19) . ?
C04N C59 1.55(2) . ?
C04N C21 1.49(2) . ?
C04N C61 1.55(2) . ?
C04N C22 1.53(3) . ?
C04N C20 1.56(3) . ?
C04N C60 1.49(3) . ?
O04O H04O 0.8400 . ?
O04O C057 1.344(12) . ?
C04P H04C 0.9900 . ?
C04P H04D 0.9900 . ?
C04P C05D 1.525(12) . ?
C04Q C05E 1.481(12) . ?
C04Q C40 1.438(15) . ?
C04Q C30 1.539(18) . ?
C04R C05Q 1.539(12) . ?
C04S H04S 0.9500 . ?
C04U H04E 0.9900 . ?
C04U H04I 0.9900 . ?
C04U C058 1.519(15) . ?
C04V H04V 0.9500 . ?
C04V C04X 1.352(15) . ?
C04W H04W 0.9500 . ?
C04W C04Z 1.349(16) . ?
C04W C050 1.345(16) . ?
C04X H04X 0.9500 . ?
C04Y C054 1.412(13) . ?
C04Y C28 1.523(14) . ?
C04Z H04Z 0.9500 . ?
C04Z C057 1.403(13) . ?
C050 H050 0.9500 . ?
C90 C87 1.538(18) . ?
C90 C82 1.523(17) . ?
C90 C54 1.581(19) . ?
C90 C88 1.57(2) . ?
C90 C91 1.56(2) . ?
C90 C89 1.52(2) . ?
C053 C42 1.55(2) . ?
C053 C41 1.50(2) . ?
C053 C63 1.55(2) . ?
C053 C64 1.57(3) . ?
C053 C62 1.51(2) . ?
C053 C38 1.53(2) . ?
C054 H054 0.9500 . ?
C46 H46A 0.9800 . ?
C46 H46B 0.9800 . ?
C46 H46C 0.9800 . ?
C55 H55A 0.9800 . ?
C55 H55B 0.9800 . ?
C55 H55C 0.9800 . ?
C058 H05G 0.9800 . ?
C058 H05H 0.9800 . ?
C058 H05I 0.9800 . ?
C059 H05A 0.9800 . ?
C059 H05B 0.9800 . ?
C059 H05C 0.9800 . ?
C05A H05J 0.9900 . ?
C05A H05K 0.9900 . ?
C05A C061 1.499(14) . ?
C05B C78 1.51(2) . ?
C05B C80 1.496(17) . ?
C05B C81 1.54(2) . ?
C05B C52 1.49(2) . ?
C05B C48 1.52(3) . ?
C05B C34 1.53(3) . ?
C05C C19 1.501(15) . ?
C05C C17 1.506(16) . ?
C05C C18 1.502(17) . ?
C05D H05L 0.9800 . ?
C05D H05M 0.9800 . ?
C05D H05N 0.9800 . ?
C05E H05D 0.9800 . ?
C05E H05E 0.9800 . ?
C05E H05F 0.9800 . ?
C50 H50A 0.9800 . ?
C50 H50B 0.9800 . ?
C50 H50C 0.9800 . ?
C50 C24 1.47(2) . ?
C51 H51A 0.9800 . ?
C51 H51B 0.9800 . ?
C51 H51C 0.9800 . ?
C92 H92A 0.9800 . ?
C92 H92B 0.9800 . ?
C92 H92C 0.9800 . ?
C37 H37A 0.9800 . ?
C37 H37B 0.9800 . ?
C37 H37C 0.9800 . ?
C102 H10A 0.9800 . ?
C102 H10B 0.9800 . ?
C102 H10C 0.9800 . ?
C3 H3A 0.9800 . ?
C3 H3B 0.9800 . ?
C3 H3C 0.9800 . ?
C15 H15A 0.9800 . ?
C15 H15B 0.9800 . ?
C15 H15C 0.9800 . ?
C05N H05O 0.9800 . ?
C05N H05P 0.9800 . ?
C05N H05Q 0.9800 . ?
C05N C31 1.38(3) . ?
C94 H94A 0.9800 . ?
C94 H94B 0.9800 . ?
C94 H94C 0.9800 . ?
C5 H5A 0.9800 . ?
C5 H5B 0.9800 . ?
C5 H5C 0.9800 . ?
C05Q C44 1.514(18) . ?
C05Q C43 1.476(19) . ?
C05Q C45 1.48(2) . ?
C59 H59A 0.9800 . ?
C59 H59B 0.9800 . ?
C59 H59C 0.9800 . ?
C74 H74A 0.9800 . ?
C74 H74B 0.9800 . ?
C74 H74C 0.9800 . ?
C49 H49A 0.9800 . ?
C49 H49B 0.9800 . ?
C49 H49C 0.9800 . ?
C68 H68A 0.9800 . ?
C68 H68B 0.9800 . ?
C68 H68C 0.9800 . ?
C87 H87A 0.9800 . ?
C87 H87B 0.9800 . ?
C87 H87C 0.9800 . ?
C40 H40A 0.9800 . ?
C40 H40B 0.9800 . ?
C40 H40C 0.9800 . ?
C16 H16A 0.9800 . ?
C16 H16B 0.9800 . ?
C16 H16C 0.9800 . ?
C42 H42A 0.9800 . ?
C42 H42B 0.9800 . ?
C42 H42C 0.9800 . ?
C30 H30A 0.9800 . ?
C30 H30B 0.9800 . ?
C30 H30C 0.9800 . ?
C061 H06A 0.9800 . ?
C061 H06B 0.9800 . ?
C061 H06C 0.9800 . ?
C28 C12 1.53(3) . ?
C28 C13 1.50(3) . ?
C28 C11 1.64(3) . ?
C28 C67 1.49(3) . ?
C28 C65 1.60(3) . ?
C28 C66 1.55(3) . ?
C69 H69A 0.9800 . ?
C69 H69B 0.9800 . ?
C69 H69C 0.9800 . ?
C24 H24A 0.9900 . ?
C24 H24B 0.9900 . ?
C73 H73A 0.9800 . ?
C73 H73B 0.9800 . ?
C73 H73C 0.9800 . ?
C19 H19A 0.9800 . ?
C19 H19B 0.9800 . ?
C19 H19C 0.9800 . ?
C70 H70A 0.9800 . ?
C70 H70B 0.9800 . ?
C70 H70C 0.9800 . ?
C57 H57A 0.9900 . ?
C57 H57B 0.9900 . ?
C57 C23 1.52(3) . ?
C44 H44A 0.9800 . ?
C44 H44B 0.9800 . ?
C44 H44C 0.9800 . ?
C71 H71A 0.9800 . ?
C71 H71B 0.9800 . ?
C71 H71C 0.9800 . ?
C21 H21A 0.9800 . ?
C21 H21B 0.9800 . ?
C21 H21C 0.9800 . ?
C82 H82A 0.9800 . ?
C82 H82B 0.9800 . ?
C82 H82C 0.9800 . ?
C72 H72A 0.9800 . ?
C72 H72B 0.9800 . ?
C72 H72C 0.9800 . ?
C39 H39A 0.9800 . ?
C39 H39B 0.9800 . ?
C39 H39C 0.9800 . ?
C17 H17A 0.9800 . ?
C17 H17B 0.9800 . ?
C17 H17C 0.9800 . ?
C76 H76A 0.9800 . ?
C76 H76B 0.9800 . ?
C76 H76C 0.9800 . ?
C83 H83A 0.9800 . ?
C83 H83B 0.9800 . ?
C83 H83C 0.9800 . ?
C43 H43A 0.9800 . ?
C43 H43B 0.9800 . ?
C43 H43C 0.9800 . ?
C18 H18A 0.9800 . ?
C18 H18B 0.9800 . ?
C18 H18C 0.9800 . ?
C78 H78A 0.9800 . ?
C78 H78B 0.9800 . ?
C78 H78C 0.9800 . ?
C12 H12A 0.9800 . ?
C12 H12B 0.9800 . ?
C12 H12C 0.9800 . ?
C58 H58A 0.9900 . ?
C58 H58B 0.9900 . ?
C58 C25 1.491(10) . ?
C61 H61A 0.9800 . ?
C61 H61B 0.9800 . ?
C61 H61C 0.9800 . ?
C80 H80A 0.9800 . ?
C80 H80B 0.9800 . ?
C80 H80C 0.9800 . ?
C75 H75A 0.9800 . ?
C75 H75B 0.9800 . ?
C75 H75C 0.9800 . ?
C81 H81A 0.9800 . ?
C81 H81B 0.9800 . ?
C81 H81C 0.9800 . ?
C45 H45A 0.9800 . ?
C45 H45B 0.9800 . ?
C45 H45C 0.9800 . ?
C41 H41A 0.9800 . ?
C41 H41B 0.9800 . ?
C41 H41C 0.9800 . ?
C54 H54A 0.9800 . ?
C54 H54B 0.9800 . ?
C54 H54C 0.9800 . ?
C63 H63A 0.9802 . ?
C63 H63B 0.9798 . ?
C63 H63C 0.9800 . ?
C13 H13A 0.9803 . ?
C13 H13B 0.9802 . ?
C13 H13C 0.9800 . ?
C11 H11A 0.9796 . ?
C11 H11B 0.9795 . ?
C11 H11C 0.9807 . ?
C33 H33A 0.9800 . ?
C33 H33B 0.9801 . ?
C33 H33C 0.9801 . ?
C33 C47 1.34(2) . ?
C23 H23A 0.9805 . ?
C23 H23B 0.9798 . ?
C23 H23C 0.9798 . ?
C25 H25A 0.9800 . ?
C25 H25B 0.9800 . ?
C25 H25C 0.9800 . ?
C31 N50 1.09(3) . ?
C47 N4 1.21(3) . ?
C64 H64A 0.9796 . ?
C64 H64B 0.9801 . ?
C64 H64C 0.9802 . ?
C62 H62A 0.9797 . ?
C62 H62B 0.9805 . ?
C62 H62C 0.9807 . ?
C38 H38A 0.9799 . ?
C38 H38B 0.9802 . ?
C38 H38C 0.9799 . ?
C22 H22A 0.9800 . ?
C22 H22B 0.9800 . ?
C22 H22C 0.9800 . ?
C20 H20A 0.9800 . ?
C20 H20B 0.9800 . ?
C20 H20C 0.9800 . ?
C60 H60A 0.9800 . ?
C60 H60B 0.9800 . ?
C60 H60C 0.9800 . ?
C67 H67A 0.9800 . ?
C67 H67B 0.9800 . ?
C67 H67C 0.9800 . ?
C65 H65A 0.9800 . ?
C65 H65B 0.9800 . ?
C65 H65C 0.9800 . ?
C66 H66A 0.9800 . ?
C66 H66B 0.9800 . ?
C66 H66C 0.9800 . ?
C9 H9A 0.9800 . ?
C9 H9B 0.9800 . ?
C9 H9C 0.9800 . ?
C10 H10D 0.9800 . ?
C10 H10E 0.9800 . ?
C10 H10F 0.9800 . ?
C8 H8A 0.9800 . ?
C8 H8B 0.9800 . ?
C8 H8C 0.9800 . ?
C53 H53A 0.9800 . ?
C53 H53B 0.9800 . ?
C53 H53C 0.9800 . ?
C29 H29A 0.9800 . ?
C29 H29B 0.9800 . ?
C29 H29C 0.9800 . ?
C32 H32A 0.9800 . ?
C32 H32B 0.9800 . ?
C32 H32C 0.9800 . ?
C27 H27A 0.9800 . ?
C27 H27B 0.9800 . ?
C27 H27C 0.9800 . ?
C36 H36A 0.9800 . ?
C36 H36B 0.9800 . ?
C36 H36C 0.9800 . ?
C26 H26A 0.9800 . ?
C26 H26B 0.9800 . ?
C26 H26C 0.9800 . ?
C52 H52A 0.9800 . ?
C52 H52B 0.9800 . ?
C52 H52C 0.9800 . ?
C48 H48A 0.9800 . ?
C48 H48B 0.9800 . ?
C48 H48C 0.9800 . ?
C34 H34A 0.9800 . ?
C34 H34B 0.9800 . ?
C34 H34C 0.9800 . ?
C14 H14A 0.9800 . ?
C14 H14B 0.9800 . ?
C14 H14C 0.9800 . ?
C85 H85A 0.9800 . ?
C85 H85B 0.9800 . ?
C85 H85C 0.9800 . ?
C84 H84A 0.9800 . ?
C84 H84B 0.9800 . ?
C84 H84C 0.9800 . ?
C88 H88A 0.9800 . ?
C88 H88B 0.9800 . ?
C88 H88C 0.9800 . ?
C91 H91A 0.9800 . ?
C91 H91B 0.9800 . ?
C91 H91C 0.9800 . ?
C89 H89A 0.9800 . ?
C89 H89B 0.9800 . ?
C89 H89C 0.9800 . ?
C95 H95A 0.9800 . ?
C95 H95B 0.9800 . ?
C95 H95C 0.9800 . ?
C96 H96A 0.9800 . ?
C96 H96B 0.9800 . ?
C96 H96C 0.9800 . ?
C93 H93A 0.9800 . ?
C93 H93B 0.9800 . ?
C93 H93C 0.9800 . ?
C98 H98A 0.9800 . ?
C98 H98B 0.9800 . ?
C98 H98C 0.9800 . ?
C99 H99A 0.9800 . ?
C99 H99B 0.9800 . ?
C99 H99C 0.9800 . ?
C100 H10G 0.9800 . ?
C100 H10H 0.9800 . ?
C100 H10I 0.9800 . ?
C56 H56A 0.9800 . ?
C56 H56B 0.9800 . ?
C56 H56C 0.9800 . ?
C4 H4A 0.9800 . ?
C4 H4B 0.9800 . ?
C4 H4C 0.9800 . ?
C6 H6A 0.9800 . ?
C6 H6B 0.9800 . ?
C6 H6C 0.9800 . ?

loop_
_geom_torsion_atom_site_label_1
_geom_torsion_atom_site_label_2
_geom_torsion_atom_site_label_3
_geom_torsion_atom_site_label_4
_geom_torsion
_geom_torsion_site_symmetry_1
_geom_torsion_site_symmetry_2
_geom_torsion_site_symmetry_3
_geom_torsion_site_symmetry_4
_geom_torsion_publ_flag
Ag1 S00A C022 C01K -175.0(4) . . . . ?
Ag1 S00A C022 C039 3.4(5) . . . . ?
Ag1 S00A C038 C02C 24.9(5) . . . . ?
Ag1 S00A C038 C02J -153.6(4) . . . . ?
Ag1 S00F C02B C01J 2.8(6) . . . . ?
Ag1 S00F C02B C03A -176.2(5) . . . . ?
Ag1 S00F C02I C01E -6.4(5) . . . . ?
Ag1 S00F C02I C043 172.1(5) . . . . ?
Ag1 O00W C039 C022 -1.8(7) . . . . ?
Ag1 O00W C039 C03K 179.6(4) . . . . ?
Ag1 O00X C01J C02B -2.4(7) . . . . ?
Ag1 O00X C01J C02E 177.0(4) . . . . ?
Ag1 O011 C01E C02F -167.0(5) . . . . ?
Ag1 O011 C01E C02I 13.6(8) . . . . ?
Ag1 O013 C02C C038 -30.9(7) . . . . ?
Ag1 O013 C02C C03F 149.3(5) . . . . ?
Ag3 S00G C02Q C01W 163.6(5) . . . . ?
Ag3 S00G C02Q C03J -17.4(5) . . . . ?
Ag3 S00G C03O C01I -1.0(5) . . . . ?
Ag3 S00G C03O C04B 179.5(5) . . . . ?
Ag3 S00H C01O C01M -154.0(5) . . . . ?
Ag3 S00H C01O C02Y 22.7(5) . . . . ?
Ag3 S00H C03N C020 4.7(6) . . . . ?
Ag3 S00H C03N C03Y 178.7(5) . . . . ?
Ag3 O00Q C01I C01U 178.2(4) . . . . ?
Ag3 O00Q C01I C03O -0.7(7) . . . . ?
Ag3 O00S C020 C01G -178.1(4) . . . . ?
Ag3 O00S C020 C03N 0.9(7) . . . . ?
Ag3 O017 C03J C02Q 15.1(8) . . . . ?
Ag3 O017 C03J C03X -164.5(5) . . . . ?
Ag3 O01C C02Y C01O -33.4(8) . . . . ?
Ag3 O01C C02Y C046 146.2(6) . . . . ?
Ag6 S00C C01T C021 172.0(5) . . . . ?
Ag6 S00C C01T C03H -3.6(5) . . . . ?
Ag6 S00C C02N C02P -161.3(5) . . . . ?
Ag6 S00C C02N C03S 13.8(6) . . . . ?
Ag6 S00J C01L C01Q -177.4(4) . . . . ?
Ag6 S00J C01L C028 1.1(5) . . . . ?
Ag6 S00J C037 C02L -17.0(5) . . . . ?
Ag6 S00J C037 C044 164.8(5) . . . . ?
Ag6 O00R C028 C01L -5.4(7) . . . . ?
Ag6 O00R C028 C01Y 177.1(4) . . . . ?
Ag6 O010 C03H C01T 8.3(7) . . . . ?
Ag6 O010 C03H C027 -172.0(5) . . . . ?
Ag6 O014 C02L C030 -163.6(5) . . . . ?
Ag6 O014 C02L C037 15.9(8) . . . . ?
Ag6 O018 C03S C02N -29.6(8) . . . . ?
Ag6 O018 C03S C03V 151.0(6) . . . . ?
Zr1 S00D C01G C020 4.9(5) . . . . ?
Zr1 S00D C01G C02H -177.3(6) . . . . ?
Zr1 S00D C02E C01J -8.4(5) . . . . ?
Zr1 S00D C02E C02M 176.5(5) . . . . ?
Zr1 S00E C01U C01I -7.7(5) . . . . ?
Zr1 S00E C01U C032 177.9(5) . . . . ?
Zr1 S00E C03K C02G 178.5(5) . . . . ?
Zr1 S00E C03K C039 3.0(5) . . . . ?
Zr1 O00Q C01I C01U 5.0(8) . . . . ?
Zr1 O00Q C01I C03O -173.9(4) . . . . ?
Zr1 O00S C020 C01G -2.2(9) . . . . ?
Zr1 O00S C020 C03N 176.9(4) . . . . ?
Zr1 O00T C03E O01B 174.7(5) . . . . ?
Zr1 O00T C03E C02V -5.0(10) . . . . ?
Zr1 O00W C039 C022 176.5(4) . . . . ?
Zr1 O00W C039 C03K -2.2(9) . . . . ?
Zr1 O00X C01J C02B -175.3(4) . . . . ?
Zr1 O00X C01J C02E 4.1(8) . . . . ?
Zr1 O00Y C01Z C02V -1.4(10) . . . . ?
Zr1 O00Y C01Z C048 179.5(5) . . . . ?
Ag7 S00A C022 C01K 53.5(5) . . . . ?
Ag7 S00A C022 C039 -128.1(4) . . . . ?
Ag7 S00A C038 C02C 165.6(4) . . . . ?
Ag7 S00A C038 C02J -12.8(6) . . . . ?
Ag7 S00B C01F C01D 155.7(4) . . . . ?
Ag7 S00B C01F C02U -24.6(6) . . . . ?
Ag7 S00B C01Y C01S 32.2(5) . . . . ?
Ag7 S00B C01Y C028 -148.4(4) . . . . ?
Ag7 O01A C040 O01H -3.5(8) . . . . ?
Ag7 O01A C040 C045 176.0(7) . . . . ?
Ag7 O01H C040 O01A 3.9(9) . . . . ?
Ag7 O01H C040 C045 -175.7(6) . . . . ?
Ag5 S00I C01N C01D -1.8(6) . . . . ?
Ag5 S00I C01N C01R 176.5(5) . . . . ?
Ag5 S00I C02A C01V 17.1(5) . . . . ?
Ag5 S00I C02A C023 -160.1(5) . . . . ?
Ag5 S00P C033 C03Z -177.1(6) . . . . ?
Ag5 S00P C033 C77 -0.1(6) . . . . ?
Ag5 S00P C049 C03M -9.5(7) . . . . ?
Ag5 S00P C049 C054 170.0(7) . . . . ?
Ag5 O012 C77 C033 -2.4(8) . . . . ?
Ag5 O012 C77 C03Q 177.1(5) . . . . ?
Ag5 O015 C01V C01X 153.4(5) . . . . ?
Ag5 O015 C01V C02A -28.1(8) . . . . ?
Ag5 O016 C03M C034 -164.4(5) . . . . ?
Ag5 O016 C03M C049 16.9(9) . . . . ?
Zr2 S00B C01F C01D 6.6(5) . . . . ?
Zr2 S00B C01F C02U -173.7(5) . . . . ?
Zr2 S00B C01Y C01S 177.7(5) . . . . ?
Zr2 S00B C01Y C028 -2.9(4) . . . . ?
Zr2 S00L C027 C02O -170.9(5) . . . . ?
Zr2 S00L C027 C03H 11.4(5) . . . . ?
Zr2 S00L C03Q C04J -179.3(6) . . . . ?
Zr2 S00L C03Q C77 -1.6(6) . . . . ?
Zr2 O00R C028 C01L -171.8(4) . . . . ?
Zr2 O00R C028 C01Y 10.7(8) . . . . ?
Zr2 O00U C01P C02S -21.7(9) . . . . ?
Zr2 O00U C01P C03D 159.4(5) . . . . ?
Zr2 O00V C01D C01F -9.6(9) . . . . ?
Zr2 O00V C01D C01N 171.5(4) . . . . ?
Zr2 O00Z C03R O019 165.6(5) . . . . ?
Zr2 O00Z C03R C02S -17.7(9) . . . . ?
Zr2 O010 C03H C01T 170.6(4) . . . . ?
Zr2 O010 C03H C027 -9.8(9) . . . . ?
Zr2 O012 C77 C033 176.7(5) . . . . ?
Zr2 O012 C77 C03Q -3.8(9) . . . . ?
Ag4 S00M C01X C01V -27.1(6) . . . . ?
Ag4 S00M C01X C02T 147.4(5) . . . . ?
Ag4 S00M C030 C02L 28.1(5) . . . . ?
Ag4 S00M C030 C03U -148.3(5) . . . . ?
Ag4 S00O C034 C03M 26.0(6) . . . . ?
Ag4 S00O C034 C04K -157.2(6) . . . . ?
Ag4 S00O C03V C03I 152.8(5) . . . . ?
Ag4 S00O C03V C03S -27.8(6) . . . . ?
Ag2 S00K C03F C02C -33.0(5) . . . . ?
Ag2 S00K C03F C02X 140.3(5) . . . . ?
Ag2 S00K C03X C036 -147.9(5) . . . . ?
Ag2 S00K C03X C03J 28.1(6) . . . . ?
Ag2 S00N C02F C01E 21.0(6) . . . . ?
Ag2 S00N C02F C03T -158.2(5) . . . . ?
Ag2 S00N C046 C02W 141.5(5) . . . . ?
Ag2 S00N C046 C02Y -38.0(6) . . . . ?
S00A C022 C039 O00W -1.3(8) . . . . ?
S00A C022 C039 C03K 177.5(4) . . . . ?
S00B C01F C02U C031 -178.5(5) . . . . ?
S00B C01Y C028 O00R -2.1(7) . . . . ?
S00B C01Y C028 C01L -179.8(4) . . . . ?
S00C C01T C021 C026 -176.4(6) . . . . ?
S00C C01T C03H O010 -2.9(9) . . . . ?
S00C C01T C03H C027 177.4(5) . . . . ?
S00C C02N C02P C03C 175.4(6) . . . . ?
S00C C02N C03S O018 9.3(9) . . . . ?
S00C C02N C03S C03V -171.2(5) . . . . ?
S00D C01G C020 O00S -3.4(8) . . . . ?
S00D C01G C020 C03N 177.5(5) . . . . ?
S00D C01G C02H C04E -178.9(7) . . . . ?
S00D C02E C02M C03B 175.4(6) . . . . ?
S00E C01U C032 C04L 175.8(5) . . . . ?
S00F C02B C03A C03B -179.3(6) . . . . ?
S00F C02I C043 C03P 179.3(6) . . . . ?
S00G C02Q C03J O017 2.8(9) . . . . ?
S00G C02Q C03J C03X -177.5(5) . . . . ?
S00G C03O C04B C04L 178.3(6) . . . . ?
S00H C01O C02Y O01C 5.3(9) . . . . ?
S00H C01O C02Y C046 -174.3(5) . . . . ?
S00H C03N C03Y C04E -174.5(7) . . . . ?
S00I C01N C01R C031 178.0(6) . . . . ?
S00J C01L C01Q C029 -179.0(5) . . . . ?
S00J C01L C028 O00R 3.0(8) . . . . ?
S00J C01L C028 C01Y -179.3(4) . . . . ?
S00J C037 C044 C04I 176.9(6) . . . . ?
S00L C027 C02O C026 -173.7(5) . . . . ?
S00L C027 C03H O010 -5.6(8) . . . . ?
S00L C027 C03H C01T 174.1(4) . . . . ?
S00L C03Q C04J C04R 176.0(7) . . . . ?
S00L C03Q C77 O012 3.3(9) . . . . ?
S00L C03Q C77 C033 -177.2(5) . . . . ?
S00M C01X C02T C02K -175.1(6) . . . . ?
S00M C030 C03U C04I 176.4(6) . . . . ?
S00N C02F C03T C03P 178.4(6) . . . . ?
S00O C034 C03M O016 1.7(10) . . . . ?
S00O C034 C03M C049 -179.6(5) . . . . ?
S00O C034 C04K C04Y -176.8(7) . . . . ?
S00P C033 C03Z C04R 179.7(8) . . . . ?
S00P C033 C77 O012 1.7(10) . . . . ?
S00P C033 C77 C03Q -177.8(5) . . . . ?
S00P C049 C054 C04Y 178.0(8) . . . . ?
O00Q C01I C01U S00E 4.8(7) . . . . ?
O00Q C01I C01U C032 179.0(5) . . . . ?
O00Q C01I C03O S00G 1.2(8) . . . . ?
O00Q C01I C03O C04B -179.3(6) . . . . ?
O00S C020 C03N S00H -4.2(9) . . . . ?
O00S C020 C03N C03Y -178.0(6) . . . . ?
O00U C01P C02S C03R 3.6(10) . . . . ?
O00U C01P C02S C04A -178.7(6) . . . . ?
O00U C01P C03D C04H 179.7(7) . . . . ?
O00V C01D C01F S00B -2.0(8) . . . . ?
O00V C01D C01F C02U 178.4(6) . . . . ?
O00V C01D C01N S00I 1.0(9) . . . . ?
O00V C01D C01N C01R -177.2(6) . . . . ?
O00W C039 C03K S00E -1.8(8) . . . . ?
O00W C039 C03K C02G -177.2(6) . . . . ?
O00X C01J C02B S00F -0.5(9) . . . . ?
O00X C01J C02B C03A 178.4(6) . . . . ?
O00X C01J C02E S00D 5.6(8) . . . . ?
O00X C01J C02E C02M -179.5(6) . . . . ?
O00Y C01Z C02V C03E 1.2(10) . . . . ?
O00Y C01Z C02V C04G 179.5(7) . . . . ?
O00Y C01Z C048 C04X 179.0(8) . . . . ?
O011 C01E C02F S00N 4.9(8) . . . . ?
O011 C01E C02F C03T -176.0(6) . . . . ?
O011 C01E C02I S00F -4.1(9) . . . . ?
O011 C01E C02I C043 177.4(6) . . . . ?
O013 C02C C038 S00A 3.0(7) . . . . ?
O013 C02C C038 C02J -178.5(6) . . . . ?
O013 C02C C03F S00K -9.6(9) . . . . ?
O013 C02C C03F C02X 177.3(6) . . . . ?
O014 C02L C030 S00M 4.8(9) . . . . ?
O014 C02L C030 C03U -178.9(6) . . . . ?
O014 C02L C037 S00J 1.3(9) . . . . ?
O014 C02L C037 C044 179.5(6) . . . . ?
O015 C01V C01X S00M -9.6(9) . . . . ?
O015 C01V C01X C02T 176.2(6) . . . . ?
O015 C01V C02A S00I 6.2(9) . . . . ?
O015 C01V C02A C023 -176.7(6) . . . . ?
O016 C03M C049 S00P -4.3(10) . . . . ?
O016 C03M C049 C054 176.2(8) . . . . ?
O017 C03J C03X S00K 3.9(9) . . . . ?
O017 C03J C03X C036 179.8(6) . . . . ?
O018 C03S C03V S00O -4.3(10) . . . . ?
O018 C03S C03V C03I 175.0(7) . . . . ?
O01A C040 C045 C04F -3.6(12) . . . . ?
O01A C040 C045 C057 178.7(9) . . . . ?
O01C C02Y C046 S00N -3.1(10) . . . . ?
O01C C02Y C046 C02W 177.4(7) . . . . ?
C01D C01F C02U C031 1.2(10) . . . . ?
C01D C01N C01R C031 -3.8(11) . . . . ?
C01E C02F C03T C03P -0.8(11) . . . . ?
C01E C02I C043 C03P -2.1(10) . . . . ?
C01F S00B C01Y C01S -84.8(5) . . . . ?
C01F S00B C01Y C028 94.5(5) . . . . ?
C01F C01D C01N S00I -178.0(5) . . . . ?
C01F C01D C01N C01R 3.9(9) . . . . ?
C01F C02U C031 C01R -0.7(11) . . . . ?
C01F C02U C031 C04D -178.8(7) . . . . ?
C01G S00D C02E C01J 90.3(5) . . . . ?
C01G S00D C02E C02M -84.8(6) . . . . ?
C01G C020 C03N S00H 174.9(5) . . . . ?
C01G C020 C03N C03Y 1.1(9) . . . . ?
C01G C02H C04E C03Y 1.9(13) . . . . ?
C01G C02H C04E C053 -179.5(9) . . . . ?
O01H C040 C045 C04F 176.0(8) . . . . ?
O01H C040 C045 C057 -1.8(12) . . . . ?
C01I C01U C032 C04L 1.7(10) . . . . ?
C01I C03O C04B C04L -1.2(11) . . . . ?
C01J C02B C03A C03B 1.7(12) . . . . ?
C01J C02E C02M C03B 0.5(11) . . . . ?
C01K C022 C039 O00W 177.1(6) . . . . ?
C01K C022 C039 C03K -4.2(8) . . . . ?
C01K C02R C97 C92 -174.9(9) . . . . ?
C01K C02R C97 C94 -56.0(11) . . . . ?
C01K C02R C97 C39 62.2(12) . . . . ?
C01K C02R C97 C95 21(2) . . . . ?
C01K C02R C97 C96 138(2) . . . . ?
C01K C02R C97 C93 -100(2) . . . . ?
C01L S00J C037 C02L 88.7(5) . . . . ?
C01L S00J C037 C044 -89.5(6) . . . . ?
C01L C01Q C029 C01S -2.6(9) . . . . ?
C01L C01Q C029 C03W 176.4(6) . . . . ?
C01M C01O C02Y O01C -178.1(6) . . . . ?
C01M C01O C02Y C046 2.3(10) . . . . ?
C01M C025 C101 C46 -51.0(11) . . . . ?
C01M C025 C101 C55 68.2(12) . . . . ?
C01M C025 C101 C37 -171.7(10) . . . . ?
C01M C025 C101 C98 93.8(17) . . . . ?
C01M C025 C101 C99 -139.2(17) . . . . ?
C01M C025 C101 C100 -12.5(17) . . . . ?
C01M C025 C02W C046 2.4(10) . . . . ?
C01N S00I C02A C01V -90.4(5) . . . . ?
C01N S00I C02A C023 92.4(5) . . . . ?
C01N C01D C01F S00B 177.0(4) . . . . ?
C01N C01D C01F C02U -2.7(9) . . . . ?
C01N C01R C031 C02U 2.0(11) . . . . ?
C01N C01R C031 C04D -180.0(8) . . . . ?
C01O S00H C03N C020 108.3(5) . . . . ?
C01O S00H C03N C03Y -77.8(6) . . . . ?
C01O C01M C025 C101 179.2(6) . . . . ?
C01O C01M C025 C02W -3.1(9) . . . . ?
C01O C02Y C046 S00N 176.5(5) . . . . ?
C01O C02Y C046 C02W -3.0(10) . . . . ?
C01P C02S C03R O00Z 14.7(10) . . . . ?
C01P C02S C03R O019 -168.6(7) . . . . ?
C01P C02S C04A C04S -1.3(11) . . . . ?
C01P C03D C04H C04S -0.7(12) . . . . ?
C01Q C01L C028 O00R -178.7(5) . . . . ?
C01Q C01L C028 C01Y -0.9(8) . . . . ?
C01Q C029 C03W C059 121.5(8) . . . . ?
C01Q C029 C03W C51 6.0(11) . . . . ?
C01Q C029 C03W C49 -115.0(10) . . . . ?
C01R C031 C04D C68 41.3(15) . . . . ?
C01R C031 C04D C69 171.9(13) . . . . ?
C01R C031 C04D C70 -73.6(12) . . . . ?
C01R C031 C04D C9 -125(2) . . . . ?
C01R C031 C04D C10 9(2) . . . . ?
C01R C031 C04D C8 122.7(16) . . . . ?
C01S C01Y C028 O00R 177.3(5) . . . . ?
C01S C01Y C028 C01L -0.5(8) . . . . ?
C01S C029 C03W C059 -59.7(10) . . . . ?
C01S C029 C03W C51 -175.1(8) . . . . ?
C01S C029 C03W C49 63.8(11) . . . . ?
C01T S00C C02N C02P 93.7(6) . . . . ?
C01T S00C C02N C03S -91.2(6) . . . . ?
C01T C021 C026 C02O 0.7(10) . . . . ?
C01T C021 C026 C86 178.0(7) . . . . ?
C01U S00E C03K C02G 81.3(5) . . . . ?
C01U S00E C03K C039 -94.3(5) . . . . ?
C01U C01I C03O S00G -177.7(4) . . . . ?
C01U C01I C03O C04B 1.7(8) . . . . ?
C01U C032 C04L C04B -1.0(10) . . . . ?
C01U C032 C04L C05C 177.8(7) . . . . ?
C01V C01X C02T C02K -0.6(11) . . . . ?
C01W C024 C036 C03X -0.4(10) . . . . ?
C01W C024 C7 C102 59.0(13) . . . . ?
C01W C024 C7 C3 178.2(10) . . . . ?
C01W C024 C7 C5 -65.5(12) . . . . ?
C01W C024 C7 C56 142.5(17) . . . . ?
C01W C024 C7 C4 -95.7(16) . . . . ?
C01W C024 C7 C6 23.0(18) . . . . ?
C01W C02Q C03J O017 -178.3(6) . . . . ?
C01W C02Q C03J C03X 1.4(9) . . . . ?
C01X S00M C030 C02L -81.9(6) . . . . ?
C01X S00M C030 C03U 101.7(6) . . . . ?
C01X C01V C02A S00I -175.3(5) . . . . ?
C01X C01V C02A C023 1.9(9) . . . . ?
C01Y S00B C01F C01D -91.1(5) . . . . ?
C01Y S00B C01F C02U 88.6(6) . . . . ?
C01Y C01S C029 C01Q 1.0(9) . . . . ?
C01Y C01S C029 C03W -177.9(6) . . . . ?
C01Z C02V C03E O00T 1.7(10) . . . . ?
C01Z C02V C03E O01B -177.9(7) . . . . ?
C01Z C02V C04G C04V 2.8(15) . . . . ?
C01Z C048 C04X C04V 0.8(18) . . . . ?
C020 C01G C02H C04E -1.3(12) . . . . ?
C020 C03N C03Y C04E -0.5(12) . . . . ?
C021 C01T C03H O010 -178.5(6) . . . . ?
C021 C01T C03H C027 1.9(9) . . . . ?
C021 C026 C02O C027 -2.3(10) . . . . ?
C021 C026 C86 C15 0.6(13) . . . . ?
C021 C026 C86 C16 -120.2(11) . . . . ?
C021 C026 C86 C83 118.8(11) . . . . ?
C021 C026 C86 C14 -173(2) . . . . ?
C021 C026 C86 C85 65(2) . . . . ?
C021 C026 C86 C84 -59(2) . . . . ?
C022 S00A C038 C02C -83.4(5) . . . . ?
C022 S00A C038 C02J 98.2(5) . . . . ?
C022 C01K C02R C02G 2.0(10) . . . . ?
C022 C01K C02R C97 -176.5(7) . . . . ?
C022 C039 C03K S00E 179.5(4) . . . . ?
C022 C039 C03K C02G 4.1(8) . . . . ?
C023 C02K C02T C01X 3.8(11) . . . . ?
C023 C02K C03G C73 -7.5(14) . . . . ?
C023 C02K C03G C71 107.2(12) . . . . ?
C023 C02K C03G C72 -128.3(12) . . . . ?
C023 C02K C03G C53 63.4(16) . . . . ?
C023 C02K C03G C29 178.5(13) . . . . ?
C023 C02K C03G C32 -65.9(17) . . . . ?
C024 C01W C02Q S00G 176.4(5) . . . . ?
C024 C01W C02Q C03J -2.6(10) . . . . ?
C024 C036 C03X S00K 175.3(5) . . . . ?
C024 C036 C03X C03J -0.7(10) . . . . ?
C025 C01M C01O S00H 177.4(5) . . . . ?
C025 C01M C01O C02Y 0.8(10) . . . . ?
C025 C02W C046 S00N -178.8(5) . . . . ?
C025 C02W C046 C02Y 0.7(10) . . . . ?
C027 S00L C03Q C04J -81.6(7) . . . . ?
C027 S00L C03Q C77 96.0(6) . . . . ?
C028 C01L C01Q C029 2.6(9) . . . . ?
C029 C01S C01Y S00B 179.8(5) . . . . ?
C029 C01S C01Y C028 0.4(9) . . . . ?
C02A S00I C01N C01D 102.9(6) . . . . ?
C02A S00I C01N C01R -78.9(6) . . . . ?
C02A C01V C01X S00M 171.9(5) . . . . ?
C02A C01V C01X C02T -2.3(9) . . . . ?
C02A C023 C02K C02T -4.2(10) . . . . ?
C02A C023 C02K C03G 177.0(7) . . . . ?
C02B S00F C02I C01E 95.9(5) . . . . ?
C02B S00F C02I C043 -85.5(6) . . . . ?
C02B C01J C02E S00D -174.9(5) . . . . ?
C02B C01J C02E C02M 0.0(9) . . . . ?
C02B C03A C03B C02M -1.1(12) . . . . ?
C02B C03A C03B C04N 178.2(9) . . . . ?
C101 C025 C02W C046 -180.0(6) . . . . ?
C02E S00D C01G C020 -93.1(5) . . . . ?
C02E S00D C01G C02H 84.6(6) . . . . ?
C02E C01J C02B S00F 180.0(5) . . . . ?
C02E C01J C02B C03A -1.1(9) . . . . ?
C02E C02M C03B C03A 0.0(12) . . . . ?
C02E C02M C03B C04N -179.3(8) . . . . ?
C02F S00N C046 C02W -108.4(6) . . . . ?
C02F S00N C046 C02Y 72.1(6) . . . . ?
C02F C01E C02I S00F 176.5(5) . . . . ?
C02F C01E C02I C043 -2.0(9) . . . . ?
C02G C02R C97 C92 6.7(13) . . . . ?
C02G C02R C97 C94 125.6(10) . . . . ?
C02G C02R C97 C39 -116.2(10) . . . . ?
C02G C02R C97 C95 -158(2) . . . . ?
C02G C02R C97 C96 -40(2) . . . . ?
C02G C02R C97 C93 82(2) . . . . ?
C02H C01G C020 O00S 178.9(6) . . . . ?
C02H C01G C020 C03N -0.2(9) . . . . ?
C02H C04E C053 C42 -53.7(17) . . . . ?
C02H C04E C053 C41 -168.9(17) . . . . ?
C02H C04E C053 C63 65.6(17) . . . . ?
C02H C04E C053 C64 136(2) . . . . ?
C02H C04E C053 C62 -122(2) . . . . ?
C02H C04E C053 C38 22(3) . . . . ?
C02I S00F C02B C01J -101.6(6) . . . . ?
C02I S00F C02B C03A 79.4(6) . . . . ?
C02I C01E C02F S00N -175.7(5) . . . . ?
C02I C01E C02F C03T 3.5(9) . . . . ?
C02J C03L C90 C87 51.2(14) . . . . ?
C02J C03L C90 C82 176.2(11) . . . . ?
C02J C03L C90 C54 -64.0(12) . . . . ?
C02J C03L C90 C88 8(3) . . . . ?
C02J C03L C90 C91 132(2) . . . . ?
C02J C03L C90 C89 -116(2) . . . . ?
C02K C023 C02A S00I 178.6(5) . . . . ?
C02K C023 C02A C01V 1.4(10) . . . . ?
C02L C030 C03U C04I 0.0(11) . . . . ?
C02L C037 C044 C04I -1.2(11) . . . . ?
C02M C03B C04N C59 177.8(13) . . . . ?
C02M C03B C04N C21 -55.5(17) . . . . ?
C02M C03B C04N C61 61.8(16) . . . . ?
C02M C03B C04N C22 136(3) . . . . ?
C02M C03B C04N C20 -109(3) . . . . ?
C02M C03B C04N C60 -1(3) . . . . ?
C02N S00C C01T C021 -82.5(5) . . . . ?
C02N S00C C01T C03H 101.8(5) . . . . ?
C02N C02P C03C C03I -3.8(11) . . . . ?
C02N C02P C03C C04Q 176.3(8) . . . . ?
C02N C03S C03V S00O 176.3(5) . . . . ?
C02N C03S C03V C03I -4.4(10) . . . . ?
C02O C026 C86 C15 177.6(9) . . . . ?
C02O C026 C86 C16 56.9(12) . . . . ?
C02O C026 C86 C83 -64.1(12) . . . . ?
C02O C026 C86 C14 4(2) . . . . ?
C02O C026 C86 C85 -118(2) . . . . ?
C02O C026 C86 C84 118(2) . . . . ?
C02O C027 C03H O010 176.8(6) . . . . ?
C02O C027 C03H C01T -3.5(9) . . . . ?
C02P C02N C03S O018 -175.7(7) . . . . ?
C02P C02N C03S C03V 3.8(10) . . . . ?
C02P C03C C03I C03V 3.1(11) . . . . ?
C02P C03C C04Q C05E -15.0(13) . . . . ?
C02P C03C C04Q C40 113.3(11) . . . . ?
C02P C03C C04Q C30 -128.3(11) . . . . ?
C02Q S00G C03O C01I -105.6(5) . . . . ?
C02Q S00G C03O C04B 74.9(6) . . . . ?
C02Q C01W C024 C036 2.0(10) . . . . ?
C02Q C01W C024 C7 -178.4(6) . . . . ?
C02Q C03J C03X S00K -175.7(5) . . . . ?
C02Q C03J C03X C036 0.1(9) . . . . ?
C02R C01K C022 S00A 179.7(5) . . . . ?
C02R C01K C022 C039 1.3(10) . . . . ?
C02R C02G C03K S00E -176.2(5) . . . . ?
C02R C02G C03K C039 -1.0(10) . . . . ?
C02S C01P C03D C04H 0.8(10) . . . . ?
C02S C04A C04S C04H 1.5(12) . . . . ?
C02T C02K C03G C73 173.8(12) . . . . ?
C02T C02K C03G C71 -71.6(13) . . . . ?
C02T C02K C03G C72 53.0(14) . . . . ?
C02T C02K C03G C53 -115.4(15) . . . . ?
C02T C02K C03G C29 -0.3(16) . . . . ?
C02T C02K C03G C32 115.3(16) . . . . ?
C02U C031 C04D C68 -140.7(12) . . . . ?
C02U C031 C04D C69 -10.1(16) . . . . ?
C02U C031 C04D C70 104.3(11) . . . . ?
C02U C031 C04D C9 53(2) . . . . ?
C02U C031 C04D C10 -173.0(19) . . . . ?
C02U C031 C04D C8 -59.4(17) . . . . ?
C02V C01Z C048 C04X -0.1(13) . . . . ?
C02V C04G C04V C04X -2(2) . . . . ?
C02W C025 C101 C46 131.4(10) . . . . ?
C02W C025 C101 C55 -109.3(12) . . . . ?
C02W C025 C101 C37 10.8(12) . . . . ?
C02W C025 C101 C98 -83.7(17) . . . . ?
C02W C025 C101 C99 43.2(18) . . . . ?
C02W C025 C101 C100 169.9(16) . . . . ?
C02X C03L C90 C87 -129.7(12) . . . . ?
C02X C03L C90 C82 -4.8(16) . . . . ?
C02X C03L C90 C54 115.0(11) . . . . ?
C02X C03L C90 C88 -173(3) . . . . ?
C02X C03L C90 C91 -49(2) . . . . ?
C02X C03L C90 C89 63(2) . . . . ?
C030 S00M C01X C01V 80.5(6) . . . . ?
C030 S00M C01X C02T -105.1(6) . . . . ?
C030 C02L C037 S00J -179.1(5) . . . . ?
C030 C02L C037 C044 -1.0(9) . . . . ?
C030 C03U C04I C044 -2.1(12) . . . . ?
C030 C03U C04I C05B 179.7(9) . . . . ?
C032 C04L C05C C19 151.5(11) . . . . ?
C032 C04L C05C C17 25.8(13) . . . . ?
C032 C04L C05C C18 -92.0(12) . . . . ?
C033 S00P C049 C03M 94.3(7) . . . . ?
C033 S00P C049 C054 -86.2(7) . . . . ?
C033 C03Z C04R C04J -3.5(15) . . . . ?
C033 C03Z C04R C05Q 175.9(10) . . . . ?
C034 S00O C03V C03I -100.0(6) . . . . ?
C034 S00O C03V C03S 79.3(6) . . . . ?
C034 C03M C049 S00P 177.0(5) . . . . ?
C034 C03M C049 C054 -2.5(11) . . . . ?
C034 C04K C04Y C054 -4.8(15) . . . . ?
C034 C04K C04Y C28 175.5(10) . . . . ?
C036 C024 C7 C102 -121.5(12) . . . . ?
C036 C024 C7 C3 -2.3(13) . . . . ?
C036 C024 C7 C5 114.1(11) . . . . ?
C036 C024 C7 C56 -37.9(19) . . . . ?
C036 C024 C7 C4 83.9(17) . . . . ?
C036 C024 C7 C6 -157.4(16) . . . . ?
C037 S00J C01L C01Q 75.9(5) . . . . ?
C037 S00J C01L C028 -105.7(5) . . . . ?
C037 C02L C030 S00M -174.7(5) . . . . ?
C037 C02L C030 C03U 1.5(9) . . . . ?
C037 C044 C04I C03U 2.7(12) . . . . ?
C037 C044 C04I C05B -179.0(9) . . . . ?
C038 S00A C022 C01K -66.2(5) . . . . ?
C038 S00A C022 C039 112.2(5) . . . . ?
C038 C02C C03F S00K 170.5(4) . . . . ?
C038 C02C C03F C02X -2.6(9) . . . . ?
C038 C02J C03L C02X -2.5(10) . . . . ?
C038 C02J C03L C90 176.5(7) . . . . ?
C03A C03B C04N C59 -1.5(18) . . . . ?
C03A C03B C04N C21 125.2(16) . . . . ?
C03A C03B C04N C61 -117.5(14) . . . . ?
C03A C03B C04N C22 -43(3) . . . . ?
C03A C03B C04N C20 72(3) . . . . ?
C03A C03B C04N C60 180(3) . . . . ?
C03C C03I C03V S00O -179.7(6) . . . . ?
C03C C03I C03V C03S 1.0(11) . . . . ?
C03D C01P C02S C03R -177.5(6) . . . . ?
C03D C01P C02S C04A 0.2(10) . . . . ?
C03D C04H C04S C04A -0.5(13) . . . . ?
C03E C02V C04G C04V -178.9(11) . . . . ?
C03F S00K C03X C036 102.6(6) . . . . ?
C03F S00K C03X C03J -81.4(6) . . . . ?
C03F C02C C038 S00A -177.1(4) . . . . ?
C03F C02C C038 C02J 1.3(8) . . . . ?
C03F C02X C03L C02J 1.3(11) . . . . ?
C03F C02X C03L C90 -177.8(8) . . . . ?
C03G C02K C02T C01X -177.4(7) . . . . ?
C03H C01T C021 C026 -0.6(10) . . . . ?
C03H C027 C02O C026 3.9(10) . . . . ?
C03I C03C C04Q C05E 165.1(9) . . . . ?
C03I C03C C04Q C40 -66.6(13) . . . . ?
C03I C03C C04Q C30 51.7(13) . . . . ?
C03K S00E C01U C01I 89.6(5) . . . . ?
C03K S00E C01U C032 -84.8(5) . . . . ?
C03K C02G C02R C01K -2.2(10) . . . . ?
C03K C02G C02R C97 176.3(7) . . . . ?
C03L C02J C038 S00A 179.6(5) . . . . ?
C03L C02J C038 C02C 1.3(9) . . . . ?
C03L C02X C03F S00K -172.0(6) . . . . ?
C03L C02X C03F C02C 1.3(11) . . . . ?
C03M C034 C04K C04Y -0.2(13) . . . . ?
C03M C049 C054 C04Y -2.5(15) . . . . ?
C03N S00H C01O C01M 100.9(5) . . . . ?
C03N S00H C01O C02Y -82.4(6) . . . . ?
C03N C03Y C04E C02H -1.0(14) . . . . ?
C03N C03Y C04E C053 -179.6(10) . . . . ?
C03O S00G C02Q C01W -91.2(5) . . . . ?
C03O S00G C02Q C03J 87.7(6) . . . . ?
C03O C01I C01U S00E -176.3(4) . . . . ?
C03O C01I C01U C032 -2.0(8) . . . . ?
C03O C04B C04L C032 0.7(11) . . . . ?
C03O C04B C04L C05C -178.1(7) . . . . ?
C03Q S00L C027 C02O 89.5(6) . . . . ?
C03Q S00L C027 C03H -88.2(5) . . . . ?
C03Q C04J C04R C03Z 3.0(14) . . . . ?
C03Q C04J C04R C05Q -176.5(10) . . . . ?
C03R C02S C04A C04S 176.5(7) . . . . ?
C03S C02N C02P C03C 0.3(11) . . . . ?
C03T C03P C043 C02I 4.9(11) . . . . ?
C03T C03P C04M C74 -53.6(17) . . . . ?
C03T C03P C04M C76 177.3(16) . . . . ?
C03T C03P C04M C75 63.8(16) . . . . ?
C03T C03P C04M C27 -141.6(16) . . . . ?
C03T C03P C04M C36 -17.1(18) . . . . ?
C03T C03P C04M C26 107.5(18) . . . . ?
C03U C04I C05B C78 -127.9(14) . . . . ?
C03U C04I C05B C80 3.9(18) . . . . ?
C03U C04I C05B C81 118.3(13) . . . . ?
C03U C04I C05B C52 61(3) . . . . ?
C03U C04I C05B C48 -166(3) . . . . ?
C03U C04I C05B C34 -61(3) . . . . ?
C03V S00O C034 C03M -84.5(6) . . . . ?
C03V S00O C034 C04K 92.2(6) . . . . ?
C03X S00K C03F C02C 75.6(6) . . . . ?
C03X S00K C03F C02X -111.1(6) . . . . ?
C03Y C04E C053 C42 124.8(14) . . . . ?
C03Y C04E C053 C41 10(2) . . . . ?
C03Y C04E C053 C63 -115.9(15) . . . . ?
C03Y C04E C053 C64 -45(3) . . . . ?
C03Y C04E C053 C62 56(3) . . . . ?
C03Y C04E C053 C38 -159(2) . . . . ?
C03Z C033 C77 O012 178.6(7) . . . . ?
C03Z C033 C77 C03Q -0.9(10) . . . . ?
C03Z C04R C05Q C44 1.4(18) . . . . ?
C03Z C04R C05Q C43 -118.8(14) . . . . ?
C03Z C04R C05Q C45 124.2(14) . . . . ?
C040 C045 C04F C050 -178.4(8) . . . . ?
C040 C045 C057 O04O -1.1(17) . . . . ?
C040 C045 C057 C04Z 178.8(9) . . . . ?
C86 C026 C02O C027 -179.5(7) . . . . ?
C043 C03P C03T C02F -3.5(11) . . . . ?
C043 C03P C04M C74 130.0(15) . . . . ?
C043 C03P C04M C76 0.9(19) . . . . ?
C043 C03P C04M C75 -112.7(16) . . . . ?
C043 C03P C04M C27 42.0(17) . . . . ?
C043 C03P C04M C36 166.4(16) . . . . ?
C043 C03P C04M C26 -68.9(19) . . . . ?
C044 C04I C05B C78 54.0(16) . . . . ?
C044 C04I C05B C80 -174.2(14) . . . . ?
C044 C04I C05B C81 -59.8(14) . . . . ?
C044 C04I C05B C52 -117(3) . . . . ?
C044 C04I C05B C48 16(3) . . . . ?
C044 C04I C05B C34 121(3) . . . . ?
C045 C04F C050 C04W 0.5(15) . . . . ?
C046 S00N C02F C01E -87.4(5) . . . . ?
C046 S00N C02F C03T 93.4(6) . . . . ?
C7 C024 C036 C03X -180.0(7) . . . . ?
C048 C01Z C02V C03E -179.7(7) . . . . ?
C048 C01Z C02V C04G -1.4(10) . . . . ?
C049 S00P C033 C03Z 76.0(7) . . . . ?
C049 S00P C033 C77 -107.0(6) . . . . ?
C04A C02S C03R O00Z -163.0(6) . . . . ?
C04A C02S C03R O019 13.7(10) . . . . ?
C04B C04L C05C C19 -29.7(14) . . . . ?
C04B C04L C05C C17 -155.4(10) . . . . ?
C04B C04L C05C C18 86.8(11) . . . . ?
C04F C045 C057 O04O -178.8(11) . . . . ?
C04F C045 C057 C04Z 1.0(15) . . . . ?
C04G C02V C03E O00T -176.4(7) . . . . ?
C04G C02V C03E O01B 4.0(12) . . . . ?
C04G C04V C04X C048 0(2) . . . . ?
C04J C03Q C77 O012 -179.1(7) . . . . ?
C04J C03Q C77 C033 0.4(10) . . . . ?
C04J C04R C05Q C44 -179.2(12) . . . . ?
C04J C04R C05Q C43 60.6(18) . . . . ?
C04J C04R C05Q C45 -56.4(15) . . . . ?
C04K C034 C03M O016 -174.9(7) . . . . ?
C04K C034 C03M C049 3.9(11) . . . . ?
C04K C04Y C054 C049 6.1(16) . . . . ?
C04K C04Y C28 C12 -148(3) . . . . ?
C04K C04Y C28 C13 2(3) . . . . ?
C04K C04Y C28 C11 95(2) . . . . ?
C04K C04Y C28 C67 70(2) . . . . ?
C04K C04Y C28 C65 -171.9(16) . . . . ?
C04K C04Y C28 C66 -59(2) . . . . ?
C04M C03P C03T C02F 180.0(7) . . . . ?
C04M C03P C043 C02I -178.6(7) . . . . ?
C04P N02Z C04U C058 58.6(11) . . . . ?
C04P N02Z C05A C061 -54.5(10) . . . . ?
C04Q C03C C03I C03V -177.0(7) . . . . ?
C04U N02Z C04P C05D 58.9(11) . . . . ?
C04U N02Z C05A C061 175.5(8) . . . . ?
C04W C04Z C057 C045 -1.4(18) . . . . ?
C04W C04Z C057 O04O 178.4(12) . . . . ?
C04Z C04W C050 C04F -0.9(18) . . . . ?
C050 C04W C04Z C057 1.4(19) . . . . ?
C054 C04Y C28 C12 32(3) . . . . ?
C054 C04Y C28 C13 -178(3) . . . . ?
C054 C04Y C28 C11 -84(2) . . . . ?
C054 C04Y C28 C67 -110.0(19) . . . . ?
C054 C04Y C28 C65 8(2) . . . . ?
C054 C04Y C28 C66 121.8(18) . . . . ?
C057 C045 C04F C050 -0.6(13) . . . . ?
C05A N02Z C04P C05D -68.3(10) . . . . ?
C05A N02Z C04U C058 -172.0(9) . . . . ?
C28 C04Y C054 C049 -174.2(11) . . . . ?
C24 N7 C57 C23 147.9(18) . . . . ?
C24 N7 C58 C25 173.6(15) . . . . ?
C57 N7 C24 C50 -67.6(16) . . . . ?
C57 N7 C58 C25 57(2) . . . . ?
C58 N7 C24 C50 165.4(12) . . . . ?
C58 N7 C57 C23 -99(2) . . . . ?
C77 C033 C03Z C04R 2.6(13) . . . . ?
C77 C03Q C04J C04R -1.5(13) . . . . ?

loop_
_smtbx_masks_void_nr
_smtbx_masks_void_average_x
_smtbx_masks_void_average_y
_smtbx_masks_void_average_z
_smtbx_masks_void_volume
_smtbx_masks_void_count_electrons
_smtbx_masks_void_content
1 -0.233 0.250 -0.425 2348.4 569.5 '4 C6H16N,14 CH3CN'
2 0.316 0.750 0.509 2348.4 588.6 '4 C6H16N,14 CH3CN'
3 -0.055 0.469 0.419 10.1 0.0 ?
4 0.055 0.531 0.581 10.1 0.0 ?
5 0.130 0.557 0.034 13.7 0.0 ?
6 0.370 0.057 0.466 13.7 0.0 ?
7 0.445 0.031 0.919 10.1 0.0 ?
8 0.555 0.969 0.081 10.1 0.0 ?
9 0.630 0.943 0.534 13.7 0.0 ?
10 0.870 0.443 0.966 13.7 0.0 ?
